data_1572131
loop_
_publ_author_name
'Tan, Yesen'
'Li, Kang'
'Xu, Jingjing'
'Li, Qinzhen'
'Yang, Sha'
'Chai, Jinsong'
'Pei, Yong'
'Jia, Dianzeng'
'Zhu, Manzhou'

_publ_section_title
;
 A single-gold-atom addition regulates sharp redshift in the fluorescence
 of atomically precise nanoclusters.
;
_journal_issue 33
_journal_name_full Nanoscale
_journal_page_first 15663
_journal_page_last 15669
_journal_paper_doi 10.1039/d4nr01963f
_journal_volume 16
_journal_year 2024
_chemical_formula_moiety 'C246 H303 Au37 P2 S21'
_chemical_formula_sum 'C246 H303 Au37 P2 S21'
_chemical_formula_weight 11282.83
_space_group_crystal_system triclinic
_space_group_IT_number 2
_space_group_name_Hall '-P 1'
_space_group_name_H-M_alt 'P -1'
_atom_sites_solution_hydrogens mixed
_audit_creation_date 2020-10-05
_audit_creation_method
;
Olex2 1.2
(compiled 2018.05.29 svn.r3508 for OlexSys, GUI svn.r5506)
;
_audit_update_record
;
2023-06-13 deposited with the CCDC.	2024-07-15 downloaded from the CCDC.
;
_cell_angle_alpha 107.8730(10)
_cell_angle_beta 94.1630(10)
_cell_angle_gamma 99.0720(10)
_cell_formula_units_Z 2
_cell_length_a 23.9232(3)
_cell_length_b 26.5335(4)
_cell_length_c 26.9468(4)
_cell_measurement_reflns_used 95053
_cell_measurement_temperature 293(2)
_cell_measurement_theta_max 70.07
_cell_measurement_theta_min 4.38
_cell_volume 15942.0(4)
_computing_molecular_graphics 'Olex2 (Dolomanov et al., 2009)'
_computing_publication_material 'Olex2 (Dolomanov et al., 2009)'
_computing_structure_refinement 'ShelXL (Sheldrick, 2015)'
_computing_structure_solution 'SHELXT 2014/5 (Sheldrick, 2014)'
_diffrn_ambient_temperature 293(2)
_diffrn_measured_fraction_theta_full 0.969
_diffrn_measured_fraction_theta_max 0.969
_diffrn_measurement_device_type 'STOE STADIVARI'
_diffrn_radiation_type CuK\a
_diffrn_radiation_wavelength 1.54186
_diffrn_reflns_av_R_equivalents 0.0637
_diffrn_reflns_av_unetI/netI 0.1014
_diffrn_reflns_Laue_measured_fraction_full 0.969
_diffrn_reflns_Laue_measured_fraction_max 0.969
_diffrn_reflns_limit_h_max 28
_diffrn_reflns_limit_h_min -25
_diffrn_reflns_limit_k_max 18
_diffrn_reflns_limit_k_min -31
_diffrn_reflns_limit_l_max 30
_diffrn_reflns_limit_l_min -31
_diffrn_reflns_number 109906
_diffrn_reflns_point_group_measured_fraction_full 0.969
_diffrn_reflns_point_group_measured_fraction_max 0.969
_diffrn_reflns_theta_full 65.000
_diffrn_reflns_theta_max 65.000
_diffrn_reflns_theta_min 4.415
_exptl_absorpt_coefficient_mu 32.740
_exptl_crystal_density_diffrn 2.350
_exptl_crystal_description block
_exptl_crystal_F_000 10136
_refine_diff_density_max 3.259
_refine_diff_density_min -2.916
_refine_diff_density_rms 0.372
_refine_ls_extinction_method none
_refine_ls_goodness_of_fit_ref 0.900
_refine_ls_hydrogen_treatment constr
_refine_ls_matrix_type full
_refine_ls_number_parameters 2712
_refine_ls_number_reflns 52549
_refine_ls_number_restraints 2054
_refine_ls_restrained_S_all 0.890
_refine_ls_R_factor_all 0.0778
_refine_ls_R_factor_gt 0.0538
_refine_ls_shift/su_max 0.003
_refine_ls_shift/su_mean 0.000
_refine_ls_structure_factor_coef Fsqd
_refine_ls_weighting_details 'w=1/[\s^2^(Fo^2^)+(0.0726P)^2^] where P=(Fo^2^+2Fc^2^)/3'
_refine_ls_weighting_scheme calc
_refine_ls_wR_factor_gt 0.1370
_refine_ls_wR_factor_ref 0.1448
_reflns_Friedel_coverage 0.000
_reflns_number_gt 33226
_reflns_number_total 52549
_reflns_threshold_expression 'I > 2\s(I)'
_cod_data_source_file d4nr01963f2.cif
_cod_data_source_block 1_sq_s
_cod_depositor_comments 'Adding full bibliography for 1572131.cif.'
_cod_database_code 1572131
_shelx_shelxl_version_number 2016/4
_shelx_space_group_comment
;
The symmetry employed for this shelxl refinement is uniquely defined
by the following loop, which should always be used as a source of
symmetry information in preference to the above space-group names.
They are only intended as comments.
;
_olex2_refinement_description
;
1. Fixed Uiso
 At 1.2 times of:
  All C(H) groups
 At 1.5 times of:
  All C(H,H,H) groups
2. Restrained distances
 C4EA-C05Z
 1.5 with sigma of 0.01
 C263-C199
 1.5 with sigma of 0.01
 C7CA-C174 = C9CA-C174 = C271-C174
 1.55 with sigma of 0.01
 C174-C117
 1.5 with sigma of 0.01
 C9AA-C0BA
 1.5 with sigma of 0.01
 C9AA-C135 = C9AA-C179 = C9AA-C8BA
 1.55 with sigma of 0.01
 H17K-H040
 2 with sigma of 0.01
 H29A-H38C
 2 with sigma of 0.01
 C5EA-C4EA \\sim C6EA-C4EA \\sim C7EA-C4EA
 with sigma of 0.02
 C7EA-C5EA \\sim C7EA-C6EA \\sim C5EA-C6EA
 with sigma of 0.02
 C9BA-C121 \\sim C9BA-C150 \\sim C9BA-C249
 with sigma of 0.02
 C249-C121 \\sim C249-C150 \\sim C121-C150
 with sigma of 0.02
 C2CA-C157 \\sim C272-C157 \\sim C175-C157
 with sigma of 0.02
 C110-C040 \\sim C110-C03H
 with sigma of 0.02
 C263-C140 \\sim C263-C145
 with sigma of 0.02
 C383-C263 \\sim C299-C263 \\sim C263-C1FA
 with sigma of 0.02
 C1FA-C299 \\sim C1FA-C383 \\sim C299-C383
 with sigma of 0.02
 C199-C1FA \\sim C199-C299 \\sim C199-C383
 with sigma of 0.02
 C7CA-C174 \\sim C9CA-C174 \\sim C271-C174
 with sigma of 0.02
 C271-C7CA \\sim C271-C9CA \\sim C7CA-C9CA
 with sigma of 0.02
 C271-C174 \\sim C7CA-C174 \\sim C9CA-C174
 with sigma of 0.02
 C9CA-C271 \\sim C9CA-C7CA \\sim C271-C7CA
 with sigma of 0.02
 C174-C8CA \\sim C174-C153
 with sigma of 0.02
 C117-C271 \\sim C117-C7CA \\sim C117-C9CA
 with sigma of 0.02
 C135-C179 \\sim C135-C8BA \\sim C179-C8BA
 with sigma of 0.02
 C5DA-C110 \\sim C4CA-C110 \\sim C171-C110
 with sigma of 0.02
 C171-C5DA \\sim C171-C4CA \\sim C5DA-C4CA
 with sigma of 0.02
3. Restrained planarity
 C155, C8EA, C8DA, P01O
 with sigma of 0.1
 C04C, C185, C05Z, S01F
 with sigma of 0.1
 C4EA, C05Z, C04C, C185
 with sigma of 0.1
 P01O, C141, C120, C402
 with sigma of 0.1
 P01O, C9EA, C186, C116
 with sigma of 0.1
 C110, C03H, C040, C02M
 with sigma of 0.1
 C263, C140, C145, C057
 with sigma of 0.1
 C174, C153, C8CA, C045
 with sigma of 0.1
4. Uiso/Uaniso restraints and constraints
C145 \\sim C04L \\sim C057 \\sim C142 \\sim C140 \\sim C199 \\sim C263 \\sim
C383 \\sim C1FA \\sim C299: within 1.7A with sigma of 0.004 and sigma for
terminal atoms of 0.008
C271 \\sim C9CA \\sim C174 \\sim C7CA \\sim C117 \\sim C153 \\sim C8CA \\sim
C045 \\sim C05U \\sim C047: within 1.7A with sigma of 0.004 and sigma for
terminal atoms of 0.008
C141 \\sim C7DA \\sim C120 \\sim C295 \\sim C402 \\sim C390: within 1.7A with
sigma of 0.004 and sigma for terminal atoms of 0.008
C186 \\sim C0FA \\sim C1EA \\sim C116 \\sim C181 \\sim C9EA: within 1.7A with
sigma of 0.004 and sigma for terminal atoms of 0.008
C4EA \\sim C5EA \\sim C7EA \\sim C6EA \\sim C05Z \\sim C03F \\sim C3EA \\sim
C185 \\sim C037 \\sim C04C: within 1.7A with sigma of 0.004 and sigma for
terminal atoms of 0.008
C182 \\sim C87 \\sim C03R \\sim C4DA \\sim C03Z: within 1.7A with sigma of
0.004 and sigma for terminal atoms of 0.008
C155 \\sim C6DA \\sim C8EA \\sim C9DA \\sim C8DA \\sim C0EA: within 1.7A with
sigma of 0.004 and sigma for terminal atoms of 0.008
C039 \\sim C1CA \\sim C128 \\sim C157 \\sim C158 \\sim C175 \\sim C0CA \\sim
C197 \\sim C2CA \\sim C272: within 1.7A with sigma of 0.004 and sigma for
terminal atoms of 0.008
C110 \\sim C4CA \\sim C171 \\sim C5DA \\sim C06F: within 1.7A with sigma of
0.004 and sigma for terminal atoms of 0.008
C02K \\sim C03H \\sim C06F \\sim C040 \\sim C05M \\sim C02M \\sim C110 \\sim
C4CA \\sim C171 \\sim C5DA: within 1.7A with sigma of 0.004 and sigma for
terminal atoms of 0.008
Uanis(C01V) \\sim Ueq, Uanis(C01W) \\sim Ueq, Uanis(C01X) \\sim Ueq,
Uanis(C01Z) \\sim Ueq, Uanis(C022) \\sim Ueq, Uanis(C023) \\sim Ueq,
Uanis(C024) \\sim Ueq, Uanis(C025) \\sim Ueq, Uanis(C027) \\sim Ueq,
Uanis(C028) \\sim Ueq, Uanis(C02A) \\sim Ueq, Uanis(C02B) \\sim Ueq,
Uanis(C02C) \\sim Ueq, Uanis(C02D) \\sim Ueq, Uanis(C02E) \\sim Ueq,
Uanis(C02F) \\sim Ueq, Uanis(C02G) \\sim Ueq, Uanis(C02H) \\sim Ueq,
Uanis(C02I) \\sim Ueq, Uanis(C02J) \\sim Ueq, Uanis(C02K) \\sim Ueq,
Uanis(C02L) \\sim Ueq, Uanis(C02M) \\sim Ueq, Uanis(C02N) \\sim Ueq,
Uanis(C02O) \\sim Ueq, Uanis(C02P) \\sim Ueq, Uanis(C02Q) \\sim Ueq,
Uanis(C02R) \\sim Ueq, Uanis(C02S) \\sim Ueq, Uanis(C02T) \\sim Ueq,
Uanis(C02V) \\sim Ueq, Uanis(C02W) \\sim Ueq, Uanis(C02X) \\sim Ueq,
Uanis(C02Z) \\sim Ueq, Uanis(C030) \\sim Ueq, Uanis(C031) \\sim Ueq,
Uanis(C032) \\sim Ueq, Uanis(C034) \\sim Ueq, Uanis(C035) \\sim Ueq,
Uanis(C036) \\sim Ueq, Uanis(C037) \\sim Ueq, Uanis(C185) \\sim Ueq,
Uanis(C3EA) \\sim Ueq, Uanis(C05Z) \\sim Ueq, Uanis(C03F) \\sim Ueq,
Uanis(C04C) \\sim Ueq, Uanis(C038) \\sim Ueq, Uanis(C039) \\sim Ueq,
Uanis(C03A) \\sim Ueq, Uanis(C03C) \\sim Ueq, Uanis(C03E) \\sim Ueq,
Uanis(C03H) \\sim Ueq, Uanis(C03I) \\sim Ueq, Uanis(C03K) \\sim Ueq,
Uanis(C03L) \\sim Ueq, Uanis(C03M) \\sim Ueq, Uanis(C03O) \\sim Ueq,
Uanis(C03T) \\sim Ueq, Uanis(C054) \\sim Ueq, Uanis(C8AA) \\sim Ueq,
Uanis(C0BA) \\sim Ueq, Uanis(C03X) \\sim Ueq, Uanis(C03R) \\sim Ueq,
Uanis(C03U) \\sim Ueq, Uanis(C03V) \\sim Ueq, Uanis(C03W) \\sim Ueq,
Uanis(C03Z) \\sim Ueq, Uanis(C040) \\sim Ueq, Uanis(C042) \\sim Ueq,
Uanis(C043) \\sim Ueq, Uanis(C046) \\sim Ueq, Uanis(C049) \\sim Ueq,
Uanis(C04A) \\sim Ueq, Uanis(C04B) \\sim Ueq, Uanis(C04D) \\sim Ueq,
Uanis(C04F) \\sim Ueq, Uanis(C04G) \\sim Ueq, Uanis(C04I) \\sim Ueq,
Uanis(C04J) \\sim Ueq, Uanis(C04K) \\sim Ueq, Uanis(C04M) \\sim Ueq,
Uanis(C04N) \\sim Ueq, Uanis(C04O) \\sim Ueq, Uanis(C04P) \\sim Ueq,
Uanis(C04Q) \\sim Ueq, Uanis(C04T) \\sim Ueq, Uanis(C04V) \\sim Ueq,
Uanis(C04W) \\sim Ueq, Uanis(C04X) \\sim Ueq, Uanis(C04Y) \\sim Ueq,
Uanis(C04Z) \\sim Ueq, Uanis(C050) \\sim Ueq, Uanis(C051) \\sim Ueq,
Uanis(C053) \\sim Ueq, Uanis(C055) \\sim Ueq, Uanis(C056) \\sim Ueq,
Uanis(C058) \\sim Ueq, Uanis(C059) \\sim Ueq, Uanis(C05A) \\sim Ueq,
Uanis(C05B) \\sim Ueq, Uanis(C05D) \\sim Ueq, Uanis(C05E) \\sim Ueq,
Uanis(C05G) \\sim Ueq, Uanis(C05H) \\sim Ueq, Uanis(C05L) \\sim Ueq,
Uanis(C05M) \\sim Ueq, Uanis(C05P) \\sim Ueq, Uanis(C05Q) \\sim Ueq,
Uanis(C05S) \\sim Ueq, Uanis(C05T) \\sim Ueq, Uanis(C05U) \\sim Ueq,
Uanis(C045) \\sim Ueq, Uanis(C047) \\sim Ueq, Uanis(C8CA) \\sim Ueq,
Uanis(C117) \\sim Ueq, Uanis(C153) \\sim Ueq, Uanis(C05W) \\sim Ueq,
Uanis(C05X) \\sim Ueq, Uanis(C060) \\sim Ueq, Uanis(C063) \\sim Ueq,
Uanis(C06A) \\sim Ueq, Uanis(C06F) \\sim Ueq, Uanis(C73) \\sim Ueq, Uanis(C75)
\\sim Ueq, Uanis(C76) \\sim Ueq, Uanis(C78) \\sim Ueq, Uanis(C80) \\sim Ueq,
Uanis(C82) \\sim Ueq, Uanis(C83) \\sim Ueq, Uanis(C88) \\sim Ueq, Uanis(C89)
\\sim Ueq, Uanis(C90) \\sim Ueq, Uanis(C93) \\sim Ueq, Uanis(C94) \\sim Ueq,
Uanis(C95) \\sim Ueq, Uanis(C97) \\sim Ueq, Uanis(C98) \\sim Ueq, Uanis(C84)
\\sim Ueq, Uanis(C85) \\sim Ueq, Uanis(C86) \\sim Ueq, Uanis(C87) \\sim Ueq,
Uanis(C3AA) \\sim Ueq, Uanis(C1AA) \\sim Ueq, Uanis(C92) \\sim Ueq, Uanis(C2AA)
\\sim Ueq, Uanis(C96) \\sim Ueq, Uanis(C0AA) \\sim Ueq, Uanis(C9AA) \\sim Ueq,
Uanis(C5AA) \\sim Ueq, Uanis(C7AA) \\sim Ueq, Uanis(C6AA) \\sim Ueq,
Uanis(C4AA) \\sim Ueq, Uanis(C4BA) \\sim Ueq, Uanis(C2BA) \\sim Ueq, Uanis(C91)
\\sim Ueq, Uanis(C3BA) \\sim Ueq, Uanis(C1BA) \\sim Ueq, Uanis(C5BA) \\sim Ueq,
Uanis(C7BA) \\sim Ueq, Uanis(C6BA) \\sim Ueq, Uanis(C8BA) \\sim Ueq,
Uanis(C105) \\sim Ueq, Uanis(C111) \\sim Ueq, Uanis(C122) \\sim Ueq,
Uanis(C125) \\sim Ueq, Uanis(C126) \\sim Ueq, Uanis(C129) \\sim Ueq,
Uanis(C132) \\sim Ueq, Uanis(C135) \\sim Ueq, Uanis(C136) \\sim Ueq,
Uanis(C145) \\sim Ueq, Uanis(C04L) \\sim Ueq, Uanis(C057) \\sim Ueq,
Uanis(C142) \\sim Ueq, Uanis(C140) \\sim Ueq, Uanis(C199) \\sim Ueq,
Uanis(C147) \\sim Ueq, Uanis(C170) \\sim Ueq, Uanis(C179) \\sim Ueq,
Uanis(C187) \\sim Ueq, Uanis(C191) \\sim Ueq, Uanis(C1CA) \\sim Ueq,
Uanis(C9BA) \\sim Ueq, Uanis(C104) \\sim Ueq, Uanis(C121) \\sim Ueq,
Uanis(C128) \\sim Ueq, Uanis(C150) \\sim Ueq, Uanis(C157) \\sim Ueq,
Uanis(C158) \\sim Ueq, Uanis(C175) \\sim Ueq, Uanis(C0CA) \\sim Ueq,
Uanis(C197) \\sim Ueq, Uanis(C72) \\sim Ueq, Uanis(C5CA) \\sim Ueq, Uanis(C6CA)
\\sim Ueq, Uanis(C110) \\sim Ueq, Uanis(C3CA) \\sim Ueq, Uanis(C127) \\sim Ueq,
Uanis(C4CA) \\sim Ueq, Uanis(C171) \\sim Ueq, Uanis(C2CA) \\sim Ueq,
Uanis(C3DA) \\sim Ueq, Uanis(C102) \\sim Ueq, Uanis(C1DA) \\sim Ueq,
Uanis(C107) \\sim Ueq, Uanis(C118) \\sim Ueq, Uanis(C0DA) \\sim Ueq,
Uanis(C2DA) \\sim Ueq, Uanis(C144) \\sim Ueq, Uanis(C154) \\sim Ueq,
Uanis(C182) \\sim Ueq, Uanis(C4DA) \\sim Ueq, Uanis(C5DA) \\sim Ueq,
Uanis(C7DA) \\sim Ueq, Uanis(C141) \\sim Ueq, Uanis(C390) \\sim Ueq,
Uanis(C402) \\sim Ueq, Uanis(C295) \\sim Ueq, Uanis(C120) \\sim Ueq,
Uanis(C116) \\sim Ueq, Uanis(C1EA) \\sim Ueq, Uanis(C186) \\sim Ueq,
Uanis(C0FA) \\sim Ueq, Uanis(C9EA) \\sim Ueq, Uanis(C181) \\sim Ueq,
Uanis(C0EA) \\sim Ueq, Uanis(C155) \\sim Ueq, Uanis(C6DA) \\sim Ueq,
Uanis(C8EA) \\sim Ueq, Uanis(C9DA) \\sim Ueq, Uanis(C8DA) \\sim Ueq,
Uanis(C2EA) \\sim Ueq, Uanis(C6EA) \\sim Ueq, Uanis(C4EA) \\sim Ueq,
Uanis(C7EA) \\sim Ueq, Uanis(C5EA) \\sim Ueq, Uanis(C249) \\sim Ueq,
Uanis(C9CA) \\sim Ueq, Uanis(C174) \\sim Ueq, Uanis(C7CA) \\sim Ueq,
Uanis(C271) \\sim Ueq, Uanis(C272) \\sim Ueq, Uanis(C263) \\sim Ueq,
Uanis(C1FA) \\sim Ueq, Uanis(C299) \\sim Ueq, Uanis(C383) \\sim Ueq: with sigma
of 0.01 and sigma for terminal atoms of 0.02
5. Rigid body (RIGU) restrains
 C02Q, C02X, C03I, C94, C98, C86, C9BA, C121, C150, C249, S01G
 with sigma for 1-2 distances of 0.001 and sigma for 1-3 distances of 0.002
6.a Riding coordinates:
 C05S(H05N,H05O,H05Q), C150(H15A,H15B,H15C), C6CA(H6CA,H6CB,H6CC), C3CA(H3CA,
 H3CB,H3CC), C0DA(H0DA,H0DB,H0DC), C154(H15D,H15E,H15F), C5EA(H5EA,H5EB,H5EC),
 C249(H24A,H24B,H24C), C271(H27A,H27B,H27C), C299(H29A,H29B,H29C)
6.b Aromatic/amide H refined with riding coordinates:
 C01W(H01W), C01X(H01X), C023(H023), C024(H024), C027(H027), C028(H028),
 C02A(H02A), C02C(H02C), C02D(H02D), C02E(H02E), C02K(H02K), C03H(H03H),
 C040(H040), C05M(H05M), C02L(H02L), C02N(H02N), C02O(H02O), C02P(H02P),
 C02V(H02V), C02W(H02W), C02X(H02X), C02Z(H02Z), C032(H032), C036(H036),
 C185(H185), C3EA(H3EA), C03F(H03G), C04C(H04C), C03A(H03I), C03E(H03J),
 C03I(H03K), C03K(H03L), C03L(H03M), C03M(H03N), C03O(H03O), C054(H054),
 C8AA(H8AA), C03X(H03X), C03U(H03U), C03W(H03W), C042(H042), C046(H046),
 C049(H049), C04A(H04E), C04D(H04F), C04G(H04G), C04N(H04Q), C04T(H04U),
 C04V(H04V), C051(H051), C055(H055), C058(H058), C05A(H05G), C05B(H05H),
 C05D(H05I), C05G(H05J), C05H(H05K), C05L(H05L), C05P(H05P), C05U(H05U),
 C047(H047), C8CA(H8CA), C153(H153), C05W(H05W), C05X(H05X), C063(H063),
 C06A(H06A), C73(H73), C76(H76), C82(H82), C89(H89), C93(H93), C94(H94),
 C84(H84), C86(H86), C3AA(H3AA), C1AA(H1AA), C96(H96), C4BA(H4BA), C2BA(H2BA),
 C3BA(H3BA), C6BA(H6BA), C105(H105), C111(H111), C126(H126), C129(H129),
 C132(H132), C145(H145), C04L(H04), C142(H142), C140(H140), C147(H147),
 C191(H191), C104(H104), C128(H128), C158(H158), C0CA(H0CA), C197(H197),
 C7DA(H7DA), C390(H390), C402(H402), C295(H295), C120(H120), C116(H116),
 C1EA(H1EA), C186(H186), C0FA(H0FA), C181(H181), C0EA(H0EA), C6DA(H6DA),
 C8EA(H8EA), C9DA(H9DA), C8DA(H8DA), C2EA(H2EA)
6.c Fitted hexagon refined as free rotating group:
 C02K(C03H,C06F,C040,C05M,C02M), C037(C185,C3EA,C05Z,C03F,C04C), C03O(C03T,
 C054,C8AA,C0BA,C03X), C05U(C045,C047,C8CA,C117,C153), C145(C04L,C057,C142,C140,
 C199), C7DA(C141,C390,C402,C295,C120), C116(C1EA,C186,C0FA,C9EA,C181),
 C0EA(C155,C6DA,C8EA,C9DA,C8DA)
6.d Idealised Me refined as rotating group:
 C031(H03A,H03B,H03C), C035(H03D,H03E,H03F), C03V(H03P,H03Q,H03R), C043(H04A,
 H04B,H04D), C04I(H04H,H04I,H04J), C04J(H04K,H04L,H04M), C04K(H04N,H04O,H04P),
 C04P(H04R,H04S,H04T), C04X(H04W,H04X,H04Y), C04Y(H04Z,H,HA), C050(H05A,H05B,
 H05C), C056(H05D,H05E,H05F), C78(H78A,H78B,H78C), C83(H83A,H83B,H83C),
 C95(H95A,H95B,H95C), C97(H97A,H97B,H97C), C87(H87A,H87B,H87C), C92(H92A,H92B,
 H92C), C4AA(H4AA,H4AB,H4AC), C91(H91A,H91B,H91C), C1BA(H1BA,H1BB,H1BC),
 C5BA(H5BA,H5BB,H5BC), C7BA(H7BA,H7BB,H7BC), C8BA(H8BA,H8BB,H8BC), C122(H12A,
 H12B,H12C), C135(H13A,H13B,H13C), C136(H13D,H13E,H13F), C170(H17A,H17B,H17C),
 C179(H17D,H17E,H17F), C187(H18A,H18B,H18C), C121(H12D,H12E,H12F), C175(H17G,
 H17H,H17I), C72(H72A,H72B,H72C), C5CA(H5CA,H5CB,H5CC), C4CA(H4CA,H4CB,H4CC),
 C171(H17J,H17K,H17L), C2CA(H2CA,H2CB,H2CC), C3DA(H3DA,H3DB,H3DC), C102(H10A,
 H10B,H10C), C107(H10D,H10E,H10F), C118(H11A,H11B,H11C), C2DA(H2DA,H2DB,H2DC),
 C144(H14A,H14B,H14C), C182(H18D,H18E,H18F), C4DA(H4DA,H4DB,H4DC), C5DA(H5DA,
 H5DB,H5DC), C6EA(H6EA,H6EB,H6EC), C7EA(H7EA,H7EB,H7EC), C9CA(H9CA,H9CB,H9CC),
 C7CA(H7CA,H7CB,H7CC), C272(H27D,H27E,H27F), C1FA(H1FA,H1FB,H1FC), C383(H38A,
 H38B,H38C)
;
_olex2_submission_special_instructions 'No special instructions were received'

loop_
_space_group_symop_operation_xyz
'x, y, z'
'-x, -y, -z'

loop_
_atom_site_label
_atom_site_type_symbol
_atom_site_fract_x
_atom_site_fract_y
_atom_site_fract_z
_atom_site_U_iso_or_equiv
_atom_site_adp_type
_atom_site_occupancy
_atom_site_site_symmetry_order
_atom_site_calc_flag
_atom_site_refinement_flags_posn
_atom_site_refinement_flags_adp
_atom_site_refinement_flags_occupancy
_atom_site_disorder_assembly
_atom_site_disorder_group
Au01 Au 0.32343(3) 0.28898(3) 0.74741(3) 0.02295(14) Uani 1 1 d . . . . .
Au02 Au 0.23533(3) 0.21446(3) 0.76578(3) 0.02382(15) Uani 1 1 d . . . . .
Au03 Au 0.20220(3) 0.26214(3) 0.68896(3) 0.02532(15) Uani 1 1 d . . . . .
Au04 Au 0.25288(3) 0.36636(3) 0.76966(3) 0.02501(15) Uani 1 1 d . . . . .
Au05 Au 0.28137(3) 0.32182(3) 0.84574(3) 0.02509(15) Uani 1 1 d . . . . .
Au06 Au 0.34320(3) 0.23641(3) 0.82489(3) 0.02432(15) Uani 1 1 d . . . . .
Au07 Au 0.36567(3) 0.25471(3) 0.65252(3) 0.02571(15) Uani 1 1 d . . . . .
Au08 Au 0.40257(3) 0.37349(3) 0.71687(3) 0.02603(15) Uani 1 1 d . . . . .
Au09 Au 0.29136(3) 0.33578(3) 0.66948(3) 0.02509(15) Uani 1 1 d . . . . .
Au0A Au 0.39125(3) 0.21036(3) 0.72771(3) 0.02613(15) Uani 1 1 d . . . . .
Au0B Au 0.28331(3) 0.17856(3) 0.66944(3) 0.02499(15) Uani 1 1 d . . . . .
Au0C Au 0.30163(3) 0.13541(3) 0.75836(3) 0.02637(15) Uani 1 1 d . . . . .
Au0D Au 0.16135(3) 0.28695(3) 0.78487(3) 0.02749(16) Uani 1 1 d . . . . .
Au0E Au 0.36190(3) 0.39083(3) 0.81707(3) 0.02590(15) Uani 1 1 d . . . . .
Au0F Au 0.45022(3) 0.32192(3) 0.80423(3) 0.02624(15) Uani 1 1 d . . . . .
Au0G Au 0.21026(3) 0.23380(3) 0.87395(3) 0.02903(16) Uani 1 1 d . . . . .
Au0H Au 0.17784(3) 0.15420(3) 0.61311(3) 0.03017(16) Uani 1 1 d . . . . .
Au0I Au 0.12316(3) 0.18699(3) 0.71232(3) 0.02900(16) Uani 1 1 d . . . . .
Au0J Au 0.19680(3) 0.10630(3) 0.68858(3) 0.02798(16) Uani 1 1 d . . . . .
Au0K Au 0.41111(3) 0.15201(3) 0.82532(3) 0.02761(16) Uani 1 1 d . . . . .
Au0L Au 0.32802(3) 0.43964(3) 0.72996(3) 0.02817(16) Uani 1 1 d . . . . .
Au0M Au 0.17633(3) 0.13478(3) 0.80398(3) 0.03142(17) Uani 1 1 d . . . . .
Au0N Au 0.24778(3) 0.24324(3) 0.59168(3) 0.03015(16) Uani 1 1 d . . . . .
Au0O Au 0.44190(3) 0.49073(3) 0.79514(3) 0.02995(16) Uani 1 1 d . . . . .
Au0P Au 0.27889(3) 0.16071(3) 0.86468(3) 0.03077(17) Uani 1 1 d . . . . .
Au0Q Au 0.12570(3) 0.35815(3) 0.72691(3) 0.03099(17) Uani 1 1 d . . . . .
Au0R Au 0.24405(3) 0.07668(3) 0.59556(3) 0.03223(17) Uani 1 1 d . . . . .
Au0S Au 0.18163(3) 0.31956(3) 0.62376(3) 0.03134(17) Uani 1 1 d . . . . .
Au0T Au 0.35422(3) 0.08096(3) 0.64739(3) 0.03245(17) Uani 1 1 d . . . . .
Au0U Au 0.36803(3) 0.33700(3) 0.59252(3) 0.03326(17) Uani 1 1 d . . . . .
Au0V Au 0.40712(3) 0.46609(3) 0.66138(3) 0.03235(17) Uani 1 1 d . . . . .
Au0W Au 0.32620(3) 0.14696(3) 0.56117(3) 0.03512(18) Uani 1 1 d . . . . .
Au0X Au 0.20878(3) 0.44084(3) 0.65185(3) 0.03386(17) Uani 1 1 d . . . . .
Au0Y Au 0.08596(3) 0.22710(3) 0.61943(3) 0.03580(18) Uani 1 1 d . . . . .
Au0Z Au 0.08742(3) 0.23834(4) 0.86434(3) 0.04011(19) Uani 1 1 d . . . . .
Au10 Au 0.04514(3) 0.13440(3) 0.77653(3) 0.04020(19) Uani 1 1 d . . . . .
Au11 Au 0.17903(3) 0.14917(4) 0.91028(3) 0.0408(2) Uani 1 1 d . . . . .
S012 S 0.41770(16) 0.30960(16) 0.87902(16) 0.0269(9) Uani 1 1 d . . . . .
S013 S 0.24200(16) 0.32592(17) 0.92618(16) 0.0276(9) Uani 1 1 d . . . . .
S014 S 0.44902(17) 0.15122(17) 0.74816(17) 0.0297(9) Uani 1 1 d . . . . .
S015 S 0.31087(18) 0.04560(17) 0.70688(19) 0.0341(10) Uani 1 1 d . . . . .
S016 S 0.19438(17) 0.43247(18) 0.77390(18) 0.0318(10) Uani 1 1 d . . . . .
S017 S 0.4012(2) 0.11113(18) 0.58785(19) 0.0372(10) Uani 1 1 d . . . . .
S018 S 0.13403(18) 0.37949(19) 0.59435(18) 0.0355(10) Uani 1 1 d . . . . .
S019 S 0.48589(16) 0.33747(16) 0.73143(17) 0.0279(9) Uani 1 1 d . . . . .
S01A S 0.11905(18) 0.3238(2) 0.86270(18) 0.0377(11) Uani 1 1 d . . . . .
S01B S 0.41714(17) 0.47447(16) 0.87014(17) 0.0286(9) Uani 1 1 d . . . . .
S01C S 0.41013(18) 0.26160(18) 0.57661(17) 0.0340(10) Uani 1 1 d . . . . .
S01D S 0.47509(17) 0.52285(18) 0.72966(17) 0.0321(10) Uani 1 1 d . . . . .
S01E S 0.13714(17) 0.05480(17) 0.73007(18) 0.0320(10) Uani 1 1 d . . . . .
S01F S 0.33899(17) 0.41548(18) 0.59027(17) 0.0321(10) Uani 1 1 d . . . . .
S01G S 0.28418(18) 0.50455(18) 0.70450(18) 0.0336(10) Uani 1 1 d . U . . .
S01H S 0.04896(17) 0.29360(19) 0.67671(19) 0.0369(11) Uani 1 1 d . . . . .
S01I S 0.36894(18) 0.15677(18) 0.90125(18) 0.0334(10) Uani 1 1 d . . . . .
S01J S 0.03661(17) 0.11901(18) 0.68680(19) 0.0357(10) Uani 1 1 d . . . . .
S01K S 0.09365(18) 0.1465(2) 0.55738(19) 0.0414(11) Uani 1 1 d . . . . .
S01L S 0.0522(2) 0.1521(2) 0.8666(2) 0.0472(13) Uani 1 1 d . . . . .
S01M S 0.2572(2) 0.1728(2) 0.51542(18) 0.0428(12) Uani 1 1 d . . . . .
P01N P 0.2105(2) -0.0080(2) 0.5369(2) 0.0409(12) Uani 1 1 d . . . . .
P01O P 0.1575(3) 0.1163(4) 0.9764(4) 0.103(3) Uani 1 1 d . . . . .
C01V C 0.5485(6) 0.3884(7) 0.7523(6) 0.025(4) Uani 1 1 d . U . . .
C01W C 0.4694(7) 0.4392(6) 0.9434(6) 0.026(4) Uani 1 1 d . U . . .
H01W H 0.433031 0.431918 0.952650 0.032 Uiso 1 1 calc R . . . .
C01X C 0.2015(7) 0.4456(7) 0.8825(7) 0.029(4) Uani 1 1 d . U . . .
H01X H 0.224593 0.419751 0.876592 0.035 Uiso 1 1 calc R . . . .
C01Z C 0.2978(7) 0.3277(6) 0.9755(7) 0.028(4) Uani 1 1 d . U . . .
C022 C 0.6521(7) 0.4624(7) 0.7797(7) 0.029(4) Uani 1 1 d . U . . .
C023 C 0.5496(7) 0.2187(7) 0.7460(7) 0.034(4) Uani 1 1 d . U . . .
H023 H 0.526809 0.233023 0.726445 0.041 Uiso 1 1 calc R . . . .
C024 C 0.5171(7) 0.2705(6) 0.8881(7) 0.031(4) Uani 1 1 d . U . . .
H024 H 0.524111 0.276637 0.856736 0.037 Uiso 1 1 calc R . . . .
C025 C -0.0202(7) 0.1529(7) 0.6737(7) 0.034(4) Uani 1 1 d . U . . .
C027 C 0.3013(8) 0.2841(8) 0.9956(7) 0.043(5) Uani 1 1 d . U . . .
H027 H 0.276734 0.251026 0.980675 0.051 Uiso 1 1 calc R . . . .
C028 C 0.6070(7) 0.4671(6) 0.7438(6) 0.026(4) Uani 1 1 d . U . . .
H028 H 0.611216 0.495216 0.729786 0.031 Uiso 1 1 calc R . . . .
C02A C 0.5165(7) 0.4292(6) 0.9702(7) 0.031(4) Uani 1 1 d . U . . .
H02A H 0.511413 0.416618 0.998457 0.037 Uiso 1 1 calc R . . . .
C02B C 0.4693(7) 0.2825(6) 0.9094(7) 0.027(4) Uani 1 1 d . U . . .
C02C C 0.5581(7) 0.4293(7) 0.7311(6) 0.028(4) Uani 1 1 d . U . . .
H02C H 0.529651 0.431351 0.706674 0.034 Uiso 1 1 calc R . . . .
C02D C 0.5556(8) 0.2492(7) 0.9126(7) 0.037(4) Uani 1 1 d . U . . .
H02D H 0.588706 0.242558 0.897807 0.045 Uiso 1 1 calc R . . . .
C02E C 0.1971(8) 0.0063(8) 0.7859(8) 0.042(5) Uani 1 1 d . U . . .
H02E H 0.199032 0.037282 0.814454 0.051 Uiso 1 1 calc R . . . .
C02F C 0.1412(9) -0.0369(8) 0.5505(8) 0.048(5) Uani 1 1 d . U . . .
C02G C 0.4783(8) 0.4602(8) 0.9025(8) 0.040(5) Uani 1 1 d . U . . .
C02H C 0.4116(7) -0.0283(7) 0.4382(7) 0.034(4) Uani 1 1 d . U . . .
C02I C -0.1080(8) 0.2003(8) 0.6435(8) 0.040(5) Uani 1 1 d . U . . .
C02J C 0.1768(8) 0.4586(7) 0.8399(7) 0.037(4) Uani 1 1 d . U . . .
C02K C 0.4896(5) 0.6276(5) 0.7324(5) 0.049(3) Uani 1 1 d . U . . .
H02K H 0.521808 0.619751 0.716518 0.059 Uiso 1 1 calc R . . . .
C03H C 0.4775(5) 0.6792(4) 0.7440(5) 0.054(3) Uani 1 1 d DG U . . .
H03H H 0.501657 0.705916 0.736028 0.064 Uiso 1 1 calc R . . . .
C06F C 0.4293(5) 0.6910(4) 0.7677(4) 0.059(3) Uani 1 1 d G U . . .
C040 C 0.3932(4) 0.6511(5) 0.7797(5) 0.052(3) Uani 1 1 d DG U . . .
H040 H 0.360909 0.659006 0.795548 0.063 Uiso 1 1 calc DR . . . .
C05M C 0.4052(5) 0.5995(4) 0.7680(5) 0.049(3) Uani 1 1 d G U . . .
H05M H 0.381059 0.572841 0.776038 0.059 Uiso 1 1 calc R . . . .
C02M C 0.4534(5) 0.5878(4) 0.7443(5) 0.047(3) Uani 1 1 d G U . . .
C02L C 0.5316(7) 0.4717(7) 0.8905(7) 0.033(4) Uani 1 1 d . U . . .
H02L H 0.537249 0.488403 0.865033 0.040 Uiso 1 1 calc R . . . .
C02N C 0.5930(7) 0.3839(7) 0.7883(7) 0.032(4) Uani 1 1 d . U . . .
H02N H 0.588000 0.356210 0.802877 0.038 Uiso 1 1 calc R . . . .
C02O C -0.0502(8) 0.1812(7) 0.7099(7) 0.037(4) Uani 1 1 d . U . . .
H02O H -0.041479 0.184331 0.745103 0.044 Uiso 1 1 calc R . . . .
C02P C 0.4591(7) 0.2730(7) 0.9553(6) 0.027(4) Uani 1 1 d . U . . .
H02P H 0.426147 0.280803 0.969830 0.032 Uiso 1 1 calc R . . . .
C02Q C 0.2561(8) 0.5557(7) 0.7530(8) 0.039(3) Uani 1 1 d . U . . .
C02R C 0.1717(7) 0.0032(7) 0.7388(7) 0.032(4) Uani 1 1 d . U . . .
C02S C 0.5912(9) 0.2139(8) 0.9851(8) 0.044(5) Uani 1 1 d . U . . .
C02T C 0.0576(7) 0.3502(8) 0.8481(7) 0.037(4) Uani 1 1 d . U . . .
C02V C 0.3419(8) 0.2924(8) 1.0373(7) 0.043(5) Uani 1 1 d . U . . .
H02V H 0.343684 0.264125 1.050548 0.051 Uiso 1 1 calc R . . . .
C02W C 0.4125(9) 0.0072(8) 0.5317(9) 0.051(5) Uani 1 1 d . U . . .
H02W H 0.417905 0.001986 0.564147 0.061 Uiso 1 1 calc R . . . .
C02X C 0.2660(8) 0.5641(8) 0.8052(8) 0.043(3) Uani 1 1 d . U . . .
H02X H 0.284919 0.541147 0.817193 0.052 Uiso 1 1 calc R . . . .
C02Z C 0.5581(7) 0.1559(7) 0.7899(7) 0.031(4) Uani 1 1 d . U . . .
H02Z H 0.541944 0.127178 0.800391 0.037 Uiso 1 1 calc R . . . .
C030 C -0.0322(7) 0.3997(7) 0.8257(7) 0.031(4) Uani 1 1 d . U . . .
C031 C -0.2132(8) 0.1966(9) 0.6430(8) 0.056(6) Uani 1 1 d . U . . .
H03A H -0.210884 0.204430 0.680415 0.084 Uiso 1 1 calc GR . . . .
H03B H -0.216901 0.158465 0.626291 0.084 Uiso 1 1 calc GR . . . .
H03C H -0.245738 0.208514 0.630693 0.084 Uiso 1 1 calc GR . . . .
C032 C 0.3173(8) 0.0609(7) 0.9121(8) 0.041(5) Uani 1 1 d . U . . .
H032 H 0.284091 0.063475 0.893649 0.049 Uiso 1 1 calc R . . . .
C034 C 0.3679(7) 0.0253(7) 0.7371(7) 0.034(4) Uani 1 1 d . U . . .
C035 C 0.7118(8) 0.5448(8) 0.7647(9) 0.053(6) Uani 1 1 d . U . . .
H03D H 0.749461 0.566336 0.770931 0.080 Uiso 1 1 calc GR . . . .
H03E H 0.684787 0.567879 0.775697 0.080 Uiso 1 1 calc GR . . . .
H03F H 0.702331 0.525134 0.727819 0.080 Uiso 1 1 calc GR . . . .
C036 C 0.1685(8) -0.0419(8) 0.6976(8) 0.040(5) Uani 1 1 d . U . . .
H036 H 0.150110 -0.044178 0.665209 0.048 Uiso 1 1 calc R . . . .
C037 C 0.3687(5) 0.4282(5) 0.5341(4) 0.063(3) Uani 1 1 d . U . . .
C185 C 0.4005(7) 0.3943(5) 0.5031(6) 0.069(3) Uani 1 1 d G U . . .
H185 H 0.406592 0.363344 0.510272 0.083 Uiso 1 1 calc R . . . .
C3EA C 0.4232(6) 0.4067(6) 0.4613(5) 0.071(3) Uani 1 1 d G U . . .
H3EA H 0.444482 0.384051 0.440505 0.085 Uiso 1 1 calc R . . . .
C05Z C 0.4141(5) 0.4530(6) 0.4505(4) 0.068(3) Uani 1 1 d DG U . . .
C03F C 0.3823(6) 0.4869(5) 0.4816(6) 0.062(3) Uani 1 1 d G U . . .
H03G H 0.376273 0.517815 0.474380 0.074 Uiso 1 1 calc R . . . .
C04C C 0.3596(6) 0.4744(5) 0.5234(5) 0.060(3) Uani 1 1 d G U . . .
H04C H 0.338382 0.497109 0.544148 0.072 Uiso 1 1 calc R . . . .
C038 C 0.6213(8) 0.4237(7) 0.9826(7) 0.033(4) Uani 1 1 d . U . . .
C039 C -0.0195(14) 0.1544(13) 0.8851(12) 0.093(4) Uani 1 1 d . U . . .
C03A C -0.0774(7) 0.1697(7) 0.6074(7) 0.036(4) Uani 1 1 d . U . . .
H03I H -0.087562 0.164423 0.571983 0.043 Uiso 1 1 calc R . . . .
C03C C 0.0135(7) 0.3259(7) 0.6381(7) 0.034(4) Uani 1 1 d . U . . .
C03E C 0.3656(9) 0.0187(8) 0.7856(8) 0.049(5) Uani 1 1 d . U . . .
H03J H 0.334598 0.027264 0.803155 0.059 Uiso 1 1 calc R . . . .
C03I C 0.2213(9) 0.5840(8) 0.7342(9) 0.051(4) Uani 1 1 d . U . . .
H03K H 0.209434 0.575745 0.698495 0.061 Uiso 1 1 calc R . . . .
C03K C 0.4968(7) 0.2522(7) 0.9799(7) 0.032(4) Uani 1 1 d . U . . .
H03L H 0.489378 0.247858 1.011905 0.039 Uiso 1 1 calc R . . . .
C03L C 0.0162(9) 0.3216(9) 0.8025(8) 0.048(5) Uani 1 1 d . U . . .
H03M H 0.018681 0.287427 0.780773 0.057 Uiso 1 1 calc R . . . .
C03M C 0.4071(9) -0.0002(8) 0.8095(8) 0.046(5) Uani 1 1 d . U . . .
H03N H 0.403448 -0.004419 0.842158 0.056 Uiso 1 1 calc R . . . .
C03O C 0.1201(4) 0.4018(5) 0.5023(5) 0.050(5) Uani 1 1 d . U . . .
H03O H 0.087646 0.413271 0.515124 0.060 Uiso 1 1 calc R . . . .
C03T C 0.1533(5) 0.3781(5) 0.5298(4) 0.033(4) Uani 1 1 d G U . . .
C054 C 0.2018(5) 0.3610(5) 0.5106(5) 0.055(6) Uani 1 1 d G U . . .
H054 H 0.224019 0.345176 0.529068 0.066 Uiso 1 1 calc R . . . .
C8AA C 0.2172(5) 0.3675(6) 0.4639(5) 0.054(6) Uani 1 1 d G U . . .
H8AA H 0.249691 0.356072 0.451073 0.065 Uiso 1 1 calc R . . . .
C0BA C 0.1840(6) 0.3912(6) 0.4364(4) 0.047(5) Uani 1 1 d DG U . . .
C03X C 0.1355(5) 0.4083(5) 0.4556(5) 0.050(5) Uani 1 1 d G U . . .
H03X H 0.113318 0.424167 0.437128 0.060 Uiso 1 1 calc R . . . .
C03R C 0.7069(9) 0.2410(9) 0.8027(9) 0.057(3) Uani 1 1 d . U . . .
C03U C -0.0345(7) 0.1473(7) 0.6200(7) 0.036(4) Uani 1 1 d . U . . .
H03U H -0.014594 0.128542 0.594265 0.043 Uiso 1 1 calc R . . . .
C03V C 0.6012(9) 0.1634(9) 0.9445(8) 0.055(6) Uani 1 1 d . U . . .
H03P H 0.628293 0.147730 0.960056 0.082 Uiso 1 1 calc GR . . . .
H03Q H 0.615868 0.172487 0.915469 0.082 Uiso 1 1 calc GR . . . .
H03R H 0.565850 0.138072 0.932250 0.082 Uiso 1 1 calc GR . . . .
C03W C 0.3387(8) 0.3760(8) 0.9969(7) 0.039(4) Uani 1 1 d . U . . .
H03W H 0.339035 0.404252 0.983213 0.047 Uiso 1 1 calc R . . . .
C03Z C 0.6421(9) 0.2178(9) 0.7845(9) 0.052(4) Uani 1 1 d . U . . .
C042 C -0.0070(9) 0.3022(8) 0.5855(8) 0.047(5) Uani 1 1 d . U . . .
H042 H 0.001267 0.268443 0.568613 0.056 Uiso 1 1 calc R . . . .
C043 C 0.5723(10) 0.2019(10) 1.0331(9) 0.064(6) Uani 1 1 d . U . . .
H04A H 0.539375 0.173358 1.022828 0.096 Uiso 1 1 calc GR . . . .
H04B H 0.562725 0.233686 1.056845 0.096 Uiso 1 1 calc GR . . . .
H04D H 0.602605 0.191143 1.050332 0.096 Uiso 1 1 calc GR . . . .
C046 C 0.5781(7) 0.4595(6) 0.9147(7) 0.030(4) Uani 1 1 d . U . . .
H046 H 0.613965 0.465549 0.904152 0.036 Uiso 1 1 calc R . . . .
C049 C -0.0380(9) 0.3237(8) 0.5565(9) 0.050(5) Uani 1 1 d . U . . .
H049 H -0.053109 0.304232 0.521817 0.060 Uiso 1 1 calc R . . . .
C04A C 0.4148(9) -0.0334(9) 0.4856(9) 0.053(6) Uani 1 1 d . U . . .
H04E H 0.418999 -0.066848 0.488184 0.063 Uiso 1 1 calc R . . . .
C04B C -0.0841(8) 0.4228(8) 0.8137(8) 0.042(5) Uani 1 1 d . U . . .
C04D C -0.0274(9) 0.4023(8) 0.6312(8) 0.046(5) Uani 1 1 d . U . . .
H04F H -0.034539 0.436391 0.648537 0.055 Uiso 1 1 calc R . . . .
C04F C 0.5464(8) 0.2370(8) 0.9595(7) 0.038(4) Uani 1 1 d . U . . .
C04G C 0.2210(9) -0.0371(8) 0.7926(8) 0.046(5) Uani 1 1 d . U . . .
H04G H 0.237728 -0.034397 0.825727 0.055 Uiso 1 1 calc R . . . .
C04I C -0.0811(9) 0.4774(9) 0.8512(9) 0.061(6) Uani 1 1 d . U . . .
H04H H -0.116886 0.488617 0.847248 0.092 Uiso 1 1 calc GR . . . .
H04I H -0.051259 0.502178 0.844338 0.092 Uiso 1 1 calc GR . . . .
H04J H -0.073091 0.476839 0.886469 0.092 Uiso 1 1 calc GR . . . .
C04J C 0.4554(10) -0.0522(9) 0.3537(9) 0.068(7) Uani 1 1 d . U . . .
H04K H 0.459398 -0.082149 0.324186 0.103 Uiso 1 1 calc GR . . . .
H04L H 0.492186 -0.035185 0.373493 0.103 Uiso 1 1 calc GR . . . .
H04M H 0.439110 -0.026660 0.341508 0.103 Uiso 1 1 calc GR . . . .
C04K C -0.1442(9) 0.2841(8) 0.6598(9) 0.053(6) Uani 1 1 d . U . . .
H04N H -0.109515 0.300391 0.650616 0.080 Uiso 1 1 calc GR . . . .
H04O H -0.139537 0.288434 0.696694 0.080 Uiso 1 1 calc GR . . . .
H04P H -0.174760 0.301182 0.652148 0.080 Uiso 1 1 calc GR . . . .
C04M C 0.1998(9) -0.0098(8) 0.4674(8) 0.047(5) Uani 1 1 d . U . . .
C04N C 0.4183(9) 0.0908(8) 0.9458(8) 0.046(5) Uani 1 1 d . U . . .
H04Q H 0.452564 0.114667 0.949879 0.055 Uiso 1 1 calc R . . . .
C04O C 0.7101(9) 0.5060(8) 0.7952(8) 0.048(5) Uani 1 1 d . U . . .
C04P C -0.1364(9) 0.3884(9) 0.8202(9) 0.058(6) Uani 1 1 d . U . . .
H04R H -0.135115 0.389405 0.856168 0.087 Uiso 1 1 calc GR . . . .
H04S H -0.138509 0.351932 0.797910 0.087 Uiso 1 1 calc GR . . . .
H04T H -0.169325 0.401516 0.810636 0.087 Uiso 1 1 calc GR . . . .
C04Q C 0.5241(8) 0.1789(7) 0.7642(7) 0.036(4) Uani 1 1 d . U . . .
C04T C 0.1016(9) -0.0043(9) 0.5696(8) 0.051(5) Uani 1 1 d . U . . .
H04U H 0.110691 0.032481 0.574524 0.062 Uiso 1 1 calc R . . . .
C04V C 0.0344(9) -0.0784(9) 0.5684(9) 0.055(6) Uani 1 1 d . U . . .
H04V H -0.002592 -0.092207 0.572509 0.066 Uiso 1 1 calc R . . . .
C04W C 0.4022(9) 0.0550(8) 0.5283(8) 0.043(5) Uani 1 1 d . U . . .
C04X C 0.6082(8) 0.3970(7) 1.0233(8) 0.041(5) Uani 1 1 d . U . . .
H04W H 0.582348 0.363277 1.007047 0.062 Uiso 1 1 calc GR . . . .
H04X H 0.591012 0.420026 1.050289 0.062 Uiso 1 1 calc GR . . . .
H04Y H 0.642912 0.390716 1.038486 0.062 Uiso 1 1 calc GR . . . .
C04Y C -0.1671(8) 0.2192(9) 0.5698(7) 0.049(5) Uani 1 1 d . U . . .
H04Z H -0.194560 0.239891 0.563309 0.074 Uiso 1 1 calc GR . . . .
H H -0.180817 0.181729 0.550358 0.074 Uiso 1 1 calc GR . . . .
HA H -0.131551 0.231268 0.558800 0.074 Uiso 1 1 calc GR . . . .
C04Z C 0.4239(8) 0.3464(8) 1.1090(8) 0.043(5) Uani 1 1 d . U . . .
C050 C 0.7587(9) 0.4741(9) 0.7792(10) 0.066(7) Uani 1 1 d . U . . .
H05A H 0.793520 0.498945 0.782005 0.099 Uiso 1 1 calc GR . . . .
H05B H 0.748847 0.450456 0.743580 0.099 Uiso 1 1 calc GR . . . .
H05C H 0.763679 0.453288 0.802121 0.099 Uiso 1 1 calc GR . . . .
C051 C 0.0727(9) -0.1143(9) 0.5493(9) 0.055(6) Uani 1 1 d . U . . .
H051 H 0.062160 -0.151316 0.542307 0.066 Uiso 1 1 calc R . . . .
C053 C 0.3801(7) 0.3401(7) 1.0609(7) 0.032(4) Uani 1 1 d . U . . .
C055 C 0.6079(8) 0.2385(8) 0.7558(8) 0.043(5) Uani 1 1 d . U . . .
H055 H 0.623736 0.265497 0.742887 0.052 Uiso 1 1 calc R . . . .
C056 C 0.6505(7) 0.3876(7) 0.9421(7) 0.038(4) Uani 1 1 d . U . . .
H05D H 0.690216 0.403434 0.946021 0.057 Uiso 1 1 calc GR . . . .
H05E H 0.633051 0.383417 0.907467 0.057 Uiso 1 1 calc GR . . . .
H05F H 0.646880 0.352929 0.946953 0.057 Uiso 1 1 calc GR . . . .
C058 C 0.0518(11) -0.0242(11) 0.5806(11) 0.077(8) Uani 1 1 d . U . . .
H058 H 0.028399 -0.000969 0.596936 0.092 Uiso 1 1 calc R . . . .
C059 C 0.4168(9) -0.0721(9) 0.3884(8) 0.049(5) Uani 1 1 d . U . . .
C05A C 0.6437(8) 0.4215(8) 0.8013(8) 0.041(5) Uani 1 1 d . U . . .
H05G H 0.672494 0.419038 0.825040 0.049 Uiso 1 1 calc R . . . .
C05B C 0.3174(10) 0.0185(8) 0.9326(8) 0.050(5) Uani 1 1 d . U . . .
H05H H 0.283569 -0.006049 0.928409 0.059 Uiso 1 1 calc R . . . .
C05D C 0.6155(8) 0.1744(8) 0.8003(8) 0.046(5) Uani 1 1 d . U . . .
H05I H 0.637887 0.158231 0.818157 0.055 Uiso 1 1 calc R . . . .
C05E C -0.1578(8) 0.2266(8) 0.6295(8) 0.043(5) Uani 1 1 d . U . . .
C05G C 0.0049(8) 0.3755(7) 0.6589(8) 0.041(5) Uani 1 1 d . U . . .
H05J H 0.020607 0.394323 0.693529 0.049 Uiso 1 1 calc R . . . .
C05H C 0.1914(7) 0.4712(7) 0.9323(7) 0.035(4) Uani 1 1 d . U . . .
H05K H 0.207210 0.461751 0.959981 0.042 Uiso 1 1 calc R . . . .
C05L C 0.1258(10) -0.0915(9) 0.5419(8) 0.053(6) Uani 1 1 d . U . . .
H05L H 0.152138 -0.113484 0.530717 0.064 Uiso 1 1 calc R . . . .
C05P C -0.0928(8) 0.2051(8) 0.6960(8) 0.045(5) Uani 1 1 d . U . . .
H05P H -0.111872 0.224714 0.721900 0.054 Uiso 1 1 calc R . . . .
C05Q C 0.5702(7) 0.4377(7) 0.9558(7) 0.032(4) Uani 1 1 d . U . . .
C05S C 0.7219(10) 0.5336(9) 0.8548(9) 0.066(7) Uani 1 1 d . U . . .
H05N H 0.755038 0.561737 0.862662 0.099 Uiso 1 1 d R . . . .
H05O H 0.689318 0.549007 0.865462 0.099 Uiso 1 1 d R . . . .
H05Q H 0.727998 0.508827 0.873272 0.099 Uiso 1 1 d R . . . .
C05T C 0.4551(10) -0.0131(8) 0.7841(9) 0.053(6) Uani 1 1 d . U . . .
C05U C 0.1170(9) 0.2077(7) 0.4871(6) 0.098(4) Uani 1 1 d . U . . .
H05U H 0.112847 0.238539 0.513539 0.118 Uiso 1 1 calc R . . . .
C045 C 0.1107(8) 0.1585(9) 0.4963(6) 0.095(4) Uani 1 1 d G U . . .
C047 C 0.1170(9) 0.1124(7) 0.4568(7) 0.097(4) Uani 1 1 d G U . . .
H047 H 0.112736 0.079417 0.462989 0.117 Uiso 1 1 calc R . . . .
C8CA C 0.1295(8) 0.1155(6) 0.4082(7) 0.101(4) Uani 1 1 d DG U . . .
H8CA H 0.133724 0.084642 0.381792 0.122 Uiso 1 1 calc R . . . .
C117 C 0.1359(6) 0.1647(6) 0.3990(5) 0.104(4) Uani 1 1 d DG U . . .
C153 C 0.1296(8) 0.2108(6) 0.4385(7) 0.101(4) Uani 1 1 d DG U . . .
H153 H 0.133835 0.243764 0.432341 0.121 Uiso 1 1 calc R . . . .
C05W C 0.4175(9) 0.0500(8) 0.9645(8) 0.047(5) Uani 1 1 d . U . . .
H05W H 0.451319 0.046609 0.981438 0.056 Uiso 1 1 calc R . . . .
C05X C 0.4144(9) 0.0075(8) 0.7106(9) 0.051(5) Uani 1 1 d . U . . .
H05X H 0.415977 0.007106 0.676063 0.061 Uiso 1 1 calc R . . . .
C060 C 0.1593(8) 0.5094(8) 0.9427(7) 0.039(4) Uani 1 1 d . U . . .
C063 C 0.1455(8) 0.5005(7) 0.8510(8) 0.039(4) Uani 1 1 d . U . . .
H063 H 0.130090 0.510788 0.823683 0.047 Uiso 1 1 calc R . . . .
C06A C 0.1378(9) 0.5252(8) 0.8994(8) 0.046(5) Uani 1 1 d . U . . .
H06A H 0.117932 0.553530 0.906006 0.055 Uiso 1 1 calc R . . . .
C73 C 0.2745(9) -0.0634(9) 0.5844(9) 0.054(6) Uani 1 1 d . U . . .
H73 H 0.264549 -0.041757 0.615513 0.065 Uiso 1 1 calc R . . . .
C75 C 0.2546(8) -0.0596(8) 0.5344(8) 0.046(5) Uani 1 1 d . U . . .
C76 C 0.3777(8) 0.3799(8) 1.0382(8) 0.046(5) Uani 1 1 d . U . . .
H76 H 0.404569 0.411741 1.052069 0.055 Uiso 1 1 calc R . . . .
C78 C 0.4320(10) -0.1224(9) 0.3994(10) 0.066(7) Uani 1 1 d . U . . .
H78A H 0.416905 -0.125506 0.430547 0.099 Uiso 1 1 calc GR . . . .
H78B H 0.472773 -0.118936 0.404275 0.099 Uiso 1 1 calc GR . . . .
H78C H 0.415889 -0.153963 0.370097 0.099 Uiso 1 1 calc GR . . . .
C80 C 0.3670(8) 0.0996(8) 0.9191(7) 0.040(5) Uani 1 1 d . U . . .
C82 C 0.5094(9) 0.3360(8) 0.5948(8) 0.044(5) Uani 1 1 d . U . . .
H82 H 0.486890 0.359647 0.588930 0.052 Uiso 1 1 calc R . . . .
C83 C 0.6655(8) 0.4765(8) 1.0124(8) 0.043(5) Uani 1 1 d . U . . .
H83A H 0.651815 0.495656 1.044097 0.065 Uiso 1 1 calc GR . . . .
H83B H 0.670386 0.498894 0.990381 0.065 Uiso 1 1 calc GR . . . .
H83C H 0.701441 0.467464 1.021012 0.065 Uiso 1 1 calc GR . . . .
C88 C 0.4834(8) 0.2862(7) 0.5940(7) 0.034(4) Uani 1 1 d . U . . .
C89 C 0.1927(9) -0.0863(9) 0.7025(8) 0.050(5) Uani 1 1 d . U . . .
H89 H 0.190451 -0.116966 0.673542 0.060 Uiso 1 1 calc R . . . .
C90 C -0.0470(9) 0.3779(8) 0.5808(8) 0.044(5) Uani 1 1 d . U . . .
C93 C 0.5687(9) 0.3527(8) 0.6044(8) 0.045(5) Uani 1 1 d . U . . .
H93 H 0.584513 0.387424 0.605331 0.054 Uiso 1 1 calc R . . . .
C94 C 0.2482(9) 0.6069(8) 0.8413(9) 0.054(4) Uani 1 1 d . U . . .
H94 H 0.258612 0.615433 0.877249 0.065 Uiso 1 1 calc R . . . .
C95 C 0.4826(8) 0.3727(8) 1.1001(8) 0.048(5) Uani 1 1 d . U . . .
H95A H 0.498629 0.346325 1.075157 0.071 Uiso 1 1 calc GR . . . .
H95B H 0.507482 0.386482 1.132793 0.071 Uiso 1 1 calc GR . . . .
H95C H 0.478377 0.401724 1.086771 0.071 Uiso 1 1 calc GR . . . .
C97 C 0.4271(10) 0.2980(9) 1.1212(9) 0.061(6) Uani 1 1 d . U . . .
H97A H 0.405404 0.296850 1.149573 0.091 Uiso 1 1 calc GR . . . .
H97B H 0.466196 0.297384 1.131359 0.091 Uiso 1 1 calc GR . . . .
H97C H 0.411773 0.267282 1.090792 0.091 Uiso 1 1 calc GR . . . .
C98 C 0.2154(10) 0.6355(9) 0.8222(10) 0.059(4) Uani 1 1 d . U . . .
C84 C -0.0260(9) 0.3465(8) 0.7927(8) 0.045(5) Uani 1 1 d . U . . .
H84 H -0.052680 0.328793 0.763113 0.054 Uiso 1 1 calc R . . . .
C85 C 0.6034(9) 0.3199(9) 0.6121(8) 0.052(5) Uani 1 1 d . U . . .
C86 C 0.2050(10) 0.6257(9) 0.7721(9) 0.058(4) Uani 1 1 d . U . . .
H86 H 0.185072 0.648325 0.760612 0.070 Uiso 1 1 calc R . . . .
C87 C 0.7396(9) 0.1977(9) 0.7860(9) 0.057(4) Uani 1 1 d . U . . .
H87A H 0.741094 0.179821 0.811971 0.086 Uiso 1 1 calc GR . . . .
H87B H 0.777608 0.212773 0.782281 0.086 Uiso 1 1 calc GR . . . .
H87C H 0.721376 0.172270 0.752952 0.086 Uiso 1 1 calc GR . . . .
C3AA C 0.5198(9) 0.2541(9) 0.6028(9) 0.054(6) Uani 1 1 d . U . . .
H3AA H 0.504248 0.219826 0.603275 0.065 Uiso 1 1 calc R . . . .
C1AA C 0.1520(13) -0.0345(11) 0.4371(11) 0.081(8) Uani 1 1 d . U . . .
H1AA H 0.122896 -0.052166 0.450208 0.098 Uiso 1 1 calc R . . . .
C92 C -0.0865(12) 0.4594(10) 0.5764(12) 0.088(9) Uani 1 1 d . U . . .
H92A H -0.073373 0.469045 0.613175 0.133 Uiso 1 1 calc GR . . . .
H92B H -0.124894 0.465060 0.571853 0.133 Uiso 1 1 calc GR . . . .
H92C H -0.062184 0.481339 0.561070 0.133 Uiso 1 1 calc GR . . . .
C2AA C -0.0848(10) 0.4014(9) 0.5499(9) 0.057(6) Uani 1 1 d . U . . .
C96 C 0.4565(10) -0.0091(8) 0.7350(9) 0.053(6) Uani 1 1 d . U . . .
H96 H 0.487430 -0.017921 0.717375 0.064 Uiso 1 1 calc R . . . .
C0AA C 0.2199(10) -0.0829(9) 0.7513(9) 0.054(6) Uani 1 1 d . U . . .
C9AA C 0.2032(7) 0.4019(6) 0.3878(5) 0.052(5) Uani 1 1 d D U . . .
C5AA C 0.3646(11) -0.0324(10) 0.9860(10) 0.061(6) Uani 1 1 d . U . . .
C7AA C 0.5037(11) -0.0310(9) 0.8119(10) 0.058(6) Uani 1 1 d . U . . .
C6AA C 0.3680(9) 0.0116(8) 0.9598(8) 0.047(5) Uani 1 1 d . U . . .
C4AA C 0.4052(10) 0.3858(10) 1.1558(8) 0.063(6) Uani 1 1 d . U . . .
H4AA H 0.398286 0.416853 1.146864 0.095 Uiso 1 1 calc GR . . . .
H4AB H 0.434746 0.396841 1.185131 0.095 Uiso 1 1 calc GR . . . .
H4AC H 0.370874 0.368769 1.164912 0.095 Uiso 1 1 calc GR . . . .
C4BA C 0.3202(11) -0.1351(11) 0.5388(10) 0.071(7) Uani 1 1 d . U . . .
H4BA H 0.338443 -0.163475 0.539240 0.085 Uiso 1 1 calc R . . . .
C2BA C 0.0514(8) 0.3981(8) 0.8779(8) 0.043(5) Uani 1 1 d . U . . .
H2BA H 0.078124 0.415563 0.907473 0.051 Uiso 1 1 calc R . . . .
C91 C 0.2048(11) -0.1789(9) 0.7419(10) 0.070(7) Uani 1 1 d . U . . .
H91A H 0.171803 -0.172298 0.759348 0.105 Uiso 1 1 calc GR . . . .
H91B H 0.221446 -0.205033 0.752752 0.105 Uiso 1 1 calc GR . . . .
H91C H 0.193746 -0.192268 0.704539 0.105 Uiso 1 1 calc GR . . . .
C3BA C 0.3077(11) -0.0992(9) 0.5847(10) 0.063(6) Uani 1 1 d . U . . .
H3BA H 0.323307 -0.100284 0.616864 0.076 Uiso 1 1 calc R . . . .
C1BA C -0.1462(9) 0.3665(9) 0.5346(9) 0.060(6) Uani 1 1 d . U . . .
H1BA H -0.143843 0.329081 0.521156 0.090 Uiso 1 1 calc GR . . . .
H1BB H -0.166597 0.376406 0.508052 0.090 Uiso 1 1 calc GR . . . .
H1BC H -0.165892 0.372676 0.565031 0.090 Uiso 1 1 calc GR . . . .
C5BA C 0.2909(12) -0.1409(11) 0.7175(11) 0.081(8) Uani 1 1 d . U . . .
H5BA H 0.271918 -0.162125 0.683056 0.122 Uiso 1 1 calc GR . . . .
H5BB H 0.316385 -0.160467 0.729493 0.122 Uiso 1 1 calc GR . . . .
H5BC H 0.312178 -0.107617 0.716079 0.122 Uiso 1 1 calc GR . . . .
C7BA C -0.0603(13) 0.3995(12) 0.4947(11) 0.089(9) Uani 1 1 d . U . . .
H7BA H -0.024981 0.424783 0.501589 0.134 Uiso 1 1 calc GR . . . .
H7BB H -0.087566 0.408788 0.472624 0.134 Uiso 1 1 calc GR . . . .
H7BC H -0.054065 0.363835 0.477201 0.134 Uiso 1 1 calc GR . . . .
C6BA C 0.2483(12) 0.0163(10) 0.4504(10) 0.075(7) Uani 1 1 d . U . . .
H6BA H 0.282145 0.032483 0.472823 0.090 Uiso 1 1 calc R . . . .
C8BA C 0.2245(10) 0.4632(6) 0.3980(9) 0.073(7) Uani 1 1 d D U . . .
H8BA H 0.257891 0.475819 0.423637 0.109 Uiso 1 1 calc GR . . . .
H8BB H 0.195053 0.482591 0.410932 0.109 Uiso 1 1 calc GR . . . .
H8BC H 0.233601 0.468881 0.365821 0.109 Uiso 1 1 calc GR . . . .
C105 C 0.2426(15) 0.0162(12) 0.3999(12) 0.092(9) Uani 1 1 d . U . . .
H105 H 0.273017 0.032015 0.386714 0.111 Uiso 1 1 calc R . . . .
C111 C 0.5783(11) 0.2697(10) 0.6112(11) 0.072(7) Uani 1 1 d . U . . .
H111 H 0.600961 0.245765 0.616198 0.086 Uiso 1 1 calc R . . . .
C122 C 0.6900(9) 0.3915(9) 0.6186(9) 0.064(7) Uani 1 1 d . U . . .
H12A H 0.681854 0.392661 0.583619 0.096 Uiso 1 1 calc GR . . . .
H12B H 0.730382 0.401815 0.629567 0.096 Uiso 1 1 calc GR . . . .
H12C H 0.670645 0.415872 0.642170 0.096 Uiso 1 1 calc GR . . . .
C125 C 0.6708(10) 0.3382(9) 0.6193(10) 0.059(6) Uani 1 1 d . U . . .
C126 C 0.3037(10) -0.1260(10) 0.4929(10) 0.063(6) Uani 1 1 d . U . . .
H126 H 0.316168 -0.145607 0.462226 0.075 Uiso 1 1 calc R . . . .
C129 C 0.2699(8) -0.0896(8) 0.4896(8) 0.046(5) Uani 1 1 d . U . . .
H129 H 0.257979 -0.086021 0.457435 0.055 Uiso 1 1 calc R . . . .
C132 C 0.4085(11) 0.0206(10) 0.4397(11) 0.071(7) Uani 1 1 d . U . . .
H132 H 0.410010 0.027627 0.408045 0.085 Uiso 1 1 calc R . . . .
C135 C 0.2512(9) 0.3730(9) 0.3645(10) 0.086(9) Uani 1 1 d D U . . .
H13A H 0.258926 0.380771 0.332840 0.129 Uiso 1 1 calc GR . . . .
H13B H 0.239331 0.334826 0.356588 0.129 Uiso 1 1 calc GR . . . .
H13C H 0.285072 0.385546 0.389520 0.129 Uiso 1 1 calc GR . . . .
C136 C 0.6922(9) 0.2980(10) 0.5705(10) 0.069(7) Uani 1 1 d . U . . .
H13D H 0.675434 0.261461 0.566803 0.104 Uiso 1 1 calc GR . . . .
H13E H 0.733044 0.302520 0.576135 0.104 Uiso 1 1 calc GR . . . .
H13F H 0.681049 0.305658 0.539020 0.104 Uiso 1 1 calc GR . . . .
C145 C 0.3237(9) 0.2595(6) 0.4249(8) 0.113(4) Uani 1 1 d D U . . .
H145 H 0.323327 0.293188 0.421205 0.135 Uiso 1 1 calc R . . . .
C04L C 0.2956(9) 0.2450(8) 0.4633(8) 0.109(5) Uani 1 1 d G U . . .
H04 H 0.276400 0.268971 0.485216 0.130 Uiso 1 1 calc R . . . .
C057 C 0.2962(8) 0.1947(9) 0.4689(7) 0.107(5) Uani 1 1 d G U . . .
C142 C 0.3249(10) 0.1590(7) 0.4361(9) 0.110(5) Uani 1 1 d G U . . .
H142 H 0.325324 0.125319 0.439831 0.132 Uiso 1 1 calc R . . . .
C140 C 0.3530(9) 0.1735(7) 0.3977(8) 0.114(4) Uani 1 1 d DG U . . .
H140 H 0.372251 0.149535 0.375821 0.137 Uiso 1 1 calc R . . . .
C199 C 0.3524(7) 0.2238(7) 0.3922(6) 0.117(4) Uani 1 1 d DG U . . .
C147 C 0.4032(13) 0.0637(12) 0.4830(11) 0.084(8) Uani 1 1 d . U . . .
H147 H 0.400500 0.097233 0.479932 0.101 Uiso 1 1 calc R . . . .
C170 C 0.6947(10) 0.3312(10) 0.6696(10) 0.070(7) Uani 1 1 d . U . . .
H17A H 0.668731 0.339420 0.695194 0.105 Uiso 1 1 calc GR . . . .
H17B H 0.730872 0.355189 0.682822 0.105 Uiso 1 1 calc GR . . . .
H17C H 0.699783 0.294650 0.662909 0.105 Uiso 1 1 calc GR . . . .
C179 C 0.1520(9) 0.3840(9) 0.3434(9) 0.091(9) Uani 1 1 d D U . . .
H17D H 0.126716 0.409289 0.351217 0.137 Uiso 1 1 calc GR . . . .
H17E H 0.131880 0.348868 0.340988 0.137 Uiso 1 1 calc GR . . . .
H17F H 0.165857 0.382704 0.310558 0.137 Uiso 1 1 calc GR . . . .
C187 C 0.3624(12) -0.0923(12) 0.3561(12) 0.094(10) Uani 1 1 d . U . . .
H18A H 0.344794 -0.062611 0.354597 0.142 Uiso 1 1 calc GR . . . .
H18B H 0.338352 -0.114923 0.370849 0.142 Uiso 1 1 calc GR . . . .
H18C H 0.367838 -0.112857 0.321236 0.142 Uiso 1 1 calc GR . . . .
C191 C 0.1922(17) -0.0070(14) 0.3686(14) 0.113(12) Uani 1 1 d . U . . .
H191 H 0.188621 -0.004849 0.334783 0.136 Uiso 1 1 calc R . . . .
C1CA C -0.1227(15) 0.1576(14) 0.9234(13) 0.100(4) Uani 1 1 d . U . . .
C9BA C 0.1950(9) 0.6830(10) 0.8618(9) 0.079(5) Uani 1 1 d D U . . .
C104 C 0.0090(8) 0.4243(9) 0.8687(8) 0.048(5) Uani 1 1 d . U . . .
H104 H 0.007864 0.458480 0.891246 0.057 Uiso 1 1 calc R . . . .
C121 C 0.2030(12) 0.6851(11) 0.9163(10) 0.098(7) Uani 1 1 d D U . . .
H12D H 0.195060 0.649219 0.918257 0.147 Uiso 1 1 calc GR . . . .
H12E H 0.177623 0.706013 0.935604 0.147 Uiso 1 1 calc GR . . . .
H12F H 0.241777 0.701593 0.931247 0.147 Uiso 1 1 calc GR . . . .
C128 C -0.0414(14) 0.1137(13) 0.9056(12) 0.096(4) Uani 1 1 d . U . . .
H128 H -0.020436 0.087582 0.907866 0.115 Uiso 1 1 calc R . . . .
C150 C 0.2244(12) 0.7340(10) 0.8608(11) 0.099(7) Uani 1 1 d D U . . .
H15A H 0.215417 0.762625 0.889008 0.148 Uiso 1 1 d R . . . .
H15B H 0.212367 0.738225 0.827758 0.148 Uiso 1 1 d R . . . .
H15C H 0.264867 0.735205 0.864378 0.148 Uiso 1 1 d R . . . .
C157 C -0.1826(15) 0.1686(11) 0.9451(10) 0.105(4) Uani 1 1 d D U . . .
C158 C -0.0469(14) 0.1939(13) 0.8810(12) 0.095(4) Uani 1 1 d . U . . .
H158 H -0.031441 0.219980 0.866786 0.114 Uiso 1 1 calc R . . . .
C175 C -0.1729(14) 0.1721(13) 1.0046(11) 0.105(6) Uani 1 1 d D U . . .
H17G H -0.165835 0.138142 1.006866 0.157 Uiso 1 1 calc GR . . . .
H17H H -0.206267 0.180197 1.020782 0.157 Uiso 1 1 calc GR . . . .
H17I H -0.140635 0.199945 1.022463 0.157 Uiso 1 1 calc GR . . . .
C0CA C -0.0957(14) 0.1133(13) 0.9228(12) 0.099(4) Uani 1 1 d . U . . .
H0CA H -0.113238 0.085107 0.933259 0.118 Uiso 1 1 calc R . . . .
C197 C -0.0996(15) 0.1930(13) 0.8991(12) 0.098(4) Uani 1 1 d . U . . .
H197 H -0.120725 0.218121 0.894557 0.118 Uiso 1 1 calc R . . . .
C72 C 0.1779(8) 0.5192(9) 1.0410(8) 0.050(5) Uani 1 1 d . U . . .
H72A H 0.218448 0.531383 1.044888 0.076 Uiso 1 1 calc GR . . . .
H72B H 0.169406 0.480561 1.030200 0.076 Uiso 1 1 calc GR . . . .
H72C H 0.164072 0.533719 1.074051 0.076 Uiso 1 1 calc GR . . . .
C5CA C 0.1708(9) 0.6019(8) 1.0143(8) 0.052(6) Uani 1 1 d . U . . .
H5CA H 0.211066 0.608865 1.012347 0.078 Uiso 1 1 calc GR . . . .
H5CB H 0.163695 0.619476 1.049489 0.078 Uiso 1 1 calc GR . . . .
H5CC H 0.151113 0.615422 0.990339 0.078 Uiso 1 1 calc GR . . . .
C6CA C 0.0820(10) 0.5276(10) 1.0011(10) 0.072(7) Uani 1 1 d . U . . .
H6CA H 0.060716 0.547858 0.985284 0.108 Uiso 1 1 d R . . . .
H6CB H 0.069616 0.489818 0.982484 0.108 Uiso 1 1 d R . . . .
H6CC H 0.075616 0.534968 1.037164 0.108 Uiso 1 1 d R . . . .
C110 C 0.4193(7) 0.7462(10) 0.7813(7) 0.071(3) Uani 1 1 d D U . . .
C3CA C -0.0867(10) 0.4261(10) 0.7571(9) 0.068(7) Uani 1 1 d . U . . .
H3CA H -0.086039 0.391758 0.731770 0.102 Uiso 1 1 d R . . . .
H3CB H -0.054459 0.451998 0.755780 0.102 Uiso 1 1 d R . . . .
H3CC H -0.121269 0.437848 0.749360 0.102 Uiso 1 1 d R . . . .
C127 C 0.1486(10) 0.5387(9) 0.9991(9) 0.057(6) Uani 1 1 d . U . . .
C4CA C 0.4200(10) 0.7696(10) 0.7395(9) 0.078(5) Uani 1 1 d D U . . .
H4CA H 0.443187 0.752568 0.714275 0.117 Uiso 1 1 calc GR . . . .
H4CB H 0.435424 0.807508 0.753877 0.117 Uiso 1 1 calc GR . . . .
H4CC H 0.381750 0.764284 0.722696 0.117 Uiso 1 1 calc GR . . . .
C171 C 0.3711(10) 0.7579(10) 0.8096(9) 0.082(5) Uani 1 1 d D U . . .
H17J H 0.377295 0.795783 0.828933 0.123 Uiso 1 1 calc GR . . . .
H17K H 0.367146 0.737684 0.833630 0.123 Uiso 1 1 calc DGR . . . .
H17L H 0.336889 0.748159 0.785140 0.123 Uiso 1 1 calc GR . . . .
C2CA C -0.2270(14) 0.1187(12) 0.9094(12) 0.112(6) Uani 1 1 d D U . . .
H2CA H -0.224265 0.115037 0.873146 0.169 Uiso 1 1 calc GR . . . .
H2CB H -0.264716 0.123509 0.917041 0.169 Uiso 1 1 calc GR . . . .
H2CC H -0.219249 0.086762 0.916092 0.169 Uiso 1 1 calc GR . . . .
C3DA C 0.6463(10) 0.2574(10) 1.0027(10) 0.074(7) Uani 1 1 d . U . . .
H3DA H 0.678217 0.241607 0.990392 0.111 Uiso 1 1 calc GR . . . .
H3DB H 0.652379 0.272008 1.040367 0.111 Uiso 1 1 calc GR . . . .
H3DC H 0.642514 0.285789 0.988230 0.111 Uiso 1 1 calc GR . . . .
C102 C 0.4238(12) -0.0426(11) 1.0003(12) 0.090(9) Uani 1 1 d . U . . .
H10A H 0.441641 -0.054178 0.968978 0.135 Uiso 1 1 calc GR . . . .
H10B H 0.420283 -0.070155 1.016719 0.135 Uiso 1 1 calc GR . . . .
H10C H 0.446756 -0.009976 1.024129 0.135 Uiso 1 1 calc GR . . . .
C1DA C 0.2464(12) -0.1288(10) 0.7556(10) 0.066(7) Uani 1 1 d . U . . .
C107 C 0.3266(11) -0.0854(9) 0.9523(10) 0.074(7) Uani 1 1 d . U . . .
H10D H 0.288268 -0.079875 0.946439 0.110 Uiso 1 1 calc GR . . . .
H10E H 0.326756 -0.111714 0.970077 0.110 Uiso 1 1 calc GR . . . .
H10F H 0.340699 -0.098168 0.919120 0.110 Uiso 1 1 calc GR . . . .
C118 C 0.4812(14) -0.0545(12) 0.8527(12) 0.096(10) Uani 1 1 d . U . . .
H11A H 0.466246 -0.027821 0.878353 0.144 Uiso 1 1 calc GR . . . .
H11B H 0.511665 -0.065275 0.869828 0.144 Uiso 1 1 calc GR . . . .
H11C H 0.451491 -0.085301 0.835968 0.144 Uiso 1 1 calc GR . . . .
C0DA C 0.5261(12) -0.0734(10) 0.7736(10) 0.080(8) Uani 1 1 d . U . . .
H0DA H 0.542762 -0.094796 0.791306 0.120 Uiso 1 1 d R . . . .
H0DB H 0.554532 -0.056956 0.757026 0.120 Uiso 1 1 d R . . . .
H0DC H 0.495432 -0.095986 0.747336 0.120 Uiso 1 1 d R . . . .
C2DA C 0.2807(13) -0.1165(11) 0.8090(11) 0.087(9) Uani 1 1 d . U . . .
H2DA H 0.290466 -0.078150 0.825828 0.131 Uiso 1 1 calc GR . . . .
H2DB H 0.315037 -0.131011 0.804468 0.131 Uiso 1 1 calc GR . . . .
H2DC H 0.258472 -0.132542 0.830379 0.131 Uiso 1 1 calc GR . . . .
C144 C 0.5487(13) 0.0174(11) 0.8395(12) 0.097(10) Uani 1 1 d . U . . .
H14A H 0.567835 0.029631 0.813993 0.145 Uiso 1 1 calc GR . . . .
H14B H 0.575805 0.008301 0.861742 0.145 Uiso 1 1 calc GR . . . .
H14C H 0.531391 0.045614 0.860470 0.145 Uiso 1 1 calc GR . . . .
C154 C 0.3472(16) -0.0115(13) 1.0408(12) 0.113(11) Uani 1 1 d . U . . .
H15D H 0.338055 -0.040972 1.054171 0.169 Uiso 1 1 d R . . . .
H15E H 0.314475 0.005138 1.039391 0.169 Uiso 1 1 d R . . . .
H15F H 0.378385 0.014608 1.063501 0.169 Uiso 1 1 d R . . . .
C182 C 0.7286(10) 0.2795(10) 0.7745(10) 0.071(5) Uani 1 1 d . U . . .
H18D H 0.713025 0.264803 0.738045 0.107 Uiso 1 1 calc GR . . . .
H18E H 0.769499 0.284808 0.777530 0.107 Uiso 1 1 calc GR . . . .
H18F H 0.717166 0.313369 0.789907 0.107 Uiso 1 1 calc GR . . . .
C4DA C 0.7161(10) 0.2690(10) 0.8562(10) 0.072(5) Uani 1 1 d . U . . .
H4DA H 0.686962 0.290043 0.865377 0.107 Uiso 1 1 calc GR . . . .
H4DB H 0.752818 0.292517 0.864888 0.107 Uiso 1 1 calc GR . . . .
H4DC H 0.714995 0.243926 0.875471 0.107 Uiso 1 1 calc GR . . . .
C5DA C 0.4692(10) 0.7812(11) 0.8212(9) 0.094(5) Uani 1 1 d D U . . .
H5DA H 0.488344 0.807981 0.807863 0.142 Uiso 1 1 calc GR . . . .
H5DB H 0.495308 0.759196 0.827471 0.142 Uiso 1 1 calc GR . . . .
H5DC H 0.455466 0.798657 0.853494 0.142 Uiso 1 1 calc GR . . . .
C7DA C 0.2704(15) 0.1385(8) 1.0184(8) 0.143(7) Uani 1 1 d . U . . .
H7DA H 0.278178 0.131309 0.983856 0.172 Uiso 1 1 calc R . . . .
C141 C 0.2143(12) 0.1353(5) 1.0293(11) 0.145(7) Uani 1 1 d G U . . .
C390 C 0.2026(10) 0.1460(9) 1.0809(13) 0.148(7) Uani 1 1 d G U . . .
H390 H 0.165097 0.143845 1.088188 0.177 Uiso 1 1 calc R . . . .
C402 C 0.2471(15) 0.1600(9) 1.1217(9) 0.148(7) Uani 1 1 d G U . . .
H402 H 0.239352 0.167155 1.156203 0.178 Uiso 1 1 calc R . . . .
C295 C 0.3033(12) 0.1632(8) 1.1108(11) 0.147(7) Uani 1 1 d G U . . .
H295 H 0.333021 0.172543 1.138045 0.177 Uiso 1 1 calc R . . . .
C120 C 0.3149(10) 0.1525(10) 1.0592(13) 0.145(7) Uani 1 1 d G U . . .
H120 H 0.352434 0.154620 1.051872 0.174 Uiso 1 1 calc R . . . .
C116 C 0.1677(11) -0.0299(12) 0.9754(11) 0.139(6) Uani 1 1 d . U . . .
H116 H 0.181850 -0.045778 0.998746 0.166 Uiso 1 1 calc R . . . .
C1EA C 0.1422(11) -0.0617(8) 0.9252(12) 0.138(6) Uani 1 1 d G U . . .
H1EA H 0.139380 -0.098915 0.914924 0.166 Uiso 1 1 calc R . . . .
C186 C 0.1210(11) -0.0379(11) 0.8904(8) 0.139(6) Uani 1 1 d G U . . .
H186 H 0.103968 -0.059201 0.856808 0.167 Uiso 1 1 calc R . . . .
C0FA C 0.1252(10) 0.0177(12) 0.9058(11) 0.137(6) Uani 1 1 d G U . . .
H0FA H 0.111026 0.033651 0.882515 0.165 Uiso 1 1 calc R . . . .
C9EA C 0.1507(8) 0.0496(8) 0.9560(12) 0.137(6) Uani 1 1 d G U . . .
C181 C 0.1719(10) 0.0258(11) 0.9909(8) 0.138(6) Uani 1 1 d G U . . .
H181 H 0.188909 0.047076 1.024453 0.165 Uiso 1 1 calc R . . . .
C0EA C 0.0535(12) 0.0943(8) 1.0215(9) 0.133(6) Uani 1 1 d . U . . .
H0EA H 0.060958 0.059942 1.017278 0.159 Uiso 1 1 calc R . . . .
C155 C 0.0906(8) 0.1309(12) 1.0062(5) 0.132(6) Uani 1 1 d G U . . .
C6DA C 0.0794(11) 0.1822(10) 1.0125(8) 0.134(6) Uani 1 1 d G U . . .
H6DA H 0.104292 0.206661 1.002281 0.161 Uiso 1 1 calc R . . . .
C8EA C 0.0311(13) 0.1969(8) 1.0342(10) 0.135(6) Uani 1 1 d G U . . .
H8EA H 0.023593 0.231177 1.038494 0.162 Uiso 1 1 calc R . . . .
C9DA C -0.0061(9) 0.1602(12) 1.0496(8) 0.134(6) Uani 1 1 d G U . . .
H9DA H -0.038423 0.170076 1.064099 0.161 Uiso 1 1 calc R . . . .
C8DA C 0.0051(11) 0.1090(10) 1.0432(9) 0.133(6) Uani 1 1 d G U . . .
H8DA H -0.019741 0.084458 1.053492 0.159 Uiso 1 1 calc R . . . .
C2EA C 0.1441(16) -0.0347(13) 0.3850(13) 0.108(11) Uani 1 1 d . U . . .
H2EA H 0.110264 -0.051491 0.362769 0.130 Uiso 1 1 calc R . . . .
C6EA C 0.4947(8) 0.4459(8) 0.3994(8) 0.058(4) Uani 1 1 d D U . . .
H6EA H 0.515500 0.453394 0.433467 0.088 Uiso 1 1 calc GR . . . .
H6EB H 0.516982 0.463960 0.379400 0.088 Uiso 1 1 calc GR . . . .
H6EC H 0.487053 0.407752 0.381385 0.088 Uiso 1 1 calc GR . . . .
C4EA C 0.4399(7) 0.4655(7) 0.4053(6) 0.072(3) Uani 1 1 d D U . . .
C7EA C 0.4042(10) 0.4410(9) 0.3530(9) 0.078(5) Uani 1 1 d D U . . .
H7EA H 0.395627 0.402490 0.344713 0.117 Uiso 1 1 calc GR . . . .
H7EB H 0.424741 0.449957 0.326642 0.117 Uiso 1 1 calc GR . . . .
H7EC H 0.369340 0.454651 0.354105 0.117 Uiso 1 1 calc GR . . . .
C5EA C 0.4539(10) 0.5242(8) 0.4132(10) 0.088(5) Uani 1 1 d D U . . .
H5EA H 0.480506 0.541879 0.444540 0.131 Uiso 1 1 d R . . . .
H5EB H 0.470526 0.529859 0.383540 0.131 Uiso 1 1 d R . . . .
H5EC H 0.419636 0.538929 0.416730 0.131 Uiso 1 1 d R . . . .
C249 C 0.1354(10) 0.6818(12) 0.8500(11) 0.107(7) Uani 1 1 d D U . . .
H24A H 0.113602 0.653599 0.859752 0.161 Uiso 1 1 d R . . . .
H24B H 0.125102 0.715639 0.868052 0.161 Uiso 1 1 d R . . . .
H24C H 0.127632 0.674389 0.812702 0.161 Uiso 1 1 d R . . . .
C9CA C 0.1705(12) 0.2252(8) 0.3466(11) 0.112(6) Uani 1 1 d D U . . .
H9CA H 0.169617 0.225519 0.311040 0.168 Uiso 1 1 calc GR . . . .
H9CB H 0.208653 0.239074 0.364502 0.168 Uiso 1 1 calc GR . . . .
H9CC H 0.145220 0.247422 0.364340 0.168 Uiso 1 1 calc GR . . . .
C174 C 0.1513(8) 0.1670(7) 0.3466(6) 0.111(4) Uani 1 1 d D U . . .
C7CA C 0.1027(11) 0.1390(11) 0.3011(8) 0.121(6) Uani 1 1 d D U . . .
H7CA H 0.067505 0.149030 0.311790 0.182 Uiso 1 1 calc GR . . . .
H7CB H 0.099226 0.100606 0.291924 0.182 Uiso 1 1 calc GR . . . .
H7CC H 0.111084 0.149898 0.271193 0.182 Uiso 1 1 calc GR . . . .
C271 C 0.2016(10) 0.1371(11) 0.3301(10) 0.121(6) Uani 1 1 d D U . . .
H27A H 0.237421 0.155603 0.351105 0.182 Uiso 1 1 d R . . . .
H27B H 0.192511 0.101543 0.332805 0.182 Uiso 1 1 d R . . . .
H27C H 0.204311 0.134493 0.294065 0.182 Uiso 1 1 d R . . . .
C272 C -0.2001(15) 0.2237(12) 0.9460(13) 0.111(6) Uani 1 1 d D U . . .
H27D H -0.167194 0.248282 0.943483 0.166 Uiso 1 1 calc GR . . . .
H27E H -0.214964 0.238968 0.978323 0.166 Uiso 1 1 calc GR . . . .
H27F H -0.228758 0.217534 0.916874 0.166 Uiso 1 1 calc GR . . . .
C263 C 0.3833(9) 0.2399(8) 0.3511(8) 0.126(5) Uani 1 1 d D U . . .
C1FA C 0.3604(14) 0.2743(11) 0.3290(11) 0.135(6) Uani 1 1 d D U . . .
H1FA H 0.361322 0.308217 0.355808 0.202 Uiso 1 1 calc GR . . . .
H1FB H 0.321593 0.258436 0.313854 0.202 Uiso 1 1 calc GR . . . .
H1FC H 0.382369 0.280158 0.302209 0.202 Uiso 1 1 calc GR . . . .
C299 C 0.4390(11) 0.2690(12) 0.3684(12) 0.136(6) Uani 1 1 d D U . . .
H29A H 0.466256 0.256743 0.345173 0.204 Uiso 1 1 d DR . . . .
H29B H 0.451316 0.268273 0.402823 0.204 Uiso 1 1 d R . . . .
H29C H 0.436176 0.305233 0.370243 0.204 Uiso 1 1 d R . . . .
C383 C 0.3903(14) 0.1990(12) 0.3077(10) 0.136(6) Uani 1 1 d D U . . .
H38A H 0.353729 0.177331 0.291217 0.205 Uiso 1 1 calc GR . . . .
H38B H 0.413873 0.176974 0.318257 0.205 Uiso 1 1 calc GR . . . .
H38C H 0.408234 0.213967 0.283333 0.205 Uiso 1 1 calc DGR . . . .

loop_
_atom_site_aniso_label
_atom_site_aniso_U_11
_atom_site_aniso_U_22
_atom_site_aniso_U_33
_atom_site_aniso_U_23
_atom_site_aniso_U_13
_atom_site_aniso_U_12
Au01 0.0136(3) 0.0278(4) 0.0308(4) 0.0149(3) 0.0039(3) 0.0021(3)
Au02 0.0113(3) 0.0302(4) 0.0326(4) 0.0154(3) 0.0025(3) 0.0012(3)
Au03 0.0144(3) 0.0328(4) 0.0312(4) 0.0161(3) 0.0018(3) 0.0006(3)
Au04 0.0130(3) 0.0340(4) 0.0325(4) 0.0177(3) 0.0028(3) 0.0032(3)
Au05 0.0163(3) 0.0331(4) 0.0298(4) 0.0167(3) 0.0034(3) 0.0026(3)
Au06 0.0154(3) 0.0285(4) 0.0319(4) 0.0156(3) 0.0010(3) 0.0017(3)
Au07 0.0167(3) 0.0320(4) 0.0322(4) 0.0169(3) 0.0046(3) 0.0014(3)
Au08 0.0130(3) 0.0346(4) 0.0340(4) 0.0180(3) 0.0023(3) 0.0013(3)
Au09 0.0132(3) 0.0342(4) 0.0311(4) 0.0171(3) 0.0022(3) 0.0012(3)
Au0A 0.0140(3) 0.0332(4) 0.0352(4) 0.0176(3) 0.0026(3) 0.0031(3)
Au0B 0.0133(3) 0.0299(4) 0.0319(4) 0.0133(3) 0.0020(3) -0.0021(3)
Au0C 0.0157(3) 0.0292(4) 0.0363(4) 0.0158(3) 0.0013(3) 0.0006(3)
Au0D 0.0133(3) 0.0365(4) 0.0357(4) 0.0163(3) 0.0044(3) 0.0037(3)
Au0E 0.0139(3) 0.0322(4) 0.0332(4) 0.0153(3) 0.0010(3) 0.0004(3)
Au0F 0.0146(3) 0.0310(4) 0.0354(4) 0.0163(3) 0.0003(3) 0.0015(3)
Au0G 0.0184(3) 0.0374(4) 0.0341(4) 0.0171(3) 0.0034(3) 0.0023(3)
Au0H 0.0169(3) 0.0385(4) 0.0346(4) 0.0146(3) -0.0005(3) 0.0000(3)
Au0I 0.0120(3) 0.0357(4) 0.0394(4) 0.0153(3) 0.0018(3) -0.0008(3)
Au0J 0.0158(3) 0.0323(4) 0.0370(4) 0.0157(3) 0.0030(3) -0.0012(3)
Au0K 0.0151(3) 0.0314(4) 0.0400(4) 0.0190(3) 0.0007(3) 0.0013(3)
Au0L 0.0194(3) 0.0330(4) 0.0372(4) 0.0187(3) 0.0062(3) 0.0035(3)
Au0M 0.0194(3) 0.0368(4) 0.0402(4) 0.0190(3) 0.0037(3) -0.0017(3)
Au0N 0.0198(3) 0.0390(4) 0.0320(4) 0.0141(3) 0.0025(3) 0.0017(3)
Au0O 0.0233(3) 0.0354(4) 0.0347(4) 0.0181(3) 0.0022(3) 0.0030(3)
Au0P 0.0166(3) 0.0390(4) 0.0421(4) 0.0221(3) 0.0049(3) 0.0023(3)
Au0Q 0.0166(3) 0.0423(4) 0.0375(4) 0.0189(3) 0.0007(3) 0.0045(3)
Au0R 0.0223(4) 0.0325(4) 0.0377(4) 0.0089(3) 0.0037(3) -0.0023(3)
Au0S 0.0179(3) 0.0418(4) 0.0384(4) 0.0209(3) -0.0015(3) 0.0039(3)
Au0T 0.0217(3) 0.0357(4) 0.0396(4) 0.0131(3) 0.0051(3) 0.0021(3)
Au0U 0.0231(4) 0.0444(4) 0.0394(4) 0.0239(4) 0.0089(3) 0.0042(3)
Au0V 0.0254(4) 0.0409(4) 0.0369(4) 0.0213(3) 0.0096(3) 0.0042(3)
Au0W 0.0316(4) 0.0332(4) 0.0389(4) 0.0114(3) 0.0108(3) -0.0009(3)
Au0X 0.0270(4) 0.0438(5) 0.0377(4) 0.0214(4) 0.0048(3) 0.0097(3)
Au0Y 0.0182(3) 0.0431(5) 0.0464(5) 0.0193(4) -0.0040(3) 0.0006(3)
Au0Z 0.0211(4) 0.0600(5) 0.0460(5) 0.0283(4) 0.0063(3) 0.0039(3)
Au10 0.0197(4) 0.0514(5) 0.0549(5) 0.0268(4) 0.0068(3) 0.0025(3)
Au11 0.0252(4) 0.0591(5) 0.0484(5) 0.0340(4) 0.0098(3) 0.0019(3)
S012 0.0142(18) 0.032(2) 0.034(2) 0.0133(18) -0.0029(16) -0.0005(16)
S013 0.0183(19) 0.037(2) 0.031(2) 0.0172(19) 0.0038(17) 0.0027(16)
S014 0.0183(19) 0.034(2) 0.041(3) 0.018(2) 0.0048(18) 0.0038(16)
S015 0.022(2) 0.032(2) 0.045(3) 0.012(2) -0.0013(19) 0.0004(17)
S016 0.022(2) 0.040(3) 0.038(2) 0.021(2) 0.0012(18) 0.0040(18)
S017 0.037(2) 0.031(2) 0.045(3) 0.012(2) 0.014(2) 0.0042(19)
S018 0.023(2) 0.051(3) 0.043(3) 0.028(2) 0.0039(19) 0.0118(19)
S019 0.0176(19) 0.029(2) 0.041(2) 0.0170(19) 0.0027(17) 0.0027(16)
S01A 0.018(2) 0.060(3) 0.037(3) 0.021(2) 0.0051(18) 0.0027(19)
S01B 0.026(2) 0.027(2) 0.033(2) 0.0116(18) 0.0018(18) 0.0020(17)
S01C 0.028(2) 0.042(3) 0.034(2) 0.019(2) 0.0050(19) 0.0017(19)
S01D 0.022(2) 0.042(3) 0.037(2) 0.022(2) 0.0036(18) 0.0030(18)
S01E 0.0176(19) 0.036(2) 0.044(3) 0.020(2) 0.0032(18) -0.0026(17)
S01F 0.023(2) 0.042(3) 0.036(2) 0.020(2) 0.0112(18) 0.0037(18)
S01G 0.028(2) 0.037(2) 0.043(3) 0.021(2) 0.0050(19) 0.0100(18)
S01H 0.017(2) 0.049(3) 0.049(3) 0.022(2) -0.0027(19) 0.0052(18)
S01I 0.021(2) 0.042(3) 0.041(3) 0.022(2) -0.0012(18) 0.0021(18)
S01J 0.0134(19) 0.043(3) 0.051(3) 0.019(2) 0.0022(19) -0.0023(17)
S01K 0.019(2) 0.059(3) 0.044(3) 0.017(2) -0.0083(19) 0.004(2)
S01L 0.026(2) 0.074(4) 0.058(3) 0.043(3) 0.011(2) 0.011(2)
S01M 0.039(3) 0.049(3) 0.034(3) 0.012(2) 0.003(2) -0.006(2)
P01N 0.033(3) 0.038(3) 0.041(3) 0.007(2) 0.003(2) -0.008(2)
P01O 0.035(3) 0.202(10) 0.126(7) 0.133(7) 0.020(4) 0.013(5)
C01V 0.016(6) 0.031(7) 0.027(7) 0.007(6) 0.000(6) 0.006(5)
C01W 0.025(7) 0.029(7) 0.030(7) 0.018(6) 0.006(6) 0.001(6)
C01X 0.021(7) 0.030(7) 0.035(7) 0.014(6) -0.002(6) -0.003(6)
C01Z 0.027(7) 0.026(7) 0.037(7) 0.015(6) 0.010(6) 0.008(6)
C022 0.019(7) 0.038(8) 0.030(7) 0.011(6) 0.003(6) 0.004(6)
C023 0.027(7) 0.028(7) 0.045(8) 0.009(6) 0.013(6) 0.002(6)
C024 0.033(7) 0.029(7) 0.033(7) 0.012(6) 0.012(6) 0.004(6)
C025 0.027(7) 0.029(7) 0.045(8) 0.013(6) 0.007(6) 0.003(6)
C027 0.037(8) 0.053(9) 0.041(8) 0.020(7) 0.010(7) 0.003(7)
C028 0.020(6) 0.027(7) 0.034(7) 0.015(6) 0.002(6) 0.006(5)
C02A 0.030(7) 0.028(7) 0.032(7) 0.013(6) 0.002(6) -0.003(6)
C02B 0.022(7) 0.028(7) 0.032(7) 0.013(6) -0.003(6) 0.002(6)
C02C 0.023(7) 0.037(7) 0.027(7) 0.015(6) 0.011(6) 0.003(6)
C02D 0.031(7) 0.048(8) 0.035(8) 0.016(6) 0.003(6) 0.009(6)
C02E 0.038(8) 0.039(8) 0.043(8) 0.015(7) -0.001(7) -0.011(6)
C02F 0.043(8) 0.048(9) 0.051(9) 0.018(7) 0.006(7) 0.002(7)
C02G 0.032(8) 0.050(8) 0.043(8) 0.019(7) 0.003(6) 0.011(6)
C02H 0.026(7) 0.033(8) 0.043(8) 0.005(6) 0.016(6) 0.015(6)
C02I 0.027(7) 0.045(8) 0.043(8) 0.010(7) 0.002(6) 0.006(6)
C02J 0.033(7) 0.038(8) 0.044(8) 0.021(6) 0.000(6) 0.009(6)
C02K 0.052(4) 0.050(4) 0.050(4) 0.022(4) 0.013(4) 0.009(4)
C03H 0.057(4) 0.053(4) 0.055(4) 0.022(4) 0.014(4) 0.009(4)
C06F 0.062(4) 0.057(4) 0.061(4) 0.023(3) 0.013(3) 0.012(3)
C040 0.055(4) 0.052(4) 0.055(4) 0.023(4) 0.012(4) 0.011(4)
C05M 0.052(4) 0.050(4) 0.052(4) 0.023(4) 0.011(4) 0.009(4)
C02M 0.049(4) 0.049(4) 0.048(4) 0.023(4) 0.011(4) 0.010(4)
C02L 0.029(7) 0.030(7) 0.042(8) 0.018(6) 0.011(6) -0.009(6)
C02N 0.024(7) 0.042(8) 0.033(7) 0.017(6) -0.002(6) 0.007(6)
C02O 0.033(7) 0.035(8) 0.036(8) 0.005(6) 0.006(6) 0.001(6)
C02P 0.021(7) 0.038(7) 0.023(7) 0.013(6) 0.001(6) 0.008(6)
C02Q 0.032(6) 0.039(6) 0.047(4) 0.017(4) 0.008(4) 0.007(5)
C02R 0.023(7) 0.030(7) 0.042(8) 0.016(6) 0.003(6) -0.001(6)
C02S 0.043(8) 0.039(8) 0.046(8) 0.013(7) -0.001(7) 0.006(7)
C02T 0.023(7) 0.048(8) 0.035(8) 0.012(6) 0.010(6) -0.002(6)
C02V 0.035(8) 0.058(9) 0.039(8) 0.022(7) 0.005(7) 0.007(7)
C02W 0.058(9) 0.039(8) 0.053(9) 0.013(7) 0.000(7) 0.009(7)
C02X 0.039(7) 0.043(6) 0.047(4) 0.017(4) 0.007(4) 0.001(5)
C02Z 0.029(7) 0.027(7) 0.038(8) 0.012(6) 0.007(6) 0.007(6)
C030 0.024(7) 0.031(7) 0.031(7) 0.000(6) 0.004(6) 0.006(6)
C031 0.030(10) 0.083(13) 0.044(11) 0.007(10) -0.007(8) 0.015(9)
C032 0.031(8) 0.042(8) 0.047(8) 0.018(7) 0.001(7) -0.005(6)
C034 0.027(7) 0.035(8) 0.039(8) 0.012(6) 0.012(6) 0.000(6)
C035 0.028(9) 0.052(11) 0.081(13) 0.028(10) 0.010(9) -0.004(8)
C036 0.037(8) 0.046(8) 0.043(8) 0.018(7) 0.006(7) 0.013(7)
C037 0.075(5) 0.064(5) 0.064(5) 0.033(4) 0.026(4) 0.020(4)
C185 0.082(5) 0.068(5) 0.070(5) 0.031(4) 0.028(4) 0.021(4)
C3EA 0.084(5) 0.069(4) 0.071(4) 0.031(4) 0.029(4) 0.021(4)
C05Z 0.080(4) 0.069(4) 0.069(4) 0.034(4) 0.027(4) 0.019(4)
C03F 0.073(5) 0.062(4) 0.064(4) 0.033(4) 0.024(4) 0.022(4)
C04C 0.072(5) 0.061(4) 0.063(5) 0.033(4) 0.025(4) 0.022(4)
C038 0.031(7) 0.030(7) 0.037(8) 0.010(6) 0.007(6) 0.006(6)
C039 0.088(5) 0.100(5) 0.094(5) 0.036(4) 0.018(4) 0.019(4)
C03A 0.025(7) 0.039(8) 0.039(8) 0.011(6) -0.003(6) -0.002(6)
C03C 0.020(7) 0.039(8) 0.044(8) 0.016(6) 0.005(6) 0.001(6)
C03E 0.046(9) 0.056(9) 0.045(9) 0.019(7) 0.002(7) 0.007(7)
C03I 0.050(7) 0.051(6) 0.060(5) 0.022(4) 0.008(5) 0.021(6)
C03K 0.034(7) 0.032(7) 0.035(8) 0.016(6) 0.002(6) 0.010(6)
C03L 0.041(8) 0.050(9) 0.052(9) 0.018(7) 0.003(7) 0.005(7)
C03M 0.048(9) 0.042(8) 0.048(9) 0.015(7) 0.002(7) 0.007(7)
C03O 0.039(8) 0.065(9) 0.047(9) 0.020(7) 0.004(7) 0.014(7)
C03T 0.030(7) 0.037(8) 0.040(8) 0.020(6) 0.003(6) 0.013(6)
C054 0.053(9) 0.069(10) 0.052(9) 0.026(7) 0.003(7) 0.020(8)
C8AA 0.045(9) 0.068(9) 0.053(9) 0.021(7) 0.007(7) 0.018(7)
C0BA 0.049(9) 0.055(9) 0.042(8) 0.022(7) 0.004(7) 0.012(7)
C03X 0.045(9) 0.060(9) 0.052(9) 0.032(7) 0.002(7) 0.007(7)
C03R 0.039(5) 0.063(5) 0.064(5) 0.017(5) 0.006(4) 0.006(4)
C03U 0.027(7) 0.035(8) 0.038(8) 0.001(6) 0.011(6) 0.003(6)
C03V 0.049(11) 0.070(13) 0.062(12) 0.034(10) 0.016(10) 0.031(10)
C03W 0.035(8) 0.043(8) 0.037(8) 0.016(7) -0.004(6) -0.004(6)
C03Z 0.037(5) 0.058(6) 0.059(6) 0.017(5) 0.007(5) 0.009(5)
C042 0.041(8) 0.047(8) 0.053(9) 0.015(7) 0.004(7) 0.013(7)
C043 0.060(12) 0.086(14) 0.063(13) 0.041(11) 0.007(10) 0.028(11)
C046 0.023(7) 0.029(7) 0.038(8) 0.016(6) 0.006(6) -0.002(6)
C049 0.042(8) 0.050(9) 0.058(9) 0.015(7) 0.004(7) 0.013(7)
C04A 0.055(9) 0.047(9) 0.054(9) 0.012(7) 0.008(7) 0.014(7)
C04B 0.035(8) 0.047(8) 0.038(8) 0.010(7) -0.003(7) 0.006(7)
C04D 0.040(8) 0.048(8) 0.052(9) 0.019(7) 0.000(7) 0.010(7)
C04F 0.035(8) 0.046(8) 0.032(8) 0.015(6) -0.004(6) 0.004(6)
C04G 0.045(8) 0.045(8) 0.048(9) 0.015(7) -0.005(7) 0.010(7)
C04I 0.038(10) 0.074(13) 0.072(13) 0.016(11) 0.009(10) 0.025(10)
C04J 0.060(13) 0.065(13) 0.067(13) 0.000(10) 0.030(11) 0.006(10)
C04K 0.040(10) 0.051(11) 0.065(12) 0.016(10) -0.005(9) 0.009(9)
C04M 0.051(9) 0.039(8) 0.043(8) 0.011(7) 0.001(7) -0.006(7)
C04N 0.047(8) 0.050(8) 0.046(8) 0.026(7) -0.001(7) 0.004(7)
C04O 0.041(8) 0.051(9) 0.050(9) 0.020(7) 0.000(7) 0.001(7)
C04P 0.037(10) 0.065(12) 0.076(13) 0.022(10) 0.007(10) 0.022(9)
C04Q 0.031(7) 0.033(8) 0.043(8) 0.013(6) 0.003(6) 0.008(6)
C04T 0.046(9) 0.047(9) 0.057(9) 0.017(7) -0.004(7) 0.001(7)
C04V 0.033(8) 0.051(9) 0.069(10) 0.006(7) 0.008(7) 0.002(7)
C04W 0.043(8) 0.042(8) 0.046(8) 0.014(7) 0.005(7) 0.015(7)
C04X 0.045(10) 0.036(10) 0.052(11) 0.024(8) 0.001(9) 0.015(8)
C04Y 0.024(9) 0.075(13) 0.039(10) 0.011(9) -0.004(8) -0.002(9)
C04Z 0.038(8) 0.054(9) 0.037(8) 0.012(7) -0.004(7) 0.015(7)
C050 0.029(10) 0.076(13) 0.093(15) 0.029(11) 0.014(10) 0.006(9)
C051 0.049(9) 0.056(9) 0.054(9) 0.013(7) 0.009(7) -0.003(7)
C053 0.028(7) 0.034(7) 0.029(7) 0.000(6) 0.010(6) 0.004(6)
C055 0.037(8) 0.041(8) 0.050(9) 0.016(7) 0.004(7) 0.001(6)
C056 0.026(8) 0.032(9) 0.047(10) 0.001(8) -0.004(8) 0.010(7)
C058 0.063(10) 0.077(11) 0.089(11) 0.021(8) 0.019(8) 0.020(8)
C059 0.040(8) 0.053(9) 0.043(8) 0.005(7) 0.007(7) -0.002(7)
C05A 0.036(8) 0.045(8) 0.046(8) 0.019(7) 0.004(7) 0.012(7)
C05B 0.051(9) 0.049(9) 0.054(9) 0.029(7) -0.001(7) 0.005(7)
C05D 0.033(8) 0.056(9) 0.051(9) 0.022(7) 0.003(7) 0.009(7)
C05E 0.035(8) 0.048(8) 0.042(8) 0.009(7) 0.007(7) 0.000(7)
C05G 0.035(8) 0.040(8) 0.049(8) 0.018(7) 0.000(7) 0.008(6)
C05H 0.027(7) 0.038(8) 0.037(8) 0.009(6) 0.009(6) 0.006(6)
C05L 0.053(9) 0.054(9) 0.053(9) 0.021(7) 0.009(7) 0.002(7)
C05P 0.036(8) 0.058(9) 0.039(8) 0.012(7) 0.001(7) 0.009(7)
C05Q 0.025(7) 0.032(7) 0.035(8) 0.009(6) 0.000(6) 0.004(6)
C05S 0.046(11) 0.068(13) 0.072(13) 0.024(11) -0.024(10) -0.011(10)
C05T 0.051(9) 0.047(9) 0.059(9) 0.016(7) -0.002(7) 0.013(7)
C05U 0.096(5) 0.106(5) 0.092(5) 0.034(4) 0.009(4) 0.016(4)
C045 0.092(5) 0.103(6) 0.090(5) 0.034(4) 0.009(4) 0.016(4)
C047 0.094(5) 0.106(5) 0.092(5) 0.033(4) 0.010(4) 0.016(4)
C8CA 0.098(5) 0.109(5) 0.095(5) 0.033(4) 0.010(4) 0.015(4)
C117 0.102(5) 0.113(5) 0.097(5) 0.034(4) 0.010(4) 0.016(4)
C153 0.099(5) 0.109(5) 0.094(5) 0.035(4) 0.010(4) 0.016(4)
C05W 0.045(8) 0.046(8) 0.051(9) 0.022(7) -0.002(7) 0.005(7)
C05X 0.051(9) 0.058(9) 0.055(9) 0.026(7) 0.019(7) 0.021(7)
C060 0.032(8) 0.049(8) 0.036(8) 0.017(7) 0.008(6) -0.001(6)
C063 0.037(8) 0.043(8) 0.042(8) 0.014(7) 0.012(7) 0.013(6)
C06A 0.039(8) 0.049(9) 0.050(9) 0.013(7) 0.011(7) 0.011(7)
C73 0.047(9) 0.057(9) 0.058(9) 0.019(7) 0.002(7) 0.013(7)
C75 0.036(8) 0.049(8) 0.045(8) 0.010(7) 0.004(7) -0.005(7)
C76 0.035(8) 0.052(9) 0.045(8) 0.011(7) 0.007(7) 0.002(7)
C78 0.060(13) 0.053(12) 0.076(14) 0.005(10) 0.010(11) 0.016(10)
C80 0.034(8) 0.048(8) 0.038(8) 0.018(7) 0.004(6) 0.001(6)
C82 0.042(8) 0.043(8) 0.051(9) 0.019(7) 0.010(7) 0.011(7)
C83 0.028(9) 0.050(11) 0.048(11) 0.014(9) -0.006(8) 0.002(8)
C88 0.033(7) 0.035(8) 0.036(8) 0.015(6) 0.003(6) 0.002(6)
C89 0.055(9) 0.049(9) 0.048(9) 0.019(7) 0.001(7) 0.010(7)
C90 0.041(8) 0.038(8) 0.055(9) 0.018(7) 0.005(7) 0.008(7)
C93 0.046(8) 0.038(8) 0.052(9) 0.017(7) 0.011(7) 0.005(7)
C94 0.050(7) 0.051(6) 0.056(5) 0.011(4) 0.009(5) 0.006(6)
C95 0.023(9) 0.062(12) 0.046(11) 0.003(9) 0.004(8) 0.006(8)
C97 0.056(12) 0.071(13) 0.057(12) 0.031(10) 0.007(10) -0.003(10)
C98 0.053(8) 0.056(6) 0.067(5) 0.018(4) 0.010(5) 0.010(6)
C84 0.040(8) 0.048(8) 0.047(8) 0.018(7) 0.003(7) 0.006(7)
C85 0.046(9) 0.063(9) 0.047(9) 0.019(7) 0.010(7) 0.009(7)
C86 0.055(9) 0.054(7) 0.067(5) 0.017(4) 0.011(5) 0.020(6)
C87 0.035(7) 0.071(8) 0.061(8) 0.019(7) 0.001(7) 0.006(7)
C3AA 0.040(8) 0.056(9) 0.068(10) 0.022(7) 0.007(7) 0.009(7)
C1AA 0.083(12) 0.090(11) 0.073(11) 0.041(9) -0.002(8) -0.002(8)
C92 0.081(15) 0.074(14) 0.117(17) 0.044(13) -0.018(13) 0.027(12)
C2AA 0.048(9) 0.058(9) 0.063(10) 0.018(7) -0.005(7) 0.015(7)
C96 0.055(9) 0.046(9) 0.064(9) 0.021(7) 0.006(7) 0.020(7)
C0AA 0.054(9) 0.053(9) 0.057(9) 0.030(7) 0.002(7) -0.001(7)
C9AA 0.045(9) 0.059(9) 0.052(9) 0.017(7) 0.014(7) 0.008(7)
C5AA 0.063(10) 0.062(9) 0.069(10) 0.039(8) -0.004(8) 0.013(8)
C7AA 0.061(9) 0.048(9) 0.066(10) 0.018(7) -0.003(8) 0.021(8)
C6AA 0.035(8) 0.056(9) 0.053(9) 0.021(7) 0.007(7) 0.010(7)
C4AA 0.059(12) 0.085(14) 0.034(10) 0.005(10) -0.004(9) 0.011(11)
C4BA 0.060(10) 0.076(10) 0.073(11) 0.017(8) 0.008(8) 0.020(8)
C2BA 0.029(7) 0.048(8) 0.045(8) 0.005(7) -0.002(7) 0.013(7)
C91 0.079(14) 0.052(12) 0.082(14) 0.023(11) 0.002(12) 0.023(11)
C3BA 0.065(10) 0.057(9) 0.066(10) 0.020(8) 0.002(8) 0.005(8)
C1BA 0.046(11) 0.057(12) 0.068(13) 0.013(10) -0.021(10) 0.013(9)
C5BA 0.073(14) 0.075(14) 0.102(16) 0.024(12) 0.012(12) 0.042(12)
C7BA 0.085(16) 0.103(16) 0.087(16) 0.044(13) 0.012(13) 0.011(13)
C6BA 0.079(11) 0.079(11) 0.063(10) 0.025(8) 0.011(8) 0.000(8)
C8BA 0.083(15) 0.082(14) 0.064(13) 0.039(11) 0.008(11) 0.014(12)
C105 0.095(12) 0.089(12) 0.091(12) 0.030(9) 0.019(9) 0.006(9)
C111 0.062(10) 0.065(10) 0.090(11) 0.027(8) 0.010(8) 0.014(8)
C122 0.037(10) 0.073(13) 0.066(13) 0.014(11) 0.009(10) -0.020(10)
C125 0.051(9) 0.058(9) 0.063(10) 0.015(8) 0.006(8) 0.011(7)
C126 0.053(9) 0.070(10) 0.059(10) 0.014(8) 0.005(8) 0.007(8)
C129 0.033(8) 0.043(8) 0.052(9) 0.008(7) 0.008(7) -0.003(7)
C132 0.072(10) 0.072(10) 0.070(10) 0.020(8) 0.021(8) 0.018(8)
C135 0.086(16) 0.106(16) 0.076(14) 0.044(13) 0.024(12) 0.012(13)
C136 0.036(11) 0.081(14) 0.090(15) 0.018(12) 0.017(10) 0.025(10)
C145 0.119(6) 0.117(6) 0.110(6) 0.045(4) 0.028(4) 0.026(4)
C04L 0.116(6) 0.114(6) 0.106(6) 0.045(4) 0.028(4) 0.026(4)
C057 0.114(6) 0.113(6) 0.105(6) 0.044(4) 0.028(4) 0.025(4)
C142 0.117(6) 0.115(6) 0.107(6) 0.044(4) 0.028(4) 0.025(4)
C140 0.121(6) 0.118(6) 0.110(6) 0.044(4) 0.028(4) 0.025(4)
C199 0.124(6) 0.122(5) 0.114(5) 0.044(4) 0.029(4) 0.026(4)
C147 0.096(12) 0.083(11) 0.075(11) 0.024(8) 0.023(9) 0.018(9)
C170 0.052(12) 0.079(14) 0.084(14) 0.033(12) 0.013(11) 0.008(11)
C179 0.112(18) 0.114(17) 0.058(13) 0.048(13) 0.000(12) 0.017(14)
C187 0.072(15) 0.107(17) 0.095(16) 0.023(13) 0.016(13) 0.007(13)
C191 0.122(15) 0.118(14) 0.101(14) 0.041(10) 0.020(9) 0.012(9)
C1CA 0.093(5) 0.108(5) 0.098(5) 0.033(4) 0.019(4) 0.016(4)
C9BA 0.078(7) 0.074(6) 0.082(6) 0.013(5) 0.020(6) 0.027(6)
C104 0.037(8) 0.053(9) 0.049(9) 0.009(7) 0.009(7) 0.012(7)
C121 0.108(14) 0.100(15) 0.082(6) 0.016(8) 0.020(8) 0.030(13)
C128 0.090(5) 0.104(5) 0.096(5) 0.036(4) 0.019(4) 0.016(4)
C150 0.111(12) 0.072(7) 0.111(15) 0.014(8) 0.048(12) 0.030(8)
C157 0.097(5) 0.113(6) 0.102(5) 0.032(4) 0.021(5) 0.015(4)
C158 0.090(5) 0.103(5) 0.096(5) 0.034(4) 0.017(4) 0.019(4)
C175 0.099(9) 0.114(9) 0.102(9) 0.038(8) 0.025(8) 0.014(8)
C0CA 0.093(5) 0.107(5) 0.097(5) 0.035(4) 0.019(4) 0.015(4)
C197 0.092(5) 0.106(5) 0.097(5) 0.033(4) 0.017(4) 0.018(4)
C72 0.037(10) 0.064(12) 0.050(11) 0.012(9) 0.023(9) 0.012(9)
C5CA 0.049(11) 0.045(11) 0.049(11) -0.005(9) 0.008(9) 0.008(9)
C6CA 0.047(12) 0.085(14) 0.076(14) 0.007(11) 0.029(11) 0.017(11)
C110 0.075(5) 0.067(4) 0.074(5) 0.024(4) 0.014(4) 0.014(4)
C3CA 0.050(12) 0.089(15) 0.069(13) 0.027(11) -0.003(10) 0.025(11)
C127 0.045(9) 0.065(10) 0.057(9) 0.011(7) 0.016(7) 0.008(7)
C4CA 0.083(8) 0.071(8) 0.081(8) 0.024(7) 0.007(7) 0.019(7)
C171 0.087(8) 0.073(8) 0.091(8) 0.027(7) 0.020(7) 0.025(7)
C2CA 0.098(9) 0.123(9) 0.108(9) 0.027(8) 0.028(8) 0.009(8)
C3DA 0.045(12) 0.091(15) 0.085(15) 0.029(12) -0.005(11) 0.014(11)
C102 0.080(15) 0.097(16) 0.111(17) 0.068(14) -0.015(13) 0.009(12)
C1DA 0.070(10) 0.067(10) 0.060(10) 0.025(8) -0.003(8) 0.010(8)
C107 0.074(14) 0.069(13) 0.090(15) 0.055(12) -0.010(12) -0.002(11)
C118 0.101(17) 0.090(16) 0.101(17) 0.028(13) -0.002(14) 0.046(14)
C0DA 0.079(15) 0.088(15) 0.086(15) 0.039(12) -0.012(12) 0.040(12)
C2DA 0.088(16) 0.076(14) 0.097(16) 0.031(12) -0.018(13) 0.026(12)
C144 0.081(16) 0.082(15) 0.118(18) 0.029(13) -0.022(14) 0.010(13)
C154 0.14(2) 0.115(18) 0.105(18) 0.068(15) 0.002(15) 0.017(15)
C182 0.050(8) 0.071(8) 0.083(8) 0.014(7) 0.007(7) 0.004(7)
C4DA 0.044(7) 0.078(8) 0.077(8) 0.008(7) 0.005(7) 0.000(7)
C5DA 0.093(8) 0.085(8) 0.095(8) 0.015(7) 0.011(8) 0.012(8)
C7DA 0.141(8) 0.151(8) 0.140(8) 0.051(5) 0.018(5) 0.027(5)
C141 0.143(8) 0.153(8) 0.141(8) 0.051(5) 0.017(5) 0.025(5)
C390 0.145(8) 0.155(8) 0.143(8) 0.050(5) 0.017(5) 0.024(5)
C402 0.145(8) 0.156(8) 0.144(8) 0.050(5) 0.017(5) 0.024(5)
C295 0.144(8) 0.155(8) 0.144(8) 0.051(5) 0.017(5) 0.025(5)
C120 0.142(8) 0.152(8) 0.142(8) 0.050(5) 0.018(5) 0.026(5)
C116 0.136(8) 0.138(8) 0.142(8) 0.046(5) 0.020(5) 0.025(5)
C1EA 0.136(8) 0.138(8) 0.142(8) 0.047(5) 0.021(5) 0.024(5)
C186 0.136(8) 0.139(8) 0.142(8) 0.047(5) 0.022(5) 0.023(5)
C0FA 0.135(8) 0.138(8) 0.141(8) 0.047(5) 0.023(5) 0.025(5)
C9EA 0.135(8) 0.138(8) 0.141(8) 0.047(5) 0.021(5) 0.026(5)
C181 0.135(8) 0.138(8) 0.142(8) 0.047(5) 0.020(5) 0.026(5)
C0EA 0.129(7) 0.140(7) 0.131(7) 0.046(5) 0.023(5) 0.021(5)
C155 0.128(7) 0.139(7) 0.131(7) 0.045(5) 0.023(5) 0.021(5)
C6DA 0.129(7) 0.140(7) 0.132(7) 0.041(5) 0.025(5) 0.020(5)
C8EA 0.130(7) 0.140(7) 0.132(7) 0.040(5) 0.025(5) 0.020(5)
C9DA 0.130(7) 0.140(7) 0.131(7) 0.042(5) 0.024(5) 0.020(5)
C8DA 0.129(7) 0.139(7) 0.131(7) 0.046(5) 0.023(5) 0.021(5)
C2EA 0.111(14) 0.111(13) 0.096(13) 0.040(9) 0.003(9) -0.005(9)
C6EA 0.065(7) 0.067(7) 0.062(7) 0.041(6) 0.027(7) 0.019(7)
C4EA 0.081(5) 0.073(5) 0.073(5) 0.035(4) 0.030(4) 0.018(4)
C7EA 0.082(8) 0.087(8) 0.079(8) 0.041(7) 0.029(7) 0.023(7)
C5EA 0.098(8) 0.082(8) 0.091(8) 0.033(7) 0.046(7) 0.014(7)
C249 0.081(8) 0.125(15) 0.113(14) 0.023(13) 0.022(8) 0.043(7)
C9CA 0.117(9) 0.120(9) 0.103(9) 0.041(8) 0.012(8) 0.022(8)
C174 0.110(6) 0.120(6) 0.102(5) 0.036(5) 0.012(5) 0.017(5)
C7CA 0.122(9) 0.131(9) 0.105(9) 0.037(8) 0.011(8) 0.012(8)
C271 0.118(9) 0.130(9) 0.112(9) 0.034(8) 0.020(8) 0.021(8)
C272 0.100(9) 0.120(9) 0.109(9) 0.031(8) 0.018(8) 0.022(8)
C263 0.132(6) 0.130(6) 0.120(6) 0.044(5) 0.029(5) 0.026(5)
C1FA 0.139(9) 0.143(9) 0.127(9) 0.048(8) 0.031(8) 0.031(8)
C299 0.142(9) 0.138(9) 0.128(9) 0.044(8) 0.029(8) 0.024(8)
C383 0.143(9) 0.139(9) 0.124(9) 0.041(8) 0.029(8) 0.015(8)

loop_
_atom_type_symbol
_atom_type_description
_atom_type_scat_dispersion_real
_atom_type_scat_dispersion_imag
_atom_type_scat_source
C C 0.0181 0.0091 'International Tables Vol C Tables 4.2.6.8 and 6.1.1.4'
H H 0.0000 0.0000 'International Tables Vol C Tables 4.2.6.8 and 6.1.1.4'
Au Au -4.4197 7.2980 'International Tables Vol C Tables 4.2.6.8 and 6.1.1.4'
P P 0.2955 0.4335 'International Tables Vol C Tables 4.2.6.8 and 6.1.1.4'
S S 0.3331 0.5567 'International Tables Vol C Tables 4.2.6.8 and 6.1.1.4'

loop_
_geom_angle_atom_site_label_1
_geom_angle_atom_site_label_2
_geom_angle_atom_site_label_3
_geom_angle
_geom_angle_site_symmetry_1
_geom_angle_site_symmetry_3
_geom_angle_publ_flag
Au02 Au01 Au03 57.91(2) . . ?
Au02 Au01 Au05 63.37(2) . . ?
Au02 Au01 Au06 58.73(2) . . ?
Au02 Au01 Au08 170.49(3) . . ?
Au02 Au01 Au09 115.23(3) . . ?
Au02 Au01 Au0B 58.87(2) . . ?
Au02 Au01 Au0F 125.55(3) . . ?
Au03 Au01 Au0F 176.53(3) . . ?
Au04 Au01 Au02 88.89(3) . . ?
Au04 Au01 Au03 60.12(2) . . ?
Au04 Au01 Au05 58.44(2) . . ?
Au04 Au01 Au06 117.49(3) . . ?
Au04 Au01 Au08 84.51(3) . . ?
Au04 Au01 Au09 59.95(2) . . ?
Au04 Au01 Au0B 122.13(3) . . ?
Au04 Au01 Au0F 118.41(3) . . ?
Au05 Au01 Au03 90.97(3) . . ?
Au05 Au01 Au06 59.29(2) . . ?
Au05 Au01 Au08 118.02(3) . . ?
Au05 Au01 Au09 118.39(3) . . ?
Au05 Au01 Au0B 122.11(3) . . ?
Au05 Au01 Au0F 90.66(3) . . ?
Au06 Au01 Au03 116.62(3) . . ?
Au06 Au01 Au08 130.60(3) . . ?
Au06 Au01 Au0B 87.03(3) . . ?
Au06 Au01 Au0F 66.83(2) . . ?
Au07 Au01 Au02 115.96(3) . . ?
Au07 Au01 Au03 89.86(3) . . ?
Au07 Au01 Au04 123.22(3) . . ?
Au07 Au01 Au05 178.32(3) . . ?
Au07 Au01 Au06 119.03(3) . . ?
Au07 Au01 Au08 62.93(2) . . ?
Au07 Au01 Au09 63.27(2) . . ?
Au07 Au01 Au0A 58.59(2) . . ?
Au07 Au01 Au0B 57.13(2) . . ?
Au07 Au01 Au0F 88.59(3) . . ?
Au08 Au01 Au03 112.68(3) . . ?
Au08 Au01 Au0F 63.85(2) . . ?
Au09 Au01 Au03 57.32(2) . . ?
Au09 Au01 Au06 173.92(3) . . ?
Au09 Au01 Au08 55.41(2) . . ?
Au09 Au01 Au0B 90.05(3) . . ?
Au09 Au01 Au0F 119.22(3) . . ?
Au0A Au01 Au02 89.20(3) . . ?
Au0A Au01 Au03 119.47(3) . . ?
Au0A Au01 Au04 177.85(3) . . ?
Au0A Au01 Au05 119.74(3) . . ?
Au0A Au01 Au06 60.60(2) . . ?
Au0A Au01 Au08 97.51(3) . . ?
Au0A Au01 Au09 121.84(3) . . ?
Au0A Au01 Au0B 57.45(2) . . ?
Au0A Au01 Au0F 62.13(2) . . ?
Au0B Au01 Au03 62.03(2) . . ?
Au0B Au01 Au08 119.56(3) . . ?
Au0B Au01 Au0F 119.43(3) . . ?
Au0E Au01 Au02 122.57(3) . . ?
Au0E Au01 Au03 118.36(3) . . ?
Au0E Au01 Au04 58.31(2) . . ?
Au0E Au01 Au05 59.34(2) . . ?
Au0E Au01 Au06 93.94(3) . . ?
Au0E Au01 Au07 121.42(3) . . ?
Au0E Au01 Au08 58.99(2) . . ?
Au0E Au01 Au09 89.09(3) . . ?
Au0E Au01 Au0A 122.16(3) . . ?
Au0E Au01 Au0B 178.55(3) . . ?
Au0E Au01 Au0F 60.10(2) . . ?
Au01 Au02 Au03 65.09(2) . . ?
Au01 Au02 Au05 58.33(2) . . ?
Au01 Au02 Au0B 63.33(2) . . ?
Au01 Au02 Au0G 117.56(3) . . ?
Au01 Au02 Au0J 120.56(3) . . ?
Au01 Au02 Au0M 161.79(3) . . ?
Au03 Au02 Au05 92.22(3) . . ?
Au03 Au02 Au0B 66.02(2) . . ?
Au03 Au02 Au0G 130.64(3) . . ?
Au03 Au02 Au0J 90.29(3) . . ?
Au06 Au02 Au01 61.71(2) . . ?
Au06 Au02 Au03 126.78(3) . . ?
Au06 Au02 Au05 58.57(2) . . ?
Au06 Au02 Au0B 91.15(3) . . ?
Au06 Au02 Au0G 75.97(3) . . ?
Au06 Au02 Au0I 174.76(3) . . ?
Au06 Au02 Au0J 117.71(3) . . ?
Au06 Au02 Au0M 100.24(3) . . ?
Au0B Au02 Au05 121.53(3) . . ?
Au0B Au02 Au0G 163.05(3) . . ?
Au0B Au02 Au0J 57.23(2) . . ?
Au0C Au02 Au01 94.44(3) . . ?
Au0C Au02 Au03 129.68(3) . . ?
Au0C Au02 Au05 116.25(3) . . ?
Au0C Au02 Au06 57.83(2) . . ?
Au0C Au02 Au0B 63.75(2) . . ?
Au0C Au02 Au0G 99.68(3) . . ?
Au0C Au02 Au0I 120.38(3) . . ?
Au0C Au02 Au0J 60.03(2) . . ?
Au0C Au02 Au0M 72.10(3) . . ?
Au0D Au02 Au01 93.15(3) . . ?
Au0D Au02 Au03 58.50(2) . . ?
Au0D Au02 Au05 64.06(2) . . ?
Au0D Au02 Au06 122.36(3) . . ?
Au0D Au02 Au0B 124.51(3) . . ?
Au0D Au02 Au0C 170.90(3) . . ?
Au0D Au02 Au0G 72.29(3) . . ?
Au0D Au02 Au0I 58.49(2) . . ?
Au0D Au02 Au0J 119.64(3) . . ?
Au0D Au02 Au0M 99.38(3) . . ?
Au0G Au02 Au05 60.90(2) . . ?
Au0G Au02 Au0J 119.10(3) . . ?
Au0I Au02 Au01 123.47(3) . . ?
Au0I Au02 Au03 58.39(2) . . ?
Au0I Au02 Au05 122.55(3) . . ?
Au0I Au02 Au0B 92.15(3) . . ?
Au0I Au02 Au0G 99.97(3) . . ?
Au0I Au02 Au0J 61.16(2) . . ?
Au0I Au02 Au0M 74.61(3) . . ?
Au0J Au02 Au05 176.28(3) . . ?
Au0M Au02 Au03 132.98(3) . . ?
Au0M Au02 Au05 116.00(3) . . ?
Au0M Au02 Au0B 118.04(3) . . ?
Au0M Au02 Au0G 55.27(2) . . ?
Au0M Au02 Au0J 63.83(2) . . ?
Au01 Au03 Au0B 57.86(2) . . ?
Au01 Au03 Au0Q 115.01(3) . . ?
Au01 Au03 Au0Y 173.42(3) . . ?
Au02 Au03 Au01 57.00(2) . . ?
Au02 Au03 Au04 85.65(3) . . ?
Au02 Au03 Au0B 57.05(2) . . ?
Au02 Au03 Au0H 87.22(3) . . ?
Au02 Au03 Au0Q 116.51(3) . . ?
Au02 Au03 Au0Y 124.23(3) . . ?
Au04 Au03 Au01 55.68(2) . . ?
Au04 Au03 Au0B 113.53(3) . . ?
Au04 Au03 Au0Q 59.40(2) . . ?
Au04 Au03 Au0Y 129.79(3) . . ?
Au09 Au03 Au01 57.80(2) . . ?
Au09 Au03 Au02 114.80(3) . . ?
Au09 Au03 Au04 58.51(2) . . ?
Au09 Au03 Au0B 87.79(2) . . ?
Au09 Au03 Au0H 115.52(3) . . ?
Au09 Au03 Au0Q 91.14(3) . . ?
Au09 Au03 Au0Y 120.40(3) . . ?
Au0B Au03 Au0Q 171.87(3) . . ?
Au0D Au03 Au01 88.66(3) . . ?
Au0D Au03 Au02 59.13(2) . . ?
Au0D Au03 Au04 61.75(2) . . ?
Au0D Au03 Au09 120.26(3) . . ?
Au0D Au03 Au0B 116.17(3) . . ?
Au0D Au03 Au0H 122.77(3) . . ?
Au0D Au03 Au0I 59.29(2) . . ?
Au0D Au03 Au0N 176.49(3) . . ?
Au0D Au03 Au0Q 57.77(2) . . ?
Au0D Au03 Au0Y 97.36(3) . . ?
Au0H Au03 Au01 111.39(3) . . ?
Au0H Au03 Au04 167.04(3) . . ?
Au0H Au03 Au0B 53.59(2) . . ?
Au0H Au03 Au0Q 133.56(3) . . ?
Au0H Au03 Au0Y 63.04(2) . . ?
Au0I Au03 Au01 117.13(3) . . ?
Au0I Au03 Au02 60.13(2) . . ?
Au0I Au03 Au04 120.78(3) . . ?
Au0I Au03 Au09 174.70(3) . . ?
Au0I Au03 Au0B 87.91(3) . . ?
Au0I Au03 Au0H 63.95(3) . . ?
Au0I Au03 Au0N 124.18(3) . . ?
Au0I Au03 Au0Q 92.69(3) . . ?
Au0I Au03 Au0Y 64.44(2) . . ?
Au0N Au03 Au01 89.83(3) . . ?
Au0N Au03 Au02 122.36(3) . . ?
Au0N Au03 Au04 114.83(3) . . ?
Au0N Au03 Au09 56.34(2) . . ?
Au0N Au03 Au0B 65.48(2) . . ?
Au0N Au03 Au0H 60.73(2) . . ?
Au0N Au03 Au0Q 120.25(3) . . ?
Au0N Au03 Au0Y 84.31(3) . . ?
Au0S Au03 Au01 116.16(3) . . ?
Au0S Au03 Au02 172.12(3) . . ?
Au0S Au03 Au04 86.97(3) . . ?
Au0S Au03 Au09 58.59(2) . . ?
Au0S Au03 Au0B 124.14(3) . . ?
Au0S Au03 Au0D 119.19(3) . . ?
Au0S Au03 Au0H 99.50(3) . . ?
Au0S Au03 Au0I 126.59(3) . . ?
Au0S Au03 Au0N 58.84(3) . . ?
Au0S Au03 Au0Q 61.44(2) . . ?
Au0S Au03 Au0Y 63.06(3) . . ?
Au0Y Au03 Au0B 116.62(3) . . ?
Au0Y Au03 Au0Q 70.75(2) . . ?
Au01 Au04 Au03 64.20(2) . . ?
Au01 Au04 Au09 60.95(2) . . ?
Au01 Au04 Au0D 90.27(3) . . ?
Au01 Au04 Au0L 92.49(3) . . ?
Au01 Au04 Au0Q 130.29(3) . . ?
Au03 Au04 Au0Q 66.19(2) . . ?
Au05 Au04 Au01 61.21(2) . . ?
Au05 Au04 Au03 94.98(3) . . ?
Au05 Au04 Au09 122.15(3) . . ?
Au05 Au04 Au0D 64.86(2) . . ?
Au05 Au04 Au0L 127.87(3) . . ?
Au05 Au04 Au0Q 121.44(3) . . ?
Au09 Au04 Au03 58.94(2) . . ?
Au09 Au04 Au0D 114.77(3) . . ?
Au09 Au04 Au0L 55.77(2) . . ?
Au09 Au04 Au0Q 95.56(3) . . ?
Au0D Au04 Au03 55.83(2) . . ?
Au0D Au04 Au0L 166.26(3) . . ?
Au0D Au04 Au0Q 58.76(2) . . ?
Au0E Au04 Au01 59.57(2) . . ?
Au0E Au04 Au03 123.69(3) . . ?
Au0E Au04 Au05 60.74(2) . . ?
Au0E Au04 Au09 90.40(3) . . ?
Au0E Au04 Au0D 125.35(3) . . ?
Au0E Au04 Au0L 67.13(2) . . ?
Au0E Au04 Au0Q 170.12(3) . . ?
Au0L Au04 Au03 113.79(3) . . ?
Au0L Au04 Au0Q 110.00(3) . . ?
S016 Au04 Au01 170.34(11) . . ?
S016 Au04 Au03 111.77(11) . . ?
S016 Au04 Au05 128.45(11) . . ?
S016 Au04 Au09 109.39(11) . . ?
S016 Au04 Au0D 94.34(10) . . ?
S016 Au04 Au0E 123.20(11) . . ?
S016 Au04 Au0L 81.07(10) . . ?
S016 Au04 Au0Q 47.24(10) . . ?
Au01 Au05 Au02 58.30(2) . . ?
Au01 Au05 Au0D 87.40(3) . . ?
Au01 Au05 Au0G 115.35(3) . . ?
Au02 Au05 Au0D 54.72(2) . . ?
Au02 Au05 Au0G 58.66(2) . . ?
Au04 Au05 Au01 60.35(2) . . ?
Au04 Au05 Au02 87.07(3) . . ?
Au04 Au05 Au06 121.49(3) . . ?
Au04 Au05 Au0D 60.37(2) . . ?
Au04 Au05 Au0E 58.74(2) . . ?
Au04 Au05 Au0G 127.78(3) . . ?
Au06 Au05 Au01 61.40(2) . . ?
Au06 Au05 Au02 57.75(2) . . ?
Au06 Au05 Au0D 112.25(3) . . ?
Au06 Au05 Au0G 74.53(2) . . ?
Au0E Au05 Au01 58.66(2) . . ?
Au0E Au05 Au02 116.84(3) . . ?
Au0E Au05 Au06 94.86(3) . . ?
Au0E Au05 Au0D 118.88(3) . . ?
Au0E Au05 Au0G 169.33(3) . . ?
Au0G Au05 Au0D 67.56(2) . . ?
S013 Au05 Au01 165.62(11) . . ?
S013 Au05 Au02 109.19(10) . . ?
S013 Au05 Au04 129.73(10) . . ?
S013 Au05 Au06 106.75(10) . . ?
S013 Au05 Au0D 90.24(10) . . ?
S013 Au05 Au0E 133.82(10) . . ?
S013 Au05 Au0G 51.01(10) . . ?
Au01 Au06 Au0F 60.36(2) . . ?
Au01 Au06 Au0K 130.96(3) . . ?
Au02 Au06 Au01 59.56(2) . . ?
Au02 Au06 Au05 63.68(2) . . ?
Au02 Au06 Au0A 88.09(3) . . ?
Au02 Au06 Au0F 119.91(3) . . ?
Au02 Au06 Au0K 123.23(3) . . ?
Au02 Au06 Au0P 77.71(3) . . ?
Au05 Au06 Au01 59.31(2) . . ?
Au05 Au06 Au0A 117.04(3) . . ?
Au05 Au06 Au0F 87.05(2) . . ?
Au05 Au06 Au0K 168.99(3) . . ?
Au05 Au06 Au0P 102.96(3) . . ?
Au0A Au06 Au01 57.87(2) . . ?
Au0A Au06 Au0F 58.99(2) . . ?
Au0A Au06 Au0K 73.09(2) . . ?
Au0C Au06 Au01 94.88(3) . . ?
Au0C Au06 Au02 60.74(2) . . ?
Au0C Au06 Au05 124.25(3) . . ?
Au0C Au06 Au0A 65.62(3) . . ?
Au0C Au06 Au0F 124.36(3) . . ?
Au0C Au06 Au0K 62.69(2) . . ?
Au0C Au06 Au0P 61.57(3) . . ?
Au0K Au06 Au0F 95.40(2) . . ?
Au0P Au06 Au01 137.27(3) . . ?
Au0P Au06 Au0A 125.56(3) . . ?
Au0P Au06 Au0F 162.36(3) . . ?
Au0P Au06 Au0K 72.11(2) . . ?
S012 Au06 Au01 93.98(10) . . ?
S012 Au06 Au02 142.64(10) . . ?
S012 Au06 Au05 80.49(10) . . ?
S012 Au06 Au0A 99.81(10) . . ?
S012 Au06 Au0C 154.64(10) . . ?
S012 Au06 Au0F 43.69(10) . . ?
S012 Au06 Au0K 93.85(10) . . ?
S012 Au06 Au0P 122.95(10) . . ?
Au01 Au07 Au08 63.20(2) . . ?
Au01 Au07 Au09 60.08(2) . . ?
Au01 Au07 Au0N 91.10(3) . . ?
Au01 Au07 Au0U 112.48(3) . . ?
Au01 Au07 Au0W 128.54(3) . . ?
Au08 Au07 Au0N 106.36(3) . . ?
Au08 Au07 Au0U 62.80(2) . . ?
Au08 Au07 Au0W 163.84(3) . . ?
Au09 Au07 Au08 54.69(2) . . ?
Au09 Au07 Au0N 52.88(2) . . ?
Au09 Au07 Au0U 56.72(2) . . ?
Au09 Au07 Au0W 118.28(3) . . ?
Au0A Au07 Au01 61.22(2) . . ?
Au0A Au07 Au08 99.31(3) . . ?
Au0A Au07 Au09 121.28(3) . . ?
Au0A Au07 Au0B 61.15(2) . . ?
Au0A Au07 Au0N 127.56(3) . . ?
Au0A Au07 Au0U 160.26(3) . . ?
Au0A Au07 Au0W 96.57(3) . . ?
Au0B Au07 Au01 65.68(2) . . ?
Au0B Au07 Au08 128.29(3) . . ?
Au0B Au07 Au09 93.00(3) . . ?
Au0B Au07 Au0N 67.03(2) . . ?
Au0B Au07 Au0U 135.80(3) . . ?
Au0B Au07 Au0W 63.05(2) . . ?
Au0N Au07 Au0U 68.89(2) . . ?
Au0N Au07 Au0W 65.46(2) . . ?
Au0U Au07 Au0W 101.05(3) . . ?
S01C Au07 Au01 157.99(11) . . ?
S01C Au07 Au08 95.52(11) . . ?
S01C Au07 Au09 103.93(11) . . ?
S01C Au07 Au0A 132.69(11) . . ?
S01C Au07 Au0B 133.94(11) . . ?
S01C Au07 Au0N 89.70(11) . . ?
S01C Au07 Au0U 47.94(11) . . ?
S01C Au07 Au0W 71.24(11) . . ?
Au01 Au08 Au0F 59.66(2) . . ?
Au01 Au08 Au0O 120.63(3) . . ?
Au01 Au08 Au0U 102.30(3) . . ?
Au01 Au08 Au0V 144.44(3) . . ?
Au07 Au08 Au01 53.87(2) . . ?
Au07 Au08 Au0F 81.70(2) . . ?
Au07 Au08 Au0O 172.89(3) . . ?
Au07 Au08 Au0U 59.25(2) . . ?
Au07 Au08 Au0V 120.98(3) . . ?
Au09 Au08 Au01 58.86(2) . . ?
Au09 Au08 Au07 60.96(2) . . ?
Au09 Au08 Au0E 88.84(3) . . ?
Au09 Au08 Au0F 118.48(3) . . ?
Au09 Au08 Au0O 121.45(3) . . ?
Au09 Au08 Au0U 57.13(2) . . ?
Au09 Au08 Au0V 87.21(3) . . ?
Au0E Au08 Au01 55.14(2) . . ?
Au0E Au08 Au07 108.62(3) . . ?
Au0E Au08 Au0F 57.41(2) . . ?
Au0E Au08 Au0O 65.54(2) . . ?
Au0E Au08 Au0U 145.89(3) . . ?
Au0E Au08 Au0V 119.71(3) . . ?
Au0L Au08 Au01 92.97(3) . . ?
Au0L Au08 Au07 120.71(3) . . ?
Au0L Au08 Au09 59.77(2) . . ?
Au0L Au08 Au0E 68.75(3) . . ?
Au0L Au08 Au0F 126.07(3) . . ?
Au0L Au08 Au0O 61.92(2) . . ?
Au0L Au08 Au0U 89.69(3) . . ?
Au0L Au08 Au0V 57.78(2) . . ?
Au0O Au08 Au0F 91.52(3) . . ?
Au0O Au08 Au0U 127.85(3) . . ?
Au0O Au08 Au0V 66.12(2) . . ?
Au0U Au08 Au0F 138.00(3) . . ?
Au0U Au08 Au0V 61.73(2) . . ?
Au0V Au08 Au0F 152.98(3) . . ?
S019 Au08 Au01 93.46(10) . . ?
S019 Au08 Au07 77.54(10) . . ?
S019 Au08 Au09 138.18(10) . . ?
S019 Au08 Au0E 100.37(11) . . ?
S019 Au08 Au0F 44.86(10) . . ?
S019 Au08 Au0L 160.56(11) . . ?
S019 Au08 Au0O 99.16(10) . . ?
S019 Au08 Au0U 106.79(11) . . ?
S019 Au08 Au0V 120.95(10) . . ?
Au01 Au09 Au07 56.65(2) . . ?
Au01 Au09 Au0U 116.02(3) . . ?
Au03 Au09 Au01 64.88(2) . . ?
Au03 Au09 Au07 90.48(3) . . ?
Au03 Au09 Au0U 138.52(3) . . ?
Au04 Au09 Au01 59.10(2) . . ?
Au04 Au09 Au03 62.55(2) . . ?
Au04 Au09 Au07 115.75(3) . . ?
Au04 Au09 Au0U 157.07(3) . . ?
Au08 Au09 Au01 65.73(2) . . ?
Au08 Au09 Au03 130.53(3) . . ?
Au08 Au09 Au04 89.77(3) . . ?
Au08 Au09 Au07 64.35(2) . . ?
Au08 Au09 Au0U 69.15(3) . . ?
Au0L Au09 Au01 96.44(3) . . ?
Au0L Au09 Au03 125.32(3) . . ?
Au0L Au09 Au04 63.95(3) . . ?
Au0L Au09 Au07 122.70(3) . . ?
Au0L Au09 Au08 58.39(2) . . ?
Au0L Au09 Au0S 111.07(3) . . ?
Au0L Au09 Au0U 96.15(3) . . ?
Au0N Au09 Au01 97.47(3) . . ?
Au0N Au09 Au03 61.74(3) . . ?
Au0N Au09 Au04 124.28(3) . . ?
Au0N Au09 Au07 66.00(3) . . ?
Au0N Au09 Au08 128.45(3) . . ?
Au0N Au09 Au0L 166.09(4) . . ?
Au0N Au09 Au0S 60.68(3) . . ?
Au0N Au09 Au0U 77.64(3) . . ?
Au0S Au09 Au01 122.96(3) . . ?
Au0S Au09 Au03 58.35(2) . . ?
Au0S Au09 Au04 89.18(3) . . ?
Au0S Au09 Au07 126.13(3) . . ?
Au0S Au09 Au08 168.43(4) . . ?
Au0S Au09 Au0U 109.61(3) . . ?
Au0U Au09 Au07 64.00(2) . . ?
Au01 Au0A Au06 61.53(2) . . ?
Au01 Au0A Au0C 90.41(3) . . ?
Au01 Au0A Au0F 64.83(2) . . ?
Au06 Au0A Au0C 54.63(2) . . ?
Au06 Au0A Au0F 68.16(2) . . ?
Au07 Au0A Au01 60.19(2) . . ?
Au07 Au0A Au06 121.55(3) . . ?
Au07 Au0A Au0B 60.19(2) . . ?
Au07 Au0A Au0C 121.63(3) . . ?
Au07 Au0A Au0F 90.94(3) . . ?
Au0B Au0A Au01 64.96(2) . . ?
Au0B Au0A Au06 91.63(3) . . ?
Au0B Au0A Au0C 61.75(2) . . ?
Au0B Au0A Au0F 129.60(3) . . ?
Au0C Au0A Au0F 122.54(3) . . ?
S014 Au0A Au01 156.84(11) . . ?
S014 Au0A Au06 96.14(11) . . ?
S014 Au0A Au07 142.27(11) . . ?
S014 Au0A Au0B 125.82(10) . . ?
S014 Au0A Au0C 80.09(10) . . ?
S014 Au0A Au0F 102.66(11) . . ?
Au01 Au0B Au03 60.11(2) . . ?
Au01 Au0B Au0N 84.10(2) . . ?
Au01 Au0B Au0T 125.30(3) . . ?
Au01 Au0B Au0W 120.95(3) . . ?
Au02 Au0B Au01 57.80(2) . . ?
Au02 Au0B Au03 56.92(2) . . ?
Au02 Au0B Au0C 56.89(2) . . ?
Au02 Au0B Au0N 109.92(3) . . ?
Au02 Au0B Au0T 121.15(3) . . ?
Au02 Au0B Au0W 173.65(3) . . ?
Au03 Au0B Au0N 53.13(2) . . ?
Au03 Au0B Au0T 173.23(3) . . ?
Au07 Au0B Au01 57.19(2) . . ?
Au07 Au0B Au02 114.94(3) . . ?
Au07 Au0B Au03 88.72(3) . . ?
Au07 Au0B Au0A 58.66(2) . . ?
Au07 Au0B Au0C 121.43(3) . . ?
Au07 Au0B Au0J 176.81(3) . . ?
Au07 Au0B Au0N 61.23(2) . . ?
Au07 Au0B Au0R 122.69(3) . . ?
Au07 Au0B Au0T 97.75(3) . . ?
Au07 Au0B Au0W 63.91(2) . . ?
Au0A Au0B Au01 57.58(2) . . ?
Au0A Au0B Au02 88.61(3) . . ?
Au0A Au0B Au03 117.69(3) . . ?
Au0A Au0B Au0C 63.08(2) . . ?
Au0A Au0B Au0N 119.36(3) . . ?
Au0A Au0B Au0R 123.68(3) . . ?
Au0A Au0B Au0T 67.81(2) . . ?
Au0A Au0B Au0W 95.66(3) . . ?
Au0C Au0B Au01 87.30(3) . . ?
Au0C Au0B Au03 113.75(3) . . ?
Au0C Au0B Au0N 166.79(3) . . ?
Au0C Au0B Au0T 64.40(2) . . ?
Au0C Au0B Au0W 129.34(3) . . ?
Au0H Au0B Au01 119.14(3) . . ?
Au0H Au0B Au02 90.67(3) . . ?
Au0H Au0B Au03 59.09(2) . . ?
Au0H Au0B Au07 118.59(3) . . ?
Au0H Au0B Au0A 176.35(4) . . ?
Au0H Au0B Au0C 119.31(3) . . ?
Au0H Au0B Au0J 60.07(2) . . ?
Au0H Au0B Au0N 57.62(2) . . ?
Au0H Au0B Au0R 59.58(3) . . ?
Au0H Au0B Au0T 115.53(3) . . ?
Au0H Au0B Au0W 84.78(3) . . ?
Au0J Au0B Au01 120.47(3) . . ?
Au0J Au0B Au02 62.67(2) . . ?
Au0J Au0B Au03 88.14(3) . . ?
Au0J Au0B Au0A 122.53(3) . . ?
Au0J Au0B Au0C 59.51(2) . . ?
Au0J Au0B Au0N 117.09(3) . . ?
Au0J Au0B Au0R 59.59(3) . . ?
Au0J Au0B Au0T 85.40(3) . . ?
Au0J Au0B Au0W 118.20(3) . . ?
Au0N Au0B Au0T 128.81(3) . . ?
Au0R Au0B Au01 178.62(4) . . ?
Au0R Au0B Au02 122.24(3) . . ?
Au0R Au0B Au03 118.63(3) . . ?
Au0R Au0B Au0C 93.81(3) . . ?
Au0R Au0B Au0N 94.66(3) . . ?
Au0R Au0B Au0T 56.00(2) . . ?
Au0R Au0B Au0W 58.84(2) . . ?
Au0W Au0B Au03 116.78(3) . . ?
Au0W Au0B Au0N 63.87(2) . . ?
Au0W Au0B Au0T 64.99(2) . . ?
Au02 Au0C Au0A 85.40(3) . . ?
Au02 Au0C Au0B 59.37(2) . . ?
Au02 Au0C Au0J 62.53(2) . . ?
Au02 Au0C Au0K 124.17(3) . . ?
Au02 Au0C Au0M 54.78(2) . . ?
Au02 Au0C Au0P 78.08(3) . . ?
Au02 Au0C Au0T 120.74(3) . . ?
Au06 Au0C Au02 61.42(2) . . ?
Au06 Au0C Au0A 59.75(2) . . ?
Au06 Au0C Au0B 90.62(3) . . ?
Au06 Au0C Au0J 123.78(3) . . ?
Au06 Au0C Au0K 62.96(2) . . ?
Au06 Au0C Au0M 91.62(3) . . ?
Au06 Au0C Au0P 61.71(3) . . ?
Au06 Au0C Au0T 123.53(3) . . ?
Au0A Au0C Au0M 139.63(3) . . ?
Au0A Au0C Au0T 64.17(2) . . ?
Au0B Au0C Au0A 55.17(2) . . ?
Au0B Au0C Au0M 101.84(3) . . ?
Au0B Au0C Au0T 61.52(2) . . ?
Au0J Au0C Au0A 111.76(3) . . ?
Au0J Au0C Au0B 56.65(2) . . ?
Au0J Au0C Au0K 173.26(3) . . ?
Au0J Au0C Au0M 58.75(2) . . ?
Au0J Au0C Au0T 82.48(3) . . ?
Au0K Au0C Au0A 71.00(2) . . ?
Au0K Au0C Au0B 126.03(3) . . ?
Au0K Au0C Au0M 123.46(3) . . ?
Au0K Au0C Au0T 93.60(3) . . ?
Au0M Au0C Au0T 138.95(3) . . ?
Au0P Au0C Au0A 120.01(3) . . ?
Au0P Au0C Au0B 137.03(3) . . ?
Au0P Au0C Au0J 110.24(3) . . ?
Au0P Au0C Au0K 72.27(3) . . ?
Au0P Au0C Au0M 51.49(2) . . ?
Au0P Au0C Au0T 161.11(3) . . ?
S015 Au0C Au02 143.49(11) . . ?
S015 Au0C Au06 153.40(10) . . ?
S015 Au0C Au0A 105.16(11) . . ?
S015 Au0C Au0B 97.78(12) . . ?
S015 Au0C Au0J 81.26(10) . . ?
S015 Au0C Au0K 92.11(11) . . ?
S015 Au0C Au0M 111.07(10) . . ?
S015 Au0C Au0P 121.95(12) . . ?
S015 Au0C Au0T 44.19(11) . . ?
Au02 Au0D Au04 87.64(3) . . ?
Au02 Au0D Au05 61.22(2) . . ?
Au02 Au0D Au0G 55.93(2) . . ?
Au02 Au0D Au0Q 132.51(3) . . ?
Au02 Au0D Au0Z 97.59(3) . . ?
Au03 Au0D Au02 62.37(2) . . ?
Au03 Au0D Au04 62.42(2) . . ?
Au03 Au0D Au05 92.72(3) . . ?
Au03 Au0D Au0G 118.19(3) . . ?
Au03 Au0D Au0Q 70.68(3) . . ?
Au03 Au0D Au0Z 145.22(3) . . ?
Au04 Au0D Au05 54.77(2) . . ?
Au04 Au0D Au0G 109.98(3) . . ?
Au04 Au0D Au0Q 63.81(2) . . ?
Au04 Au0D Au0Z 149.83(3) . . ?
Au05 Au0D Au0G 55.31(2) . . ?
Au05 Au0D Au0Z 102.08(3) . . ?
Au0I Au0D Au02 61.71(2) . . ?
Au0I Au0D Au03 60.71(3) . . ?
Au0I Au0D Au04 122.85(3) . . ?
Au0I Au0D Au05 122.92(3) . . ?
Au0I Au0D Au0G 91.88(3) . . ?
Au0I Au0D Au0Q 101.51(3) . . ?
Au0I Au0D Au0Z 85.02(3) . . ?
Au0Q Au0D Au05 116.60(3) . . ?
Au0Q Au0D Au0G 166.53(3) . . ?
Au0Q Au0D Au0Z 126.50(3) . . ?
Au0Z Au0D Au0G 52.65(2) . . ?
S01A Au0D Au02 129.71(12) . . ?
S01A Au0D Au03 167.59(12) . . ?
S01A Au0D Au04 111.82(12) . . ?
S01A Au0D Au05 92.04(11) . . ?
S01A Au0D Au0G 73.78(12) . . ?
S01A Au0D Au0I 125.03(12) . . ?
S01A Au0D Au0Q 96.96(12) . . ?
S01A Au0D Au0Z 43.90(12) . . ?
Au01 Au0E Au05 61.99(2) . . ?
Au01 Au0E Au08 65.88(2) . . ?
Au01 Au0E Au0F 66.89(2) . . ?
Au01 Au0E Au0L 89.82(3) . . ?
Au01 Au0E Au0O 126.93(3) . . ?
Au04 Au0E Au01 62.11(2) . . ?
Au04 Au0E Au05 60.53(2) . . ?
Au04 Au0E Au08 90.14(3) . . ?
Au04 Au0E Au0F 129.00(3) . . ?
Au04 Au0E Au0L 59.91(2) . . ?
Au04 Au0E Au0O 114.75(3) . . ?
Au05 Au0E Au08 127.49(3) . . ?
Au05 Au0E Au0F 96.03(3) . . ?
Au05 Au0E Au0L 120.43(3) . . ?
Au05 Au0E Au0O 168.20(3) . . ?
Au08 Au0E Au0F 68.40(2) . . ?
Au08 Au0E Au0L 52.54(2) . . ?
Au08 Au0E Au0O 61.10(2) . . ?
Au0F Au0E Au0L 120.87(3) . . ?
Au0F Au0E Au0O 94.98(2) . . ?
Au0L Au0E Au0O 56.18(2) . . ?
S01B Au0E Au01 165.69(11) . . ?
S01B Au0E Au04 130.13(11) . . ?
S01B Au0E Au05 128.35(11) . . ?
S01B Au0E Au08 104.05(11) . . ?
S01B Au0E Au0F 100.39(10) . . ?
S01B Au0E Au0L 91.55(10) . . ?
S01B Au0E Au0O 44.81(10) . . ?
Au01 Au0F Au06 52.809(19) . . ?
Au01 Au0F Au08 56.48(2) . . ?
Au08 Au0F Au06 109.24(2) . . ?
Au0A Au0F Au01 53.05(2) . . ?
Au0A Au0F Au06 52.85(2) . . ?
Au0A Au0F Au08 87.18(2) . . ?
Au0E Au0F Au01 53.01(2) . . ?
Au0E Au0F Au06 81.24(2) . . ?
Au0E Au0F Au08 54.19(2) . . ?
Au0E Au0F Au0A 106.01(3) . . ?
S012 Au0F Au01 89.68(10) . . ?
S012 Au0F Au06 46.47(10) . . ?
S012 Au0F Au08 133.77(10) . . ?
S012 Au0F Au0A 96.55(10) . . ?
S012 Au0F Au0E 80.86(10) . . ?
S012 Au0F S019 177.48(15) . . ?
S019 Au0F Au01 92.35(10) . . ?
S019 Au0F Au06 136.05(11) . . ?
S019 Au0F Au08 46.89(10) . . ?
S019 Au0F Au0A 85.87(10) . . ?
S019 Au0F Au0E 99.18(10) . . ?
Au02 Au0G Au05 60.44(2) . . ?
Au02 Au0G Au0D 51.79(2) . . ?
Au02 Au0G Au0Z 102.44(3) . . ?
Au05 Au0G Au0D 57.12(2) . . ?
Au0M Au0G Au02 60.97(3) . . ?
Au0M Au0G Au05 121.21(3) . . ?
Au0M Au0G Au0D 89.71(3) . . ?
Au0M Au0G Au0P 60.59(3) . . ?
Au0M Au0G Au0Z 84.22(3) . . ?
Au0M Au0G Au11 61.41(3) . . ?
Au0P Au0G Au02 78.25(3) . . ?
Au0P Au0G Au05 102.76(3) . . ?
Au0P Au0G Au0D 130.01(3) . . ?
Au0P Au0G Au0Z 139.77(3) . . ?
Au0P Au0G Au11 61.56(3) . . ?
Au0Z Au0G Au05 112.52(3) . . ?
Au0Z Au0G Au0D 62.62(2) . . ?
Au11 Au0G Au02 120.44(3) . . ?
Au11 Au0G Au05 161.67(3) . . ?
Au11 Au0G Au0D 139.68(3) . . ?
Au11 Au0G Au0Z 85.56(3) . . ?
S013 Au0G Au02 111.58(10) . . ?
S013 Au0G Au05 51.64(10) . . ?
S013 Au0G Au0D 83.51(10) . . ?
S013 Au0G Au0M 172.26(10) . . ?
S013 Au0G Au0P 121.64(10) . . ?
S013 Au0G Au0Z 95.92(10) . . ?
S013 Au0G Au11 126.33(10) . . ?
Au03 Au0H Au0I 55.96(2) . . ?
Au03 Au0H Au0N 58.64(2) . . ?
Au03 Au0H Au0Y 61.20(2) . . ?
Au0B Au0H Au03 67.33(2) . . ?
Au0B Au0H Au0I 91.22(3) . . ?
Au0B Au0H Au0J 61.02(2) . . ?
Au0B Au0H Au0N 70.08(3) . . ?
Au0B Au0H Au0R 61.40(3) . . ?
Au0B Au0H Au0Y 128.51(3) . . ?
Au0I Au0H Au0Y 61.28(2) . . ?
Au0J Au0H Au03 93.23(3) . . ?
Au0J Au0H Au0I 61.01(3) . . ?
Au0J Au0H Au0N 130.31(3) . . ?
Au0J Au0H Au0Y 121.53(3) . . ?
Au0N Au0H Au0I 114.19(3) . . ?
Au0N Au0H Au0Y 82.36(3) . . ?
Au0R Au0H Au03 128.68(3) . . ?
Au0R Au0H Au0I 121.49(3) . . ?
Au0R Au0H Au0J 60.49(3) . . ?
Au0R Au0H Au0N 103.68(3) . . ?
Au0R Au0H Au0Y 170.05(3) . . ?
S01K Au0H Au03 107.73(13) . . ?
S01K Au0H Au0B 168.70(13) . . ?
S01K Au0H Au0I 94.08(12) . . ?
S01K Au0H Au0J 130.20(13) . . ?
S01K Au0H Au0N 98.63(13) . . ?
S01K Au0H Au0R 123.07(13) . . ?
S01K Au0H Au0Y 47.46(12) . . ?
Au02 Au0I Au0H 85.89(3) . . ?
Au02 Au0I Au0J 61.32(2) . . ?
Au02 Au0I Au0Y 123.61(3) . . ?
Au02 Au0I Au10 107.59(3) . . ?
Au03 Au0I Au02 61.48(2) . . ?
Au03 Au0I Au0H 60.09(2) . . ?
Au03 Au0I Au0J 92.15(3) . . ?
Au03 Au0I Au0Y 62.46(2) . . ?
Au03 Au0I Au10 159.77(4) . . ?
Au0D Au0I Au02 59.81(2) . . ?
Au0D Au0I Au03 60.00(2) . . ?
Au0D Au0I Au0H 119.64(3) . . ?
Au0D Au0I Au0J 121.13(3) . . ?
Au0D Au0I Au0Y 96.53(3) . . ?
Au0D Au0I Au10 99.96(3) . . ?
Au0H Au0I Au0Y 61.26(2) . . ?
Au0H Au0I Au10 139.11(3) . . ?
Au0J Au0I Au0H 55.23(2) . . ?
Au0J Au0I Au0Y 115.81(3) . . ?
Au0J Au0I Au10 96.93(3) . . ?
Au10 Au0I Au0Y 127.59(3) . . ?
S01J Au0I Au02 144.30(12) . . ?
S01J Au0I Au03 149.94(12) . . ?
S01J Au0I Au0D 137.85(12) . . ?
S01J Au0I Au0H 99.58(12) . . ?
S01J Au0I Au0J 92.89(11) . . ?
S01J Au0I Au0Y 88.81(12) . . ?
S01J Au0I Au10 47.74(12) . . ?
Au02 Au0J Au0M 56.69(2) . . ?
Au0B Au0J Au02 60.10(2) . . ?
Au0B Au0J Au0C 63.84(2) . . ?
Au0B Au0J Au0I 91.66(3) . . ?
Au0B Au0J Au0M 113.99(3) . . ?
Au0C Au0J Au02 57.44(2) . . ?
Au0C Au0J Au0I 114.24(3) . . ?
Au0C Au0J Au0M 68.01(2) . . ?
Au0H Au0J Au02 88.55(3) . . ?
Au0H Au0J Au0B 58.92(2) . . ?
Au0H Au0J Au0C 122.48(3) . . ?
Au0H Au0J Au0I 63.77(3) . . ?
Au0H Au0J Au0M 132.50(3) . . ?
Au0H Au0J Au0R 59.46(3) . . ?
Au0I Au0J Au02 57.52(2) . . ?
Au0I Au0J Au0M 69.99(3) . . ?
Au0R Au0J Au02 120.42(3) . . ?
Au0R Au0J Au0B 60.34(2) . . ?
Au0R Au0J Au0C 96.96(3) . . ?
Au0R Au0J Au0I 123.22(3) . . ?
Au0R Au0J Au0M 164.09(3) . . ?
S01E Au0J Au02 106.88(11) . . ?
S01E Au0J Au0B 163.41(11) . . ?
S01E Au0J Au0C 100.97(11) . . ?
S01E Au0J Au0H 134.79(11) . . ?
S01E Au0J Au0I 88.78(11) . . ?
S01E Au0J Au0M 50.90(11) . . ?
S01E Au0J Au0R 131.81(11) . . ?
Au0C Au0K Au06 54.35(2) . . ?
S014 Au0K Au06 95.30(10) . . ?
S014 Au0K Au0C 82.73(10) . . ?
S014 Au0K S01I 175.90(15) . . ?
S01I Au0K Au06 80.65(11) . . ?
S01I Au0K Au0C 94.33(11) . . ?
Au04 Au0L Au0E 52.96(2) . . ?
Au04 Au0L Au0O 115.64(3) . . ?
Au08 Au0L Au04 89.56(3) . . ?
Au08 Au0L Au09 61.84(3) . . ?
Au08 Au0L Au0E 58.71(2) . . ?
Au08 Au0L Au0O 66.66(3) . . ?
Au08 Au0L Au0V 71.14(3) . . ?
Au09 Au0L Au04 60.28(2) . . ?
Au09 Au0L Au0E 84.64(3) . . ?
Au09 Au0L Au0O 128.21(3) . . ?
Au09 Au0L Au0V 95.64(3) . . ?
Au0O Au0L Au0E 64.02(2) . . ?
Au0V Au0L Au04 154.84(3) . . ?
Au0V Au0L Au0E 122.59(3) . . ?
Au0V Au0L Au0O 72.11(3) . . ?
S01G Au0L Au04 115.42(11) . . ?
S01G Au0L Au08 150.55(11) . . ?
S01G Au0L Au09 115.80(12) . . ?
S01G Au0L Au0E 149.14(12) . . ?
S01G Au0L Au0O 111.34(11) . . ?
S01G Au0L Au0V 80.25(11) . . ?
Au02 Au0M Au0C 53.12(2) . . ?
Au02 Au0M Au0J 59.48(2) . . ?
Au02 Au0M Au10 104.90(3) . . ?
Au0G Au0M Au02 63.76(3) . . ?
Au0G Au0M Au0C 92.84(3) . . ?
Au0G Au0M Au0J 123.23(3) . . ?
Au0G Au0M Au0P 60.06(3) . . ?
Au0G Au0M Au10 100.80(3) . . ?
Au0G Au0M Au11 60.29(3) . . ?
Au0J Au0M Au0C 53.24(2) . . ?
Au0J Au0M Au10 92.75(3) . . ?
Au0P Au0M Au02 79.32(3) . . ?
Au0P Au0M Au0C 55.24(2) . . ?
Au0P Au0M Au0J 108.48(3) . . ?
Au0P Au0M Au10 156.84(4) . . ?
Au0P Au0M Au11 61.01(3) . . ?
Au10 Au0M Au0C 144.84(3) . . ?
Au11 Au0M Au02 122.04(3) . . ?
Au11 Au0M Au0C 115.75(3) . . ?
Au11 Au0M Au0J 166.79(4) . . ?
Au11 Au0M Au10 99.08(3) . . ?
S01E Au0M Au02 108.76(10) . . ?
S01E Au0M Au0C 88.81(10) . . ?
S01E Au0M Au0G 168.38(11) . . ?
S01E Au0M Au0J 50.01(10) . . ?
S01E Au0M Au0P 129.12(11) . . ?
S01E Au0M Au10 71.82(10) . . ?
S01E Au0M Au11 128.81(11) . . ?
Au03 Au0N Au07 88.03(3) . . ?
Au03 Au0N Au0B 61.40(2) . . ?
Au03 Au0N Au0H 60.63(2) . . ?
Au03 Au0N Au0W 116.96(3) . . ?
Au07 Au0N Au0B 51.74(2) . . ?
Au07 Au0N Au0W 57.58(2) . . ?
Au09 Au0N Au03 61.92(2) . . ?
Au09 Au0N Au07 61.12(2) . . ?
Au09 Au0N Au0B 88.31(3) . . ?
Au09 Au0N Au0H 120.82(3) . . ?
Au09 Au0N Au0S 60.38(3) . . ?
Au09 Au0N Au0W 118.64(3) . . ?
Au0B Au0N Au0W 55.77(2) . . ?
Au0H Au0N Au07 103.86(3) . . ?
Au0H Au0N Au0B 52.31(2) . . ?
Au0H Au0N Au0W 77.36(3) . . ?
Au0S Au0N Au03 58.32(3) . . ?
Au0S Au0N Au07 121.02(3) . . ?
Au0S Au0N Au0B 119.57(3) . . ?
Au0S Au0N Au0H 99.07(3) . . ?
Au0S Au0N Au0W 175.25(3) . . ?
S01M Au0N Au03 141.77(12) . . ?
S01M Au0N Au07 97.53(13) . . ?
S01M Au0N Au09 151.04(12) . . ?
S01M Au0N Au0B 92.85(13) . . ?
S01M Au0N Au0H 81.41(12) . . ?
S01M Au0N Au0S 139.58(13) . . ?
S01M Au0N Au0W 43.49(13) . . ?
Au08 Au0O Au0E 53.36(2) . . ?
Au0L Au0O Au08 51.42(2) . . ?
Au0L Au0O Au0E 59.80(2) . . ?
S01B Au0O Au08 98.19(11) . . ?
S01B Au0O Au0E 46.54(10) . . ?
S01B Au0O Au0L 96.09(11) . . ?
S01B Au0O S01D 169.37(16) . . ?
S01D Au0O Au08 92.31(12) . . ?
S01D Au0O Au0E 144.01(12) . . ?
S01D Au0O Au0L 91.69(11) . . ?
Au0C Au0P Au06 56.72(2) . . ?
Au0G Au0P Au06 78.92(3) . . ?
Au0G Au0P Au0C 103.88(3) . . ?
Au0G Au0P Au0M 59.35(3) . . ?
Au0G Au0P Au11 59.87(3) . . ?
Au0M Au0P Au06 102.57(3) . . ?
Au0M Au0P Au0C 73.27(3) . . ?
Au0M Au0P Au11 60.42(3) . . ?
Au11 Au0P Au06 138.66(4) . . ?
Au11 Au0P Au0C 132.98(3) . . ?
S01I Au0P Au06 83.04(11) . . ?
S01I Au0P Au0C 97.12(12) . . ?
S01I Au0P Au0G 137.96(12) . . ?
S01I Au0P Au0M 162.64(12) . . ?
S01I Au0P Au11 125.05(11) . . ?
Au04 Au0Q Au03 54.42(2) . . ?
Au04 Au0Q Au0S 77.35(2) . . ?
Au0D Au0Q Au03 51.55(2) . . ?
Au0D Au0Q Au04 57.43(2) . . ?
Au0D Au0Q Au0S 101.33(3) . . ?
Au0S Au0Q Au03 49.80(2) . . ?
S016 Au0Q Au03 102.48(11) . . ?
S016 Au0Q Au04 49.51(11) . . ?
S016 Au0Q Au0D 94.99(11) . . ?
S016 Au0Q Au0S 99.57(11) . . ?
S016 Au0Q S01H 170.75(16) . . ?
S01H Au0Q Au03 85.59(11) . . ?
S01H Au0Q Au04 139.32(12) . . ?
S01H Au0Q Au0D 93.59(12) . . ?
S01H Au0Q Au0S 82.09(12) . . ?
Au0B Au0R Au0T 70.08(3) . . ?
Au0B Au0R Au0W 65.57(3) . . ?
Au0H Au0R Au0B 59.02(3) . . ?
Au0H Au0R Au0J 60.05(3) . . ?
Au0H Au0R Au0T 129.04(3) . . ?
Au0H Au0R Au0W 88.16(3) . . ?
Au0J Au0R Au0B 60.07(2) . . ?
Au0J Au0R Au0T 93.51(3) . . ?
Au0J Au0R Au0W 125.37(3) . . ?
Au0T Au0R Au0W 72.43(3) . . ?
P01N Au0R Au0B 178.14(14) . . ?
P01N Au0R Au0H 120.93(14) . . ?
P01N Au0R Au0J 118.16(13) . . ?
P01N Au0R Au0T 109.86(14) . . ?
P01N Au0R Au0W 116.25(13) . . ?
Au03 Au0S Au09 63.06(2) . . ?
Au03 Au0S Au0N 62.84(3) . . ?
Au03 Au0S Au0Q 68.76(3) . . ?
Au03 Au0S Au0X 126.05(3) . . ?
Au03 Au0S Au0Y 64.18(3) . . ?
Au09 Au0S Au0N 58.94(3) . . ?
Au09 Au0S Au0Q 97.71(3) . . ?
Au09 Au0S Au0X 82.14(3) . . ?
Au09 Au0S Au0Y 125.83(3) . . ?
Au0N Au0S Au0Q 131.57(3) . . ?
Au0N Au0S Au0X 131.35(3) . . ?
Au0N Au0S Au0Y 86.74(3) . . ?
Au0X Au0S Au0Q 77.39(3) . . ?
Au0X Au0S Au0Y 141.87(3) . . ?
Au0Y Au0S Au0Q 73.81(3) . . ?
S018 Au0S Au03 154.10(11) . . ?
S018 Au0S Au09 129.22(12) . . ?
S018 Au0S Au0N 142.22(12) . . ?
S018 Au0S Au0Q 86.05(11) . . ?
S018 Au0S Au0X 49.13(12) . . ?
S018 Au0S Au0Y 103.96(11) . . ?
Au0B Au0T Au0C 54.08(2) . . ?
Au0R Au0T Au0B 53.92(2) . . ?
Au0R Au0T Au0C 85.65(3) . . ?
S015 Au0T Au0B 93.10(11) . . ?
S015 Au0T Au0C 46.52(11) . . ?
S015 Au0T Au0R 89.59(11) . . ?
S017 Au0T Au0B 91.14(12) . . ?
S017 Au0T Au0C 136.90(12) . . ?
S017 Au0T Au0R 93.19(13) . . ?
S017 Au0T S015 175.75(16) . . ?
Au07 Au0U Au08 57.95(2) . . ?
Au07 Au0U Au0V 117.72(3) . . ?
Au08 Au0U Au0V 59.78(2) . . ?
Au09 Au0U Au07 59.28(2) . . ?
Au09 Au0U Au08 53.73(2) . . ?
Au09 Au0U Au0V 84.17(3) . . ?
S01C Au0U Au07 50.68(11) . . ?
S01C Au0U Au08 93.63(11) . . ?
S01C Au0U Au09 109.16(11) . . ?
S01C Au0U Au0V 135.69(11) . . ?
S01F Au0U Au07 144.58(11) . . ?
S01F Au0U Au08 96.81(11) . . ?
S01F Au0U Au09 86.11(10) . . ?
S01F Au0U Au0V 44.81(11) . . ?
S01F Au0U S01C 164.66(15) . . ?
Au08 Au0V Au0U 58.50(2) . . ?
Au0L Au0V Au08 51.09(2) . . ?
Au0L Au0V Au0U 83.79(3) . . ?
S01D Au0V Au08 89.51(11) . . ?
S01D Au0V Au0L 94.50(11) . . ?
S01D Au0V Au0U 139.87(11) . . ?
S01D Au0V S01F 175.05(15) . . ?
S01F Au0V Au08 95.41(11) . . ?
S01F Au0V Au0L 88.22(10) . . ?
S01F Au0V Au0U 44.51(11) . . ?
Au07 Au0W Au0N 56.97(2) . . ?
Au0B Au0W Au07 53.04(2) . . ?
Au0B Au0W Au0N 60.36(2) . . ?
Au0R Au0W Au07 108.58(3) . . ?
Au0R Au0W Au0B 55.59(2) . . ?
Au0R Au0W Au0N 90.52(3) . . ?
S017 Au0W Au07 91.62(12) . . ?
S017 Au0W Au0B 94.74(12) . . ?
S017 Au0W Au0N 147.29(12) . . ?
S017 Au0W Au0R 91.61(11) . . ?
S01M Au0W Au07 98.46(12) . . ?
S01M Au0W Au0B 98.42(12) . . ?
S01M Au0W Au0N 45.12(12) . . ?
S01M Au0W Au0R 93.56(12) . . ?
S01M Au0W S017 166.56(17) . . ?
S018 Au0X Au0S 50.90(11) . . ?
S01G Au0X Au0S 131.73(11) . . ?
S01G Au0X S018 175.99(16) . . ?
Au03 Au0Y Au0H 55.77(2) . . ?
Au03 Au0Y Au0I 53.11(2) . . ?
Au0H Au0Y Au0I 57.46(2) . . ?
Au0S Au0Y Au03 52.76(2) . . ?
Au0S Au0Y Au0H 88.07(3) . . ?
Au0S Au0Y Au0I 105.27(3) . . ?
S01H Au0Y Au03 91.78(11) . . ?
S01H Au0Y Au0H 142.98(12) . . ?
S01H Au0Y Au0I 89.91(12) . . ?
S01H Au0Y Au0S 84.16(11) . . ?
S01H Au0Y S01K 162.00(16) . . ?
S01K Au0Y Au03 103.61(11) . . ?
S01K Au0Y Au0H 48.72(11) . . ?
S01K Au0Y Au0I 91.91(13) . . ?
S01K Au0Y Au0S 112.54(12) . . ?
Au0G Au0Z Au0D 64.74(2) . . ?
Au0G Au0Z Au10 98.68(3) . . ?
Au10 Au0Z Au0D 90.20(3) . . ?
S01A Au0Z Au0D 46.52(11) . . ?
S01A Au0Z Au0G 83.93(11) . . ?
S01A Au0Z Au10 130.82(12) . . ?
S01A Au0Z S01L 178.03(17) . . ?
S01L Au0Z Au0D 134.84(14) . . ?
S01L Au0Z Au0G 97.97(12) . . ?
S01L Au0Z Au10 49.51(14) . . ?
Au0I Au10 Au0M 66.66(2) . . ?
Au0Z Au10 Au0I 84.64(3) . . ?
Au0Z Au10 Au0M 75.63(3) . . ?
S01J Au10 Au0I 50.80(10) . . ?
S01J Au10 Au0M 102.35(10) . . ?
S01J Au10 Au0Z 128.76(12) . . ?
S01L Au10 Au0I 129.00(13) . . ?
S01L Au10 Au0M 78.85(12) . . ?
S01L Au10 Au0Z 50.02(14) . . ?
S01L Au10 S01J 178.14(18) . . ?
Au0G Au11 Au0M 58.30(3) . . ?
Au0G Au11 Au0P 58.57(3) . . ?
Au0M Au11 Au0P 58.57(3) . . ?
P01O Au11 Au0G 150.9(3) . . ?
P01O Au11 Au0M 150.0(3) . . ?
P01O Au11 Au0P 131.53(18) . . ?
Au0F S012 Au06 89.84(14) . . ?
C02B S012 Au06 109.1(5) . . ?
C02B S012 Au0F 108.2(6) . . ?
Au0G S013 Au05 77.35(13) . . ?
C01Z S013 Au05 109.1(6) . . ?
C01Z S013 Au0G 107.0(6) . . ?
Au0K S014 Au0A 94.68(15) . . ?
C04Q S014 Au0A 115.0(6) . . ?
C04Q S014 Au0K 108.6(6) . . ?
Au0T S015 Au0C 89.29(15) . . ?
C034 S015 Au0C 110.2(6) . . ?
C034 S015 Au0T 102.7(6) . . ?
Au0Q S016 Au04 83.25(15) . . ?
C02J S016 Au04 110.0(6) . . ?
C02J S016 Au0Q 109.1(6) . . ?
Au0T S017 Au0W 94.87(17) . . ?
C04W S017 Au0T 110.5(7) . . ?
C04W S017 Au0W 100.8(7) . . ?
Au0X S018 Au0S 79.97(14) . . ?
C03T S018 Au0S 108.8(4) . . ?
C03T S018 Au0X 103.4(5) . . ?
Au0F S019 Au08 88.25(14) . . ?
C01V S019 Au08 111.9(5) . . ?
C01V S019 Au0F 109.5(6) . . ?
Au0Z S01A Au0D 89.58(17) . . ?
C02T S01A Au0D 111.1(6) . . ?
C02T S01A Au0Z 107.5(6) . . ?
Au0O S01B Au0E 88.65(15) . . ?
C02G S01B Au0E 107.0(7) . . ?
C02G S01B Au0O 108.3(7) . . ?
Au0U S01C Au07 81.38(14) . . ?
C88 S01C Au07 110.5(6) . . ?
C88 S01C Au0U 105.8(6) . . ?
Au0O S01D Au0V 96.85(15) . . ?
C02M S01D Au0O 103.1(4) . . ?
C02M S01D Au0V 104.1(5) . . ?
Au0J S01E Au0M 79.09(12) . . ?
C02R S01E Au0J 108.6(6) . . ?
C02R S01E Au0M 106.1(6) . . ?
Au0U S01F Au0V 90.68(16) . . ?
C037 S01F Au0U 103.8(5) . . ?
C037 S01F Au0V 103.9(4) . . ?
Au0X S01G Au0L 93.74(16) . . ?
C02Q S01G Au0L 120.4(7) . . ?
C02Q S01G Au0X 108.8(6) . . ?
Au0Y S01H Au0Q 106.91(17) . . ?
C03C S01H Au0Q 105.5(6) . . ?
C03C S01H Au0Y 107.0(6) . . ?
Au0K S01I Au0P 94.76(16) . . ?
C80 S01I Au0K 113.2(7) . . ?
C80 S01I Au0P 111.2(7) . . ?
Au10 S01J Au0I 81.46(14) . . ?
C025 S01J Au0I 106.0(6) . . ?
C025 S01J Au10 105.0(6) . . ?
Au0Y S01K Au0H 83.83(15) . . ?
C045 S01K Au0H 110.9(6) . . ?
C045 S01K Au0Y 109.7(7) . . ?
Au10 S01L Au0Z 80.47(16) . . ?
C039 S01L Au0Z 105.2(11) . . ?
C039 S01L Au10 107.3(10) . . ?
Au0W S01M Au0N 91.39(17) . . ?
C057 S01M Au0N 114.4(8) . . ?
C057 S01M Au0W 102.2(7) . . ?
C02F P01N Au0R 111.0(7) . . ?
C02F P01N C04M 105.9(10) . . ?
C02F P01N C75 104.7(9) . . ?
C04M P01N Au0R 113.8(6) . . ?
C75 P01N Au0R 117.3(6) . . ?
C75 P01N C04M 103.0(10) . . ?
C141 P01O Au11 113.5(10) . . ?
C141 P01O C155 107.3(12) . . ?
C9EA P01O Au11 110.2(11) . . ?
C9EA P01O C141 101.1(12) . . ?
C9EA P01O C155 105.8(11) . . ?
C155 P01O Au11 117.4(9) . . ?
C02C C01V S019 121.9(13) . . ?
C02C C01V C02N 118.5(15) . . ?
C02N C01V S019 119.4(13) . . ?
C02G C01W C02A 118.4(16) . . ?
C05H C01X C02J 119.6(17) . . ?
C027 C01Z S013 123.6(14) . . ?
C03W C01Z S013 117.4(13) . . ?
C03W C01Z C027 118.9(17) . . ?
C028 C022 C04O 119.3(16) . . ?
C05A C022 C028 119.5(16) . . ?
C05A C022 C04O 121.1(16) . . ?
C04Q C023 C055 122.5(19) . . ?
C02B C024 C02D 120.5(17) . . ?
C02O C025 S01J 126.1(15) . . ?
C02O C025 C03U 118.7(17) . . ?
C03U C025 S01J 115.1(13) . . ?
C02V C027 C01Z 118.2(19) . . ?
C02C C028 C022 118.2(16) . . ?
C05Q C02A C01W 121.6(16) . . ?
C024 C02B S012 122.4(14) . . ?
C024 C02B C02P 119.4(16) . . ?
C02P C02B S012 118.1(13) . . ?
C028 C02C C01V 123.4(16) . . ?
C024 C02D C04F 122.5(17) . . ?
C02R C02E C04G 120.6(19) . . ?
C04T C02F P01N 121.1(16) . . ?
C05L C02F P01N 121.1(17) . . ?
C05L C02F C04T 118(2) . . ?
C01W C02G S01B 117.3(14) . . ?
C02L C02G S01B 122.5(16) . . ?
C02L C02G C01W 120.1(17) . . ?
C04A C02H C059 124.6(19) . . ?
C132 C02H C04A 112(2) . . ?
C132 C02H C059 123(2) . . ?
C03A C02I C05E 125.5(18) . . ?
C03A C02I C05P 115.4(18) . . ?
C05P C02I C05E 119.0(17) . . ?
C01X C02J S016 122.4(14) . . ?
C063 C02J S016 118.4(14) . . ?
C063 C02J C01X 118.2(18) . . ?
C03H C02K C02M 120.0 . . ?
C02K C03H C06F 120.0 . . ?
C03H C06F C110 118.4(7) . . ?
C040 C06F C03H 120.0 . . ?
C040 C06F C110 121.5(7) . . ?
C06F C040 C05M 120.0 . . ?
C02M C05M C040 120.0 . . ?
C02K C02M S01D 116.0(7) . . ?
C05M C02M S01D 124.0(7) . . ?
C05M C02M C02K 120.0 . . ?
C02G C02L C046 122.0(17) . . ?
C05A C02N C01V 119.1(17) . . ?
C025 C02O C05P 121.8(19) . . ?
C03K C02P C02B 120.6(16) . . ?
C02X C02Q S01G 122.5(15) . . ?
C02X C02Q C03I 120.4(19) . . ?
C03I C02Q S01G 117.0(16) . . ?
C02E C02R S01E 121.7(15) . . ?
C02E C02R C036 119.5(18) . . ?
C036 C02R S01E 118.6(14) . . ?
C03V C02S C04F 108.2(16) . . ?
C03V C02S C3DA 111.0(19) . . ?
C043 C02S C03V 111.0(18) . . ?
C043 C02S C04F 111.3(17) . . ?
C043 C02S C3DA 108.0(19) . . ?
C04F C02S C3DA 107.2(17) . . ?
C03L C02T S01A 121.6(15) . . ?
C2BA C02T S01A 119.6(14) . . ?
C2BA C02T C03L 118.7(18) . . ?
C027 C02V C053 124(2) . . ?
C04W C02W C04A 118(2) . . ?
C02Q C02X C94 121(2) . . ?
C04Q C02Z C05D 120.7(18) . . ?
C84 C030 C04B 119.9(16) . . ?
C104 C030 C04B 124.4(16) . . ?
C104 C030 C84 115.6(17) . . ?
C05B C032 C80 120.6(19) . . ?
C03E C034 S015 120.7(15) . . ?
C03E C034 C05X 115.4(19) . . ?
C05X C034 S015 123.3(15) . . ?
C02R C036 C89 121.7(19) . . ?
C185 C037 S01F 122.6(9) . . ?
C185 C037 C04C 120.0 . . ?
C04C C037 S01F 117.4(9) . . ?
C3EA C185 C037 120.0 . . ?
C185 C3EA C05Z 120.0 . . ?
C3EA C05Z C03F 120.0 . . ?
C3EA C05Z C4EA 118.6(12) . . ?
C03F C05Z C4EA 121.4(12) . . ?
C04C C03F C05Z 120.0 . . ?
C03F C04C C037 120.0 . . ?
C04X C038 C056 108.0(15) . . ?
C04X C038 C05Q 115.5(15) . . ?
C04X C038 C83 105.2(16) . . ?
C056 C038 C05Q 110.2(15) . . ?
C056 C038 C83 108.0(15) . . ?
C05Q C038 C83 109.6(14) . . ?
C128 C039 S01L 115(3) . . ?
C158 C039 S01L 121(3) . . ?
C158 C039 C128 124(3) . . ?
C03U C03A C02I 125.0(18) . . ?
C042 C03C S01H 124.1(15) . . ?
C05G C03C S01H 121.1(15) . . ?
C05G C03C C042 114.8(18) . . ?
C034 C03E C03M 123(2) . . ?
C02Q C03I C86 115(2) . . ?
C02P C03K C04F 123.4(17) . . ?
C84 C03L C02T 117(2) . . ?
C03E C03M C05T 120(2) . . ?
C03T C03O C03X 120.0 . . ?
C03O C03T S018 115.8(7) . . ?
C03O C03T C054 120.0 . . ?
C054 C03T S018 123.7(7) . . ?
C8AA C054 C03T 120.0 . . ?
C0BA C8AA C054 120.0 . . ?
C8AA C0BA C9AA 119.9(11) . . ?
C03X C0BA C8AA 120.0 . . ?
C03X C0BA C9AA 120.0(11) . . ?
C0BA C03X C03O 120.0 . . ?
C87 C03R C03Z 109.7(18) . . ?
C87 C03R C182 104(2) . . ?
C182 C03R C03Z 111(2) . . ?
C4DA C03R C03Z 110(2) . . ?
C4DA C03R C87 114(2) . . ?
C4DA C03R C182 108(2) . . ?
C03A C03U C025 118.1(17) . . ?
C76 C03W C01Z 118.0(18) . . ?
C055 C03Z C03R 124(2) . . ?
C055 C03Z C05D 117.2(19) . . ?
C05D C03Z C03R 119(2) . . ?
C049 C042 C03C 125(2) . . ?
C02L C046 C05Q 118.9(16) . . ?
C042 C049 C90 118(2) . . ?
C02H C04A C02W 125(2) . . ?
C030 C04B C3CA 109.9(17) . . ?
C04I C04B C030 110.7(16) . . ?
C04I C04B C04P 107.1(18) . . ?
C04I C04B C3CA 108.9(19) . . ?
C04P C04B C030 109.1(17) . . ?
C04P C04B C3CA 111.1(18) . . ?
C90 C04D C05G 119.3(19) . . ?
C02D C04F C02S 119.9(17) . . ?
C03K C04F C02D 113.4(17) . . ?
C03K C04F C02S 126.6(17) . . ?
C0AA C04G C02E 121(2) . . ?
C1AA C04M P01N 121.2(19) . . ?
C1AA C04M C6BA 124(2) . . ?
C6BA C04M P01N 114.6(17) . . ?
C05W C04N C80 122(2) . . ?
C035 C04O C022 112.4(17) . . ?
C035 C04O C050 106.4(18) . . ?
C035 C04O C05S 113.5(18) . . ?
C050 C04O C022 106.3(16) . . ?
C05S C04O C022 110.7(17) . . ?
C05S C04O C050 106.9(19) . . ?
C023 C04Q S014 121.9(14) . . ?
C02Z C04Q S014 119.4(14) . . ?
C02Z C04Q C023 118.2(17) . . ?
C058 C04T C02F 122(2) . . ?
C058 C04V C051 120(2) . . ?
C02W C04W S017 120.3(17) . . ?
C147 C04W S017 119.6(19) . . ?
C147 C04W C02W 119(2) . . ?
C95 C04Z C053 108.1(17) . . ?
C97 C04Z C053 115.6(18) . . ?
C97 C04Z C95 111.0(18) . . ?
C97 C04Z C4AA 108.1(19) . . ?
C4AA C04Z C053 105.8(16) . . ?
C4AA C04Z C95 107.7(17) . . ?
C05L C051 C04V 117(2) . . ?
C02V C053 C04Z 120.5(18) . . ?
C02V C053 C76 115.9(18) . . ?
C76 C053 C04Z 123.5(17) . . ?
C03Z C055 C023 119(2) . . ?
C04T C058 C04V 121(2) . . ?
C02H C059 C78 112.2(18) . . ?
C04J C059 C02H 113.3(18) . . ?
C04J C059 C78 113(2) . . ?
C187 C059 C02H 110(2) . . ?
C187 C059 C04J 104(2) . . ?
C187 C059 C78 103(2) . . ?
C022 C05A C02N 121.2(18) . . ?
C032 C05B C6AA 122(2) . . ?
C02Z C05D C03Z 121.7(19) . . ?
C02I C05E C031 107.0(17) . . ?
C02I C05E C04Y 111.8(16) . . ?
C04K C05E C02I 107.9(16) . . ?
C04K C05E C031 112.9(18) . . ?
C04K C05E C04Y 109.9(18) . . ?
C04Y C05E C031 107.4(16) . . ?
C03C C05G C04D 123.9(19) . . ?
C060 C05H C01X 122.2(19) . . ?
C051 C05L C02F 122(2) . . ?
C02O C05P C02I 121.0(19) . . ?
C02A C05Q C038 122.1(17) . . ?
C02A C05Q C046 118.8(16) . . ?
C046 C05Q C038 119.1(16) . . ?
C03M C05T C7AA 120(2) . . ?
C96 C05T C03M 117(2) . . ?
C96 C05T C7AA 122(2) . . ?
C045 C05U C153 120.0 . . ?
C05U C045 S01K 126.2(11) . . ?
C047 C045 S01K 113.8(11) . . ?
C047 C045 C05U 120.0 . . ?
C045 C047 C8CA 120.0 . . ?
C117 C8CA C047 120.0 . . ?
C8CA C117 C174 118.6(7) . . ?
C153 C117 C8CA 120.0 . . ?
C153 C117 C174 121.3(7) . . ?
C117 C153 C05U 120.0 . . ?
C04N C05W C6AA 123(2) . . ?
C96 C05X C034 121(2) . . ?
C05H C060 C06A 117.7(18) . . ?
C05H C060 C127 122.0(19) . . ?
C06A C060 C127 120.2(19) . . ?
C06A C063 C02J 121(2) . . ?
C063 C06A C060 121.5(19) . . ?
C3BA C73 C75 118(2) . . ?
C73 C75 P01N 115.4(16) . . ?
C129 C75 P01N 122.9(18) . . ?
C129 C75 C73 122(2) . . ?
C03W C76 C053 124.6(19) . . ?
C032 C80 S01I 123.6(16) . . ?
C032 C80 C04N 116.1(18) . . ?
C04N C80 S01I 120.2(15) . . ?
C88 C82 C93 122.3(19) . . ?
C82 C88 S01C 123.6(15) . . ?
C82 C88 C3AA 114.7(18) . . ?
C3AA C88 S01C 121.4(15) . . ?
C0AA C89 C036 119(2) . . ?
C049 C90 C2AA 118.5(19) . . ?
C04D C90 C049 118(2) . . ?
C04D C90 C2AA 122.6(19) . . ?
C85 C93 C82 122(2) . . ?
C98 C94 C02X 118(2) . . ?
C94 C98 C9BA 118(2) . . ?
C86 C98 C94 120(2) . . ?
C86 C98 C9BA 121(2) . . ?
C03L C84 C030 123.7(19) . . ?
C93 C85 C111 117(2) . . ?
C93 C85 C125 121(2) . . ?
C111 C85 C125 122(2) . . ?
C98 C86 C03I 125(2) . . ?
C88 C3AA C111 124(2) . . ?
C04M C1AA C2EA 121(3) . . ?
C90 C2AA C1BA 110.7(19) . . ?
C90 C2AA C7BA 109.6(19) . . ?
C92 C2AA C90 114.2(19) . . ?
C92 C2AA C1BA 111(2) . . ?
C92 C2AA C7BA 105(2) . . ?
C1BA C2AA C7BA 106(2) . . ?
C05X C96 C05T 123(2) . . ?
C04G C0AA C89 118(2) . . ?
C04G C0AA C1DA 124(2) . . ?
C89 C0AA C1DA 119(2) . . ?
C0BA C9AA C8BA 111.6(14) . . ?
C0BA C9AA C135 115.6(15) . . ?
C0BA C9AA C179 109.9(15) . . ?
C135 C9AA C8BA 106.6(11) . . ?
C135 C9AA C179 106.5(11) . . ?
C179 C9AA C8BA 106.1(11) . . ?
C102 C5AA C6AA 111(2) . . ?
C107 C5AA C6AA 113.0(19) . . ?
C107 C5AA C102 109(2) . . ?
C154 C5AA C6AA 110(2) . . ?
C154 C5AA C102 100(2) . . ?
C154 C5AA C107 113(2) . . ?
C118 C7AA C05T 110(2) . . ?
C0DA C7AA C05T 110(2) . . ?
C0DA C7AA C118 107(2) . . ?
C0DA C7AA C144 112(2) . . ?
C144 C7AA C05T 108(2) . . ?
C144 C7AA C118 108(2) . . ?
C05B C6AA C5AA 120.0(19) . . ?
C05W C6AA C05B 116(2) . . ?
C05W C6AA C5AA 124(2) . . ?
C126 C4BA C3BA 116(2) . . ?
C02T C2BA C104 125.2(19) . . ?
C73 C3BA C4BA 123(3) . . ?
C105 C6BA C04M 117(3) . . ?
C191 C105 C6BA 120(3) . . ?
C85 C111 C3AA 121(2) . . ?
C85 C125 C136 105.9(18) . . ?
C122 C125 C85 115(2) . . ?
C122 C125 C136 107(2) . . ?
C122 C125 C170 111(2) . . ?
C170 C125 C85 108(2) . . ?
C170 C125 C136 110(2) . . ?
C129 C126 C4BA 124(2) . . ?
C75 C129 C126 118(2) . . ?
C02H C132 C147 128(3) . . ?
C04L C145 C199 120.0 . . ?
C057 C04L C145 120.0 . . ?
C04L C057 S01M 121.6(12) . . ?
C04L C057 C142 120.0 . . ?
C142 C057 S01M 118.4(12) . . ?
C140 C142 C057 120.0 . . ?
C142 C140 C199 120.0 . . ?
C145 C199 C263 119.7(7) . . ?
C140 C199 C145 120.0 . . ?
C140 C199 C263 120.3(7) . . ?
C04W C147 C132 117(3) . . ?
C105 C191 C2EA 124(4) . . ?
C0CA C1CA C157 127(3) . . ?
C197 C1CA C157 114(3) . . ?
C197 C1CA C0CA 118(3) . . ?
C121 C9BA C98 115(2) . . ?
C150 C9BA C98 111(2) . . ?
C150 C9BA C121 105.6(16) . . ?
C249 C9BA C98 112(2) . . ?
C249 C9BA C121 105.5(16) . . ?
C249 C9BA C150 106.6(17) . . ?
C2BA C104 C030 119.6(19) . . ?
C039 C128 C0CA 119(3) . . ?
C175 C157 C1CA 104(2) . . ?
C175 C157 C272 105(2) . . ?
C2CA C157 C1CA 104(2) . . ?
C2CA C157 C175 115(3) . . ?
C2CA C157 C272 113(3) . . ?
C272 C157 C1CA 117(3) . . ?
C039 C158 C197 116(3) . . ?
C128 C0CA C1CA 118(3) . . ?
C1CA C197 C158 125(3) . . ?
C06F C110 C5DA 106.5(17) . . ?
C4CA C110 C06F 116.2(17) . . ?
C4CA C110 C171 109.7(17) . . ?
C4CA C110 C5DA 103.7(15) . . ?
C171 C110 C06F 116.9(16) . . ?
C171 C110 C5DA 101.9(15) . . ?
C060 C127 C72 113.4(18) . . ?
C060 C127 C5CA 110.5(18) . . ?
C060 C127 C6CA 107.8(18) . . ?
C72 C127 C5CA 107.8(18) . . ?
C72 C127 C6CA 108(2) . . ?
C6CA C127 C5CA 108.9(19) . . ?
C0AA C1DA C5BA 112(2) . . ?
C0AA C1DA C2DA 113(2) . . ?
C91 C1DA C0AA 112(2) . . ?
C91 C1DA C5BA 105(2) . . ?
C91 C1DA C2DA 111(2) . . ?
C2DA C1DA C5BA 103(2) . . ?
C141 C7DA C120 120.0 . . ?
C7DA C141 P01O 119(2) . . ?
C7DA C141 C390 120.0 . . ?
C390 C141 P01O 121(2) . . ?
C402 C390 C141 120.0 . . ?
C390 C402 C295 120.0 . . ?
C402 C295 C120 120.0 . . ?
C295 C120 C7DA 120.0 . . ?
C1EA C116 C181 120.0 . . ?
C116 C1EA C186 120.0 . . ?
C1EA C186 C0FA 120.0 . . ?
C9EA C0FA C186 120.0 . . ?
C0FA C9EA P01O 122(2) . . ?
C0FA C9EA C181 120.0 . . ?
C181 C9EA P01O 118(2) . . ?
C9EA C181 C116 120.0 . . ?
C155 C0EA C8DA 120.0 . . ?
C0EA C155 P01O 124.4(19) . . ?
C6DA C155 P01O 115.6(19) . . ?
C6DA C155 C0EA 120.0 . . ?
C8EA C6DA C155 120.0 . . ?
C6DA C8EA C9DA 120.0 . . ?
C8EA C9DA C8DA 120.0 . . ?
C9DA C8DA C0EA 120.0 . . ?
C1AA C2EA C191 115(3) . . ?
C6EA C4EA C05Z 109.8(14) . . ?
C6EA C4EA C7EA 106.3(12) . . ?
C7EA C4EA C05Z 115.5(14) . . ?
C5EA C4EA C05Z 113.1(16) . . ?
C5EA C4EA C6EA 105.9(12) . . ?
C5EA C4EA C7EA 105.5(12) . . ?
C117 C174 C9CA 112.5(12) . . ?
C117 C174 C7CA 113.7(12) . . ?
C117 C174 C271 111.5(12) . . ?
C9CA C174 C271 106.4(13) . . ?
C7CA C174 C9CA 107.7(13) . . ?
C7CA C174 C271 104.4(13) . . ?
C1FA C263 C199 117.1(15) . . ?
C1FA C263 C299 100.2(16) . . ?
C299 C263 C199 115.4(15) . . ?
C383 C263 C199 116.7(15) . . ?
C383 C263 C1FA 102.6(17) . . ?
C383 C263 C299 102.3(17) . . ?

loop_
_geom_bond_atom_site_label_1
_geom_bond_atom_site_label_2
_geom_bond_distance
_geom_bond_site_symmetry_2
_geom_bond_publ_flag
Au01 Au02 2.8345(9) . ?
Au01 Au03 3.0652(9) . ?
Au01 Au04 2.8119(9) . ?
Au01 Au05 2.8355(10) . ?
Au01 Au06 2.8951(9) . ?
Au01 Au07 2.7609(10) . ?
Au01 Au08 3.0513(9) . ?
Au01 Au09 2.8648(9) . ?
Au01 Au0A 2.7890(9) . ?
Au01 Au0B 2.9934(10) . ?
Au01 Au0E 2.7431(10) . ?
Au01 Au0F 3.1586(9) . ?
Au02 Au03 2.8634(10) . ?
Au02 Au05 2.9781(10) . ?
Au02 Au06 2.8099(9) . ?
Au02 Au0B 2.8676(10) . ?
Au02 Au0C 2.7915(10) . ?
Au02 Au0D 2.7739(10) . ?
Au02 Au0G 2.9243(10) . ?
Au02 Au0I 2.8258(9) . ?
Au02 Au0J 2.9388(10) . ?
Au02 Au0M 2.8509(10) . ?
Au03 Au04 2.9520(10) . ?
Au03 Au09 2.8497(9) . ?
Au03 Au0B 3.1222(9) . ?
Au03 Au0D 2.7556(10) . ?
Au03 Au0H 2.9030(10) . ?
Au03 Au0I 2.7753(9) . ?
Au03 Au0N 2.8448(10) . ?
Au03 Au0Q 3.3207(10) . ?
Au03 Au0S 2.7211(10) . ?
Au03 Au0Y 3.0769(10) . ?
Au04 Au05 2.7570(9) . ?
Au04 Au09 2.8366(10) . ?
Au04 Au0D 2.9339(9) . ?
Au04 Au0E 2.7071(9) . ?
Au04 Au0L 2.9343(9) . ?
Au04 Au0Q 3.1241(9) . ?
Au04 S016 2.392(4) . ?
Au05 Au06 2.8349(10) . ?
Au05 Au0D 3.0557(9) . ?
Au05 Au0E 2.7627(9) . ?
Au05 Au0G 2.9918(10) . ?
Au05 S013 2.404(4) . ?
Au06 Au0A 2.8691(10) . ?
Au06 Au0C 2.7085(10) . ?
Au06 Au0F 3.3411(9) . ?
Au06 Au0K 2.9688(9) . ?
Au06 Au0P 2.8528(10) . ?
Au06 S012 2.422(4) . ?
Au07 Au08 3.0438(10) . ?
Au07 Au09 2.9522(10) . ?
Au07 Au0A 2.7158(10) . ?
Au07 Au0B 2.7591(9) . ?
Au07 Au0N 3.0800(10) . ?
Au07 Au0U 3.0864(10) . ?
Au07 Au0W 3.1012(10) . ?
Au07 S01C 2.415(4) . ?
Au08 Au09 2.7555(9) . ?
Au08 Au0E 2.8652(10) . ?
Au08 Au0F 3.2853(10) . ?
Au08 Au0L 2.6616(10) . ?
Au08 Au0O 3.1260(10) . ?
Au08 Au0U 3.1941(10) . ?
Au08 Au0V 3.2370(10) . ?
Au08 S019 2.399(4) . ?
Au09 Au0L 2.7006(10) . ?
Au09 Au0N 2.6882(10) . ?
Au09 Au0S 2.7282(9) . ?
Au09 Au0U 2.8707(10) . ?
Au0A Au0B 2.7851(9) . ?
Au0A Au0C 3.0254(9) . ?
Au0A Au0F 3.0852(10) . ?
Au0A S014 2.404(4) . ?
Au0B Au0C 2.9889(10) . ?
Au0B Au0H 2.7231(9) . ?
Au0B Au0J 2.7815(9) . ?
Au0B Au0N 3.2354(10) . ?
Au0B Au0R 2.7889(10) . ?
Au0B Au0T 3.2442(10) . ?
Au0B Au0W 3.0778(10) . ?
Au0C Au0J 2.8695(10) . ?
Au0C Au0K 2.9617(9) . ?
Au0C Au0M 3.3209(10) . ?
Au0C Au0P 2.8489(10) . ?
Au0C Au0T 3.3285(10) . ?
Au0C S015 2.415(4) . ?
Au0D Au0G 3.3630(10) . ?
Au0D Au0I 2.7359(10) . ?
Au0D Au0Q 2.9768(10) . ?
Au0D Au0Z 3.3020(10) . ?
Au0D S01A 2.396(5) . ?
Au0E Au0F 2.9771(10) . ?
Au0E Au0L 3.1250(10) . ?
Au0E Au0O 3.2503(10) . ?
Au0E S01B 2.360(4) . ?
Au0F S012 2.308(4) . ?
Au0F S019 2.319(4) . ?
Au0G Au0M 2.6797(10) . ?
Au0G Au0P 2.6991(10) . ?
Au0G Au0Z 2.9562(10) . ?
Au0G Au11 2.7358(11) . ?
Au0G S013 2.383(4) . ?
Au0H Au0I 3.0091(10) . ?
Au0H Au0J 2.7555(10) . ?
Au0H Au0N 2.9061(10) . ?
Au0H Au0R 2.7391(11) . ?
Au0H Au0Y 3.1297(10) . ?
Au0H S01K 2.366(4) . ?
Au0I Au0J 2.9342(10) . ?
Au0I Au0Y 3.1305(11) . ?
Au0I Au10 3.0911(10) . ?
Au0I S01J 2.422(4) . ?
Au0J Au0M 3.0619(11) . ?
Au0J Au0R 2.7677(10) . ?
Au0J S01E 2.389(4) . ?
Au0K S014 2.324(4) . ?
Au0K S01I 2.324(5) . ?
Au0L Au0O 3.0040(10) . ?
Au0L Au0V 2.8938(10) . ?
Au0L S01G 2.393(4) . ?
Au0M Au0P 2.7136(10) . ?
Au0M Au10 3.1694(10) . ?
Au0M Au11 2.7657(11) . ?
Au0M S01E 2.420(5) . ?
Au0N Au0S 2.7361(10) . ?
Au0N Au0W 3.3420(11) . ?
Au0N S01M 2.369(5) . ?
Au0O S01B 2.291(4) . ?
Au0O S01D 2.320(4) . ?
Au0P Au11 2.7816(10) . ?
Au0P S01I 2.334(4) . ?
Au0Q Au0S 3.1290(11) . ?
Au0Q S016 2.310(4) . ?
Au0Q S01H 2.315(5) . ?
Au0R Au0T 2.8606(10) . ?
Au0R Au0W 2.8928(10) . ?
Au0R P01N 2.294(5) . ?
Au0S Au0X 3.0207(11) . ?
Au0S Au0Y 3.0473(10) . ?
Au0S S018 2.381(4) . ?
Au0T S015 2.320(5) . ?
Au0T S017 2.290(5) . ?
Au0U Au0V 3.2994(11) . ?
Au0U S01C 2.318(5) . ?
Au0U S01F 2.313(5) . ?
Au0V S01D 2.322(4) . ?
Au0V S01F 2.326(4) . ?
Au0W S017 2.325(5) . ?
Au0W S01M 2.301(5) . ?
Au0X S018 2.320(5) . ?
Au0X S01G 2.306(5) . ?
Au0Y S01H 2.302(5) . ?
Au0Y S01K 2.319(5) . ?
Au0Z Au10 2.9992(12) . ?
Au0Z S01A 2.290(5) . ?
Au0Z S01L 2.331(5) . ?
Au10 S01J 2.313(5) . ?
Au10 S01L 2.313(5) . ?
Au11 P01O 2.269(7) . ?
S012 C02B 1.790(16) . ?
S013 C01Z 1.799(17) . ?
S014 C04Q 1.796(18) . ?
S015 C034 1.776(19) . ?
S016 C02J 1.807(19) . ?
S017 C04W 1.83(2) . ?
S018 C03T 1.822(9) . ?
S019 C01V 1.778(16) . ?
S01A C02T 1.793(19) . ?
S01B C02G 1.800(19) . ?
S01C C88 1.746(18) . ?
S01D C02M 1.812(10) . ?
S01E C02R 1.773(18) . ?
S01F C037 1.817(10) . ?
S01G C02Q 1.825(19) . ?
S01H C03C 1.785(19) . ?
S01I C80 1.72(2) . ?
S01J C025 1.813(18) . ?
S01K C045 1.831(15) . ?
S01L C039 1.82(3) . ?
S01M C057 1.798(16) . ?
P01N C02F 1.82(2) . ?
P01N C04M 1.86(2) . ?
P01N C75 1.84(2) . ?
P01O C141 1.79(2) . ?
P01O C9EA 1.66(2) . ?
P01O C155 1.88(2) . ?
C01V C02C 1.37(2) . ?
C01V C02N 1.43(2) . ?
C01W C02A 1.40(2) . ?
C01W C02G 1.39(2) . ?
C01X C02J 1.41(2) . ?
C01X C05H 1.36(2) . ?
C01Z C027 1.43(2) . ?
C01Z C03W 1.41(2) . ?
C022 C028 1.44(2) . ?
C022 C04O 1.60(3) . ?
C022 C05A 1.37(2) . ?
C023 C04Q 1.37(2) . ?
C023 C055 1.39(3) . ?
C024 C02B 1.36(2) . ?
C024 C02D 1.38(2) . ?
C025 C02O 1.36(2) . ?
C025 C03U 1.42(3) . ?
C027 C02V 1.37(3) . ?
C028 C02C 1.36(2) . ?
C02A C05Q 1.37(2) . ?
C02B C02P 1.37(2) . ?
C02D C04F 1.42(3) . ?
C02E C02R 1.34(3) . ?
C02E C04G 1.42(3) . ?
C02F C04T 1.40(3) . ?
C02F C05L 1.38(3) . ?
C02G C02L 1.35(2) . ?
C02H C04A 1.33(3) . ?
C02H C059 1.51(3) . ?
C02H C132 1.30(3) . ?
C02I C03A 1.40(3) . ?
C02I C05E 1.55(3) . ?
C02I C05P 1.40(3) . ?
C02J C063 1.41(2) . ?
C02K C03H 1.3900 . ?
C02K C02M 1.3900 . ?
C03H C06F 1.3900 . ?
C06F C040 1.3900 . ?
C06F C110 1.46(3) . ?
C040 C05M 1.3900 . ?
C05M C02M 1.3900 . ?
C02L C046 1.38(2) . ?
C02N C05A 1.39(3) . ?
C02O C05P 1.37(3) . ?
C02P C03K 1.36(2) . ?
C02Q C02X 1.35(3) . ?
C02Q C03I 1.37(3) . ?
C02R C036 1.35(2) . ?
C02S C03V 1.51(3) . ?
C02S C043 1.51(3) . ?
C02S C04F 1.54(3) . ?
C02S C3DA 1.55(3) . ?
C02T C03L 1.44(3) . ?
C02T C2BA 1.32(2) . ?
C02V C053 1.38(2) . ?
C02W C04A 1.38(3) . ?
C02W C04W 1.36(3) . ?
C02X C94 1.40(3) . ?
C02Z C04Q 1.36(2) . ?
C02Z C05D 1.36(3) . ?
C030 C04B 1.52(2) . ?
C030 C84 1.46(2) . ?
C030 C104 1.38(3) . ?
C031 C05E 1.56(3) . ?
C032 C05B 1.40(3) . ?
C032 C80 1.40(2) . ?
C034 C03E 1.38(3) . ?
C034 C05X 1.43(3) . ?
C035 C04O 1.50(3) . ?
C036 C89 1.43(3) . ?
C037 C185 1.3900 . ?
C037 C04C 1.3900 . ?
C185 C3EA 1.3900 . ?
C3EA C05Z 1.3900 . ?
C05Z C03F 1.3900 . ?
C05Z C4EA 1.506(10) . ?
C03F C04C 1.3900 . ?
C038 C04X 1.50(2) . ?
C038 C056 1.51(2) . ?
C038 C05Q 1.53(2) . ?
C038 C83 1.56(2) . ?
C039 C128 1.41(4) . ?
C039 C158 1.35(4) . ?
C03A C03U 1.34(2) . ?
C03C C042 1.38(3) . ?
C03C C05G 1.32(2) . ?
C03E C03M 1.38(3) . ?
C03I C86 1.39(3) . ?
C03K C04F 1.41(2) . ?
C03L C84 1.34(3) . ?
C03M C05T 1.41(3) . ?
C03O C03T 1.3900 . ?
C03O C03X 1.3900 . ?
C03T C054 1.3900 . ?
C054 C8AA 1.3900 . ?
C8AA C0BA 1.3900 . ?
C0BA C03X 1.3900 . ?
C0BA C9AA 1.510(9) . ?
C03R C03Z 1.56(3) . ?
C03R C87 1.47(3) . ?
C03R C182 1.50(3) . ?
C03R C4DA 1.39(3) . ?
C03W C76 1.37(3) . ?
C03Z C055 1.37(3) . ?
C03Z C05D 1.42(3) . ?
C042 C049 1.34(3) . ?
C046 C05Q 1.41(2) . ?
C049 C90 1.44(3) . ?
C04B C04I 1.48(3) . ?
C04B C04P 1.48(3) . ?
C04B C3CA 1.55(3) . ?
C04D C05G 1.44(3) . ?
C04D C90 1.32(3) . ?
C04G C0AA 1.37(3) . ?
C04J C059 1.51(3) . ?
C04K C05E 1.46(3) . ?
C04M C1AA 1.31(3) . ?
C04M C6BA 1.43(3) . ?
C04N C05W 1.32(3) . ?
C04N C80 1.47(3) . ?
C04O C050 1.55(3) . ?
C04O C05S 1.53(3) . ?
C04T C058 1.32(3) . ?
C04V C051 1.43(3) . ?
C04V C058 1.36(3) . ?
C04W C147 1.31(3) . ?
C04Y C05E 1.55(3) . ?
C04Z C053 1.56(3) . ?
C04Z C95 1.54(3) . ?
C04Z C97 1.43(3) . ?
C04Z C4AA 1.52(3) . ?
C051 C05L 1.37(3) . ?
C053 C76 1.38(3) . ?
C059 C78 1.54(3) . ?
C059 C187 1.44(3) . ?
C05B C6AA 1.44(3) . ?
C05H C060 1.34(3) . ?
C05T C96 1.36(3) . ?
C05T C7AA 1.55(3) . ?
C05U C045 1.3900 . ?
C05U C153 1.3900 . ?
C045 C047 1.3900 . ?
C047 C8CA 1.3900 . ?
C8CA C117 1.3900 . ?
C117 C153 1.3900 . ?
C117 C174 1.501(10) . ?
C05W C6AA 1.41(3) . ?
C05X C96 1.36(3) . ?
C060 C06A 1.45(3) . ?
C060 C127 1.54(3) . ?
C063 C06A 1.31(3) . ?
C73 C75 1.44(3) . ?
C73 C3BA 1.33(3) . ?
C75 C129 1.34(3) . ?
C82 C88 1.36(2) . ?
C82 C93 1.40(3) . ?
C88 C3AA 1.37(3) . ?
C89 C0AA 1.39(3) . ?
C90 C2AA 1.51(3) . ?
C93 C85 1.34(3) . ?
C94 C98 1.35(3) . ?
C98 C86 1.29(3) . ?
C98 C9BA 1.55(3) . ?
C85 C111 1.36(3) . ?
C85 C125 1.59(3) . ?
C3AA C111 1.38(3) . ?
C1AA C2EA 1.40(4) . ?
C92 C2AA 1.49(3) . ?
C2AA C1BA 1.56(3) . ?
C2AA C7BA 1.63(3) . ?
C0AA C1DA 1.49(3) . ?
C9AA C8BA 1.555(10) . ?
C9AA C135 1.546(10) . ?
C9AA C179 1.551(10) . ?
C5AA C6AA 1.53(3) . ?
C5AA C102 1.53(3) . ?
C5AA C107 1.53(3) . ?
C5AA C154 1.52(4) . ?
C7AA C118 1.51(4) . ?
C7AA C0DA 1.47(3) . ?
C7AA C144 1.49(3) . ?
C4BA C3BA 1.39(3) . ?
C4BA C126 1.37(3) . ?
C2BA C104 1.37(3) . ?
C91 C1DA 1.46(3) . ?
C5BA C1DA 1.54(3) . ?
C6BA C105 1.36(4) . ?
C105 C191 1.36(4) . ?
C122 C125 1.42(3) . ?
C125 C136 1.59(3) . ?
C125 C170 1.51(3) . ?
C126 C129 1.37(3) . ?
C132 C147 1.39(3) . ?
C145 C04L 1.3900 . ?
C145 C199 1.3900 . ?
C04L C057 1.3900 . ?
C057 C142 1.3900 . ?
C142 C140 1.3900 . ?
C140 C199 1.3900 . ?
C199 C263 1.504(10) . ?
C191 C2EA 1.44(5) . ?
C1CA C157 1.62(4) . ?
C1CA C0CA 1.42(4) . ?
C1CA C197 1.37(4) . ?
C9BA C121 1.45(2) . ?
C9BA C150 1.43(2) . ?
C9BA C249 1.43(2) . ?
C128 C0CA 1.41(4) . ?
C157 C175 1.58(2) . ?
C157 C2CA 1.56(2) . ?
C157 C272 1.58(2) . ?
C158 C197 1.38(4) . ?
C72 C127 1.55(3) . ?
C5CA C127 1.59(3) . ?
C6CA C127 1.58(3) . ?
C110 C4CA 1.44(2) . ?
C110 C171 1.45(2) . ?
C110 C5DA 1.52(2) . ?
C1DA C2DA 1.52(3) . ?
C7DA C141 1.3900 . ?
C7DA C120 1.3900 . ?
C141 C390 1.3900 . ?
C390 C402 1.3900 . ?
C402 C295 1.3900 . ?
C295 C120 1.3900 . ?
C116 C1EA 1.3900 . ?
C116 C181 1.3900 . ?
C1EA C186 1.3900 . ?
C186 C0FA 1.3900 . ?
C0FA C9EA 1.3900 . ?
C9EA C181 1.3900 . ?
C0EA C155 1.3900 . ?
C0EA C8DA 1.3900 . ?
C155 C6DA 1.3900 . ?
C6DA C8EA 1.3900 . ?
C8EA C9DA 1.3900 . ?
C9DA C8DA 1.3900 . ?
C6EA C4EA 1.487(18) . ?
C4EA C7EA 1.492(18) . ?
C4EA C5EA 1.485(18) . ?
C9CA C174 1.541(9) . ?
C174 C7CA 1.539(9) . ?
C174 C271 1.562(9) . ?
C263 C1FA 1.39(2) . ?
C263 C299 1.40(2) . ?
C263 C383 1.37(2) . ?
